data_4134607
loop_
_publ_author_name
'Schuster, Nathaniel J.'
'Joyce, Leo A.'
'Paley, Daniel W.'
'Ng, Fay'
'Steigerwald, Michael L.'
'Nuckolls, Colin'

_publ_section_title
;
 The Structural Origins of Intense Circular Dichroism in a Waggling
 Helicene Nanoribbon.
;
_journal_issue 15
_journal_name_full 'Journal of the American Chemical Society'
_journal_page_first 7066
_journal_page_last 7074
_journal_paper_doi 10.1021/jacs.0c00646
_journal_volume 142
_journal_year 2020
_chemical_formula_moiety 'C198 H208 N8 O16'
_chemical_formula_sum 'C198 H208 N8 O16'
_chemical_formula_weight 2955.71
_space_group_crystal_system monoclinic
_space_group_IT_number 14
_space_group_name_Hall '-P 2ybc'
_space_group_name_H-M_alt 'P 1 21/c 1'
_atom_sites_solution_hydrogens geom
_atom_sites_solution_primary dual
_audit_creation_date 2019-03-07
_audit_creation_method
;
Olex2 1.2
(compiled 2018.05.29 svn.r3510 for OlexSys, GUI svn.r5506)
;
_cell_angle_alpha 90
_cell_angle_beta 100.858(6)
_cell_angle_gamma 90
_cell_formula_units_Z 4
_cell_length_a 40.116(3)
_cell_length_b 20.2528(12)
_cell_length_c 23.0493(15)
_cell_measurement_reflns_used 3993
_cell_measurement_temperature 100.00(10)
_cell_measurement_theta_max 64.2590
_cell_measurement_theta_min 3.8930
_cell_volume 18391(2)
_computing_cell_refinement 'CrysAlisPro 1.171.38.46 (Rigaku OD, 2015)'
_computing_data_collection 'CrysAlisPro 1.171.38.46 (Rigaku OD, 2015)'
_computing_data_reduction 'CrysAlisPro 1.171.38.46 (Rigaku OD, 2015)'
_computing_molecular_graphics 'Olex2 (Dolomanov et al., 2009)'
_computing_publication_material 'Olex2 (Dolomanov et al., 2009)'
_computing_structure_refinement 'SHELXL-2018/3 (Sheldrick, 2018)'
_computing_structure_solution 'SHELXT 2014/5 (Sheldrick, 2014)'
_diffrn_ambient_environment N~2~
_diffrn_ambient_temperature 100.00(10)
_diffrn_detector 'CCD plate'
_diffrn_detector_area_resol_mean 8.0549
_diffrn_detector_type EosS2
_diffrn_measured_fraction_theta_full 0.999
_diffrn_measured_fraction_theta_max 0.999
_diffrn_measurement_details
;
List of Runs (angles in degrees, time in seconds):

  # Type    Start    End  Width  t~exp~   \w     \q     \k     \f   Frames
--------------------------------------------------------------------------
  1  \w    -88.00  -6.00   1.00   30.00    --  -50.96 125.00   0.00   82
  2  \w     32.00 115.00   1.00    6.00    --   53.77  77.00-150.00   83
  3  \w   -102.00 -35.00   1.00    6.00    --  -37.78-178.00  60.00   67
  4  \w   -105.00 -42.00   1.00    6.00    --  -37.78 -57.00  90.00   63
  5  \w   -105.00 -45.00   1.00    6.00    --  -37.78-178.00-180.00   60
  6  \w   -105.00 -31.00   1.00    6.00    --  -37.78 -57.00   0.00   74
  7  \w   -103.00 -31.00   1.00    6.00    --  -37.78 -57.00 -60.00   72
  8  \w     47.00  76.00   1.00    6.00    --   37.78 -99.00 -90.00   29
  9  \w     42.00  68.00   1.00    6.00    --   37.78 -99.00-180.00   26
 10  \w     52.00 138.00   1.00   30.00    --  111.00 -77.00 -30.00   86
 11  \w     44.00 118.00   1.00   30.00    --  111.00 -45.00 150.00   74
 12  \w    147.00 177.00   1.00   30.00    --  111.00  61.00  90.00   30
 13  \w     94.00 172.00   1.00   30.00    --  111.00  61.00 120.00   78
 14  \w     43.00 127.00   1.00   30.00    --  111.00 -45.00  60.00   84
 15  \w    102.00 165.00   1.00   30.00    --  111.00 111.00  60.00   63
 16  \w     53.00 106.00   1.00   30.00    --  111.00 -94.00 -90.00   53
 17  \w    102.00 178.00   1.00   30.00    --  111.00  77.00 150.00   76
 18  \w     46.00  73.00   1.00   30.00    --  111.00-111.00   0.00   27
 19  \w     94.00 141.00   1.00   30.00    --  111.00  45.00-150.00   47
 20  \w    101.00 177.00   1.00   30.00    --  111.00  30.00  60.00   76
 21  \w     87.00 113.00   1.00   30.00    --  111.00-111.00   0.00   26
 22  \w     65.00 105.00   1.00   30.00    --  111.00-111.00 120.00   40
 23  \w     67.00 107.00   1.00   30.00    --  111.00 -94.00-180.00   40
 24  \w     66.00 112.00   1.00   30.00    --  111.00 -45.00 -30.00   46
 25  \w     55.00 112.00   1.00   30.00    --  111.00-111.00-180.00   57
 26  \w    101.00 126.00   1.00   30.00    --  111.00 111.00-180.00   25
 27  \w     93.00 119.00   1.00   30.00    --  111.00  61.00  90.00   26
;
_diffrn_measurement_device 'four-circle diffractometer'
_diffrn_measurement_device_type 'SuperNova, Dual, Cu at zero, EosS2'
_diffrn_measurement_method '\w scans'
_diffrn_orient_matrix_type 'CrysAlisPro convention (1999,Acta A55,543-557)'
_diffrn_orient_matrix_UB_11 -0.0055684000
_diffrn_orient_matrix_UB_12 -0.0733711000
_diffrn_orient_matrix_UB_13 0.0130324000
_diffrn_orient_matrix_UB_21 -0.0387119000
_diffrn_orient_matrix_UB_22 0.0107010000
_diffrn_orient_matrix_UB_23 -0.0143335000
_diffrn_orient_matrix_UB_31 -0.0002981000
_diffrn_orient_matrix_UB_32 -0.0169814000
_diffrn_orient_matrix_UB_33 -0.0652246000
_diffrn_radiation_monochromator mirror
_diffrn_radiation_probe x-ray
_diffrn_radiation_type CuK\a
_diffrn_radiation_wavelength 1.54184
_diffrn_reflns_av_R_equivalents 0.1445
_diffrn_reflns_av_unetI/netI 0.1265
_diffrn_reflns_Laue_measured_fraction_full 0.999
_diffrn_reflns_Laue_measured_fraction_max 0.999
_diffrn_reflns_limit_h_max 40
_diffrn_reflns_limit_h_min -38
_diffrn_reflns_limit_k_max 19
_diffrn_reflns_limit_k_min -20
_diffrn_reflns_limit_l_max 20
_diffrn_reflns_limit_l_min -23
_diffrn_reflns_number 76725
_diffrn_reflns_point_group_measured_fraction_full 0.999
_diffrn_reflns_point_group_measured_fraction_max 0.999
_diffrn_reflns_theta_full 50.440
_diffrn_reflns_theta_max 50.440
_diffrn_reflns_theta_min 3.365
_diffrn_source 'micro-focus sealed X-ray tube'
_diffrn_source_type 'SuperNova (Cu) X-ray Source'
_exptl_absorpt_coefficient_mu 0.526
_exptl_absorpt_correction_T_max 1.00000
_exptl_absorpt_correction_T_min 0.53514
_exptl_absorpt_correction_type multi-scan
_exptl_absorpt_process_details
;
CrysAlisPro 1.171.38.46 (Rigaku Oxford Diffraction, 2015)
Empirical absorption correction using spherical harmonics,
 implemented in SCALE3 ABSPACK scaling algorithm.
;
_exptl_crystal_colour red
_exptl_crystal_colour_primary red
_exptl_crystal_density_diffrn 1.067
_exptl_crystal_description plate
_exptl_crystal_F_000 6320
_exptl_crystal_size_max 0.134
_exptl_crystal_size_mid 0.105
_exptl_crystal_size_min 0.030
_refine_diff_density_max 0.407
_refine_diff_density_min -0.377
_refine_diff_density_rms 0.081
_refine_ls_extinction_method none
_refine_ls_goodness_of_fit_ref 1.327
_refine_ls_hydrogen_treatment constr
_refine_ls_matrix_type full
_refine_ls_number_parameters 1999
_refine_ls_number_reflns 19236
_refine_ls_number_restraints 4267
_refine_ls_restrained_S_all 1.288
_refine_ls_R_factor_all 0.3035
_refine_ls_R_factor_gt 0.1806
_refine_ls_shift/su_max 0.014
_refine_ls_shift/su_mean 0.000
_refine_ls_structure_factor_coef Fsqd
_refine_ls_weighting_details 'w=1/[\s^2^(Fo^2^)+(0.2000P)^2^] where P=(Fo^2^+2Fc^2^)/3'
_refine_ls_weighting_scheme calc
_refine_ls_wR_factor_gt 0.4585
_refine_ls_wR_factor_ref 0.5347
_reflns_Friedel_coverage 0.000
_reflns_number_gt 5750
_reflns_number_total 19236
_reflns_threshold_expression 'I > 2\s(I)'
_cod_data_source_file ja0c00646_si_003.cif
_cod_data_source_block nate2
_cod_depositor_comments 'Adding full bibliography for 4134607.cif.'
_cod_original_cell_volume 18392(2)
_cod_database_code 4134607
_shelx_shelxl_version_number 2018/3
_chemical_oxdiff_formula 'C190 H200 N8 O16'
_shelx_space_group_comment
;
The symmetry employed for this shelxl refinement is uniquely defined
by the following loop, which should always be used as a source of
symmetry information in preference to the above space-group names.
They are only intended as comments.
;
_reflns_odcompleteness_completeness 99.79
_reflns_odcompleteness_iscentric 1
_reflns_odcompleteness_theta 50.38
_olex2_refinement_description
;
1. Fixed Uiso
 At 1.2 times of:
  All C(H) groups, All C(H,H) groups
 At 1.5 times of:
  All C(H,H,H) groups
2. Restrained distances
 C121-C423 = C223-C226 = C122-C425 = C474-C477 = C176-C275 = C269-C272
 -3.6 with sigma of 0.02
 C125-C421 = C473-C476
 -3.6 with sigma of 0.02
 C371-C426_$1 = C122-C171_$2 = C227-C455_$3 = C372-C427_$1
 -3.6 with sigma of 0.02
 C371-C426_$1
 -3.8 with sigma of 0.02
 C122-C118
 -3.6 with sigma of 0.02
 C376-C471
 -3.8 with sigma of 0.02
 C120-C127_$4 = C177-C218_$5 = C477-C476_$6
 -3.6 with sigma of 0.02
 C120-C127_$4 = C171-C122_$2
 -3.8 with sigma of 0.02
 C425-C121 = C176-C275 = C127-C218
 -3.6 with sigma of 0.02
 C272-C277_$5 = C219-C175_$5 = C476-C476_$6
 -3.6 with sigma of 0.02
 C176-C275 = C326-C372_$7
 -3.8 with sigma of 0.02
 C219-C222
 -3.6 with sigma of 0.02
 C327-C226_$7
 -3.8 with sigma of 0.02
 H21C-H217
 -2 with sigma of 0.02
 H22F-H22L = H22H-H22L = H22H-H22M
 -2 with sigma of 0.02
 C222-C124_$8
 -3.8 with sigma of 0.02
 C369-C372
 -2.8 with sigma of 0.02
 C170-C121_$2
 -3.8 with sigma of 0.02
 C372-C426_$1
 -3.6 with sigma of 0.02
 C376-C227_$9
 -3.6 with sigma of 0.02
 N101-C102
 1.4 with sigma of 0.02
 N101-O103
 2.29 with sigma of 0.04
 N101-C104
 2.46 with sigma of 0.04
 N101-C113
 2.46 with sigma of 0.04
 N101-C115
 1.4 with sigma of 0.02
 N101-O116
 2.28 with sigma of 0.04
 N101-C117
 1.47 with sigma of 0.02
 C102-O103
 1.22 with sigma of 0.02
 C102-C104
 1.49 with sigma of 0.02
 C102-C105
 2.49 with sigma of 0.04
 C102-C114
 2.52 with sigma of 0.04
 C102-C115
 2.49 with sigma of 0.04
 C102-C117
 2.47 with sigma of 0.04
 O103-C104
 2.38 with sigma of 0.04
 C104-C105
 1.39 with sigma of 0.02
 C104-C106
 2.42 with sigma of 0.04
 C104-C108
 2.46 with sigma of 0.04
 C104-C113
 2.45 with sigma of 0.04
 C104-C114
 1.41 with sigma of 0.02
 C105-C106
 1.39 with sigma of 0.02
 C105-C107
 2.44 with sigma of 0.04
 C105-C114
 2.42 with sigma of 0.04
 C106-C107
 1.4 with sigma of 0.02
 C106-C108
 2.43 with sigma of 0.04
 C106-C157
 2.52 with sigma of 0.04
 C107-C108
 1.43 with sigma of 0.02
 C107-C109
 2.49 with sigma of 0.04
 C107-C114
 2.46 with sigma of 0.04
 C107-C156
 2.52 with sigma of 0.04
 C107-C157
 1.46 with sigma of 0.02
 C107-C158
 2.49 with sigma of 0.04
 C108-C109
 1.43 with sigma of 0.02
 C108-C110
 2.48 with sigma of 0.04
 C108-C113
 2.46 with sigma of 0.04
 C108-C114
 1.42 with sigma of 0.02
 C108-C157
 2.49 with sigma of 0.04
 C108-C159
 2.47 with sigma of 0.04
 C109-C110
 1.42 with sigma of 0.02
 C109-C111
 2.48 with sigma of 0.04
 C109-C112
 2.44 with sigma of 0.04
 C109-C114
 2.46 with sigma of 0.04
 C109-C158
 2.47 with sigma of 0.04
 C109-C159
 1.43 with sigma of 0.02
 C109-C160
 2.46 with sigma of 0.04
 C110-C111
 1.45 with sigma of 0.02
 C110-C112
 1.42 with sigma of 0.02
 C110-C113
 2.44 with sigma of 0.04
 C110-C159
 2.46 with sigma of 0.04
 C110-C161
 2.46 with sigma of 0.04
 C110-C206
 2.55 with sigma of 0.04
 C111-C112
 2.51 with sigma of 0.04
 C111-C160
 2.46 with sigma of 0.04
 C111-C161
 1.41 with sigma of 0.02
 C111-C205
 2.52 with sigma of 0.04
 C111-C206
 1.46 with sigma of 0.02
 C111-C207
 2.48 with sigma of 0.04
 C111-C256
 2.47 with sigma of 0.04
 C112-C113
 1.37 with sigma of 0.02
 C112-C114
 2.43 with sigma of 0.04
 C112-C115
 2.46 with sigma of 0.04
 C113-C114
 1.42 with sigma of 0.02
 C113-C115
 1.48 with sigma of 0.02
 C113-O116
 2.38 with sigma of 0.04
 C114-C115
 2.52 with sigma of 0.04
 C115-O116
 1.22 with sigma of 0.02
 C115-C117
 2.43 with sigma of 0.04
 O116-C117
 2.67 with sigma of 0.04
 N151-C152
 1.41 with sigma of 0.02
 N151-O153
 2.29 with sigma of 0.04
 N151-C154
 2.46 with sigma of 0.04
 N151-C163
 2.46 with sigma of 0.04
 N151-C165
 1.4 with sigma of 0.02
 N151-O166
 2.28 with sigma of 0.04
 N151-C167
 1.47 with sigma of 0.02
 C152-O153
 1.22 with sigma of 0.02
 C152-C154
 1.48 with sigma of 0.02
 C152-C155
 2.48 with sigma of 0.04
 C152-C164
 2.52 with sigma of 0.04
 C152-C165
 2.49 with sigma of 0.04
 C152-C167
 2.47 with sigma of 0.04
 O153-C154
 2.37 with sigma of 0.04
 C154-C155
 1.39 with sigma of 0.02
 C154-C156
 2.42 with sigma of 0.04
 C154-C158
 2.45 with sigma of 0.04
 C154-C163
 2.45 with sigma of 0.04
 C154-C164
 1.41 with sigma of 0.02
 C155-C156
 1.39 with sigma of 0.02
 C155-C157
 2.44 with sigma of 0.04
 C155-C164
 2.42 with sigma of 0.04
 C156-C157
 1.4 with sigma of 0.02
 C156-C158
 2.43 with sigma of 0.04
 C157-C158
 1.43 with sigma of 0.02
 C157-C159
 2.49 with sigma of 0.04
 C157-C164
 2.46 with sigma of 0.04
 C158-C159
 1.43 with sigma of 0.02
 C158-C160
 2.48 with sigma of 0.04
 C158-C163
 2.45 with sigma of 0.04
 C158-C164
 1.42 with sigma of 0.02
 C159-C160
 1.42 with sigma of 0.02
 C159-C161
 2.48 with sigma of 0.04
 C159-C162
 2.44 with sigma of 0.04
 C159-C164
 2.46 with sigma of 0.04
 C160-C161
 1.45 with sigma of 0.02
 C160-C162
 1.43 with sigma of 0.02
 C160-C163
 2.44 with sigma of 0.04
 C160-C256
 2.56 with sigma of 0.04
 C161-C162
 2.52 with sigma of 0.04
 C161-C206
 2.47 with sigma of 0.04
 C161-C255
 2.52 with sigma of 0.04
 C161-C256
 1.45 with sigma of 0.02
 C161-C257
 2.48 with sigma of 0.04
 C162-C163
 1.37 with sigma of 0.02
 C162-C164
 2.43 with sigma of 0.04
 C162-C165
 2.46 with sigma of 0.04
 C163-C164
 1.42 with sigma of 0.02
 C163-C165
 1.49 with sigma of 0.02
 C163-O166
 2.38 with sigma of 0.04
 C164-C165
 2.52 with sigma of 0.04
 C165-O166
 1.22 with sigma of 0.02
 C165-C167
 2.43 with sigma of 0.04
 O166-C167
 2.67 with sigma of 0.04
 N201-C202
 1.41 with sigma of 0.02
 N201-O203
 2.3 with sigma of 0.04
 N201-C204
 2.46 with sigma of 0.04
 N201-C213
 2.46 with sigma of 0.04
 N201-C215
 1.4 with sigma of 0.02
 N201-O216
 2.28 with sigma of 0.04
 N201-C217
 1.47 with sigma of 0.02
 C202-O203
 1.22 with sigma of 0.02
 C202-C204
 1.49 with sigma of 0.02
 C202-C205
 2.47 with sigma of 0.04
 C202-C214
 2.52 with sigma of 0.04
 C202-C215
 2.5 with sigma of 0.04
 C202-C217
 2.47 with sigma of 0.04
 O203-C204
 2.38 with sigma of 0.04
 C204-C205
 1.38 with sigma of 0.02
 C204-C206
 2.44 with sigma of 0.04
 C204-C208
 2.45 with sigma of 0.04
 C204-C213
 2.46 with sigma of 0.04
 C204-C214
 1.41 with sigma of 0.02
 C205-C206
 1.42 with sigma of 0.02
 C205-C207
 2.43 with sigma of 0.04
 C205-C214
 2.43 with sigma of 0.04
 C206-C207
 1.42 with sigma of 0.02
 C206-C208
 2.47 with sigma of 0.04
 C206-C257
 2.47 with sigma of 0.04
 C207-C208
 1.43 with sigma of 0.02
 C207-C209
 2.49 with sigma of 0.04
 C207-C214
 2.45 with sigma of 0.04
 C207-C256
 2.47 with sigma of 0.04
 C207-C257
 1.43 with sigma of 0.02
 C207-C258
 2.46 with sigma of 0.04
 C208-C209
 1.43 with sigma of 0.02
 C208-C210
 2.47 with sigma of 0.04
 C208-C213
 2.44 with sigma of 0.04
 C208-C214
 1.41 with sigma of 0.02
 C208-C257
 2.47 with sigma of 0.04
 C208-C259
 2.46 with sigma of 0.04
 C209-C210
 1.42 with sigma of 0.02
 C209-C211
 2.49 with sigma of 0.04
 C209-C212
 2.43 with sigma of 0.04
 C209-C214
 2.46 with sigma of 0.04
 C209-C258
 2.47 with sigma of 0.04
 C209-C259
 1.43 with sigma of 0.02
 C209-C260
 2.46 with sigma of 0.04
 C210-C211
 1.46 with sigma of 0.02
 C210-C212
 1.42 with sigma of 0.02
 C210-C213
 2.45 with sigma of 0.04
 C210-C259
 2.48 with sigma of 0.04
 C210-C261
 2.47 with sigma of 0.04
 C210-C504
 2.56 with sigma of 0.04
 C211-C212
 2.52 with sigma of 0.04
 C211-C260
 2.5 with sigma of 0.04
 C211-C261
 1.42 with sigma of 0.02
 C211-C311
 2.6 with sigma of 0.04
 C211-C501
 2.46 with sigma of 0.04
 C211-C503
 2.45 with sigma of 0.04
 C211-C504
 1.46 with sigma of 0.02
 C212-C213
 1.38 with sigma of 0.02
 C212-C214
 2.42 with sigma of 0.04
 C212-C215
 2.47 with sigma of 0.04
 C213-C214
 1.42 with sigma of 0.02
 C213-C215
 1.49 with sigma of 0.02
 C213-O216
 2.39 with sigma of 0.04
 C214-C215
 2.51 with sigma of 0.04
 C215-O216
 1.22 with sigma of 0.02
 C215-C217
 2.43 with sigma of 0.04
 O216-C217
 2.67 with sigma of 0.04
 N251-C252
 1.41 with sigma of 0.02
 N251-O253
 2.29 with sigma of 0.04
 N251-C254
 2.46 with sigma of 0.04
 N251-C263
 2.46 with sigma of 0.04
 N251-C265
 1.4 with sigma of 0.02
 N251-O266
 2.28 with sigma of 0.04
 N251-C267
 1.47 with sigma of 0.02
 C252-O253
 1.22 with sigma of 0.02
 C252-C254
 1.49 with sigma of 0.02
 C252-C255
 2.47 with sigma of 0.04
 C252-C264
 2.52 with sigma of 0.04
 C252-C265
 2.49 with sigma of 0.04
 C252-C267
 2.47 with sigma of 0.04
 O253-C254
 2.38 with sigma of 0.04
 C254-C255
 1.38 with sigma of 0.02
 C254-C256
 2.44 with sigma of 0.04
 C254-C258
 2.45 with sigma of 0.04
 C254-C263
 2.46 with sigma of 0.04
 C254-C264
 1.41 with sigma of 0.02
 C255-C256
 1.42 with sigma of 0.02
 C255-C257
 2.43 with sigma of 0.04
 C255-C264
 2.42 with sigma of 0.04
 C256-C257
 1.42 with sigma of 0.02
 C256-C258
 2.47 with sigma of 0.04
 C257-C258
 1.42 with sigma of 0.02
 C257-C259
 2.48 with sigma of 0.04
 C257-C264
 2.45 with sigma of 0.04
 C258-C259
 1.43 with sigma of 0.02
 C258-C260
 2.46 with sigma of 0.04
 C258-C263
 2.45 with sigma of 0.04
 C258-C264
 1.42 with sigma of 0.02
 C259-C260
 1.42 with sigma of 0.02
 C259-C261
 2.48 with sigma of 0.04
 C259-C262
 2.44 with sigma of 0.04
 C259-C264
 2.46 with sigma of 0.04
 C260-C261
 1.45 with sigma of 0.02
 C260-C262
 1.42 with sigma of 0.02
 C260-C263
 2.44 with sigma of 0.04
 C260-C501
 2.49 with sigma of 0.04
 C261-C262
 2.51 with sigma of 0.04
 C261-C501
 1.43 with sigma of 0.02
 C261-C502
 2.42 with sigma of 0.04
 C261-C504
 2.47 with sigma of 0.04
 C262-C263
 1.38 with sigma of 0.02
 C262-C264
 2.42 with sigma of 0.04
 C262-C265
 2.47 with sigma of 0.04
 C263-C264
 1.41 with sigma of 0.02
 C263-C265
 1.49 with sigma of 0.02
 C263-O266
 2.38 with sigma of 0.04
 C264-C265
 2.51 with sigma of 0.04
 C265-O266
 1.22 with sigma of 0.02
 C265-C267
 2.43 with sigma of 0.04
 O266-C267
 2.67 with sigma of 0.04
 N301-C302
 1.4 with sigma of 0.02
 N301-O303
 2.28 with sigma of 0.04
 N301-C304
 2.46 with sigma of 0.04
 N301-C313
 2.46 with sigma of 0.04
 N301-C315
 1.4 with sigma of 0.02
 N301-O316
 2.29 with sigma of 0.04
 N301-C317
 1.47 with sigma of 0.02
 C302-O303
 1.22 with sigma of 0.02
 C302-C304
 1.48 with sigma of 0.02
 C302-C305
 2.47 with sigma of 0.04
 C302-C314
 2.51 with sigma of 0.04
 C302-C315
 2.5 with sigma of 0.04
 C302-C317
 2.43 with sigma of 0.04
 O303-C304
 2.38 with sigma of 0.04
 O303-C317
 2.67 with sigma of 0.04
 C304-C305
 1.38 with sigma of 0.02
 C304-C306
 2.44 with sigma of 0.04
 C304-C308
 2.44 with sigma of 0.04
 C304-C313
 2.46 with sigma of 0.04
 C304-C314
 1.41 with sigma of 0.02
 C305-C306
 1.42 with sigma of 0.02
 C305-C307
 2.43 with sigma of 0.04
 C305-C314
 2.43 with sigma of 0.04
 C305-C411
 2.52 with sigma of 0.04
 C306-C307
 1.42 with sigma of 0.02
 C306-C308
 2.47 with sigma of 0.04
 C306-C357
 2.47 with sigma of 0.04
 C306-C410
 2.55 with sigma of 0.04
 C306-C411
 1.45 with sigma of 0.02
 C306-C461
 2.47 with sigma of 0.04
 C307-C308
 1.43 with sigma of 0.02
 C307-C309
 2.49 with sigma of 0.04
 C307-C314
 2.45 with sigma of 0.04
 C307-C356
 2.47 with sigma of 0.04
 C307-C357
 1.43 with sigma of 0.02
 C307-C358
 2.46 with sigma of 0.04
 C307-C411
 2.48 with sigma of 0.04
 C308-C309
 1.43 with sigma of 0.02
 C308-C310
 2.47 with sigma of 0.04
 C308-C313
 2.45 with sigma of 0.04
 C308-C314
 1.41 with sigma of 0.02
 C308-C357
 2.47 with sigma of 0.04
 C308-C359
 2.46 with sigma of 0.04
 C309-C310
 1.42 with sigma of 0.02
 C309-C311
 2.49 with sigma of 0.04
 C309-C312
 2.43 with sigma of 0.04
 C309-C314
 2.45 with sigma of 0.04
 C309-C358
 2.47 with sigma of 0.04
 C309-C359
 1.43 with sigma of 0.02
 C309-C360
 2.46 with sigma of 0.04
 C310-C311
 1.46 with sigma of 0.02
 C310-C312
 1.42 with sigma of 0.02
 C310-C313
 2.44 with sigma of 0.04
 C310-C359
 2.48 with sigma of 0.04
 C310-C361
 2.46 with sigma of 0.04
 C310-C504
 2.57 with sigma of 0.04
 C311-C312
 2.52 with sigma of 0.04
 C311-C360
 2.49 with sigma of 0.04
 C311-C361
 1.42 with sigma of 0.02
 C311-C503
 2.45 with sigma of 0.04
 C311-C504
 1.46 with sigma of 0.02
 C311-C506
 2.46 with sigma of 0.04
 C312-C313
 1.38 with sigma of 0.02
 C312-C314
 2.42 with sigma of 0.04
 C312-C315
 2.47 with sigma of 0.04
 C313-C314
 1.42 with sigma of 0.02
 C313-C315
 1.49 with sigma of 0.02
 C313-O316
 2.38 with sigma of 0.04
 C314-C315
 2.52 with sigma of 0.04
 C315-O316
 1.22 with sigma of 0.02
 C315-C317
 2.47 with sigma of 0.04
 N351-C352
 1.41 with sigma of 0.02
 N351-O353
 2.29 with sigma of 0.04
 N351-C354
 2.46 with sigma of 0.04
 N351-C363
 2.46 with sigma of 0.04
 N351-C365
 1.4 with sigma of 0.02
 N351-O366
 2.28 with sigma of 0.04
 N351-C367
 1.47 with sigma of 0.02
 C352-O353
 1.22 with sigma of 0.02
 C352-C354
 1.49 with sigma of 0.02
 C352-C355
 2.47 with sigma of 0.04
 C352-C364
 2.52 with sigma of 0.04
 C352-C365
 2.5 with sigma of 0.04
 C352-C367
 2.47 with sigma of 0.04
 O353-C354
 2.38 with sigma of 0.04
 C354-C355
 1.38 with sigma of 0.02
 C354-C356
 2.45 with sigma of 0.04
 C354-C358
 2.44 with sigma of 0.04
 C354-C363
 2.46 with sigma of 0.04
 C354-C364
 1.41 with sigma of 0.02
 C355-C356
 1.42 with sigma of 0.02
 C355-C357
 2.43 with sigma of 0.04
 C355-C364
 2.42 with sigma of 0.04
 C355-C461
 2.52 with sigma of 0.04
 C356-C357
 1.42 with sigma of 0.02
 C356-C358
 2.47 with sigma of 0.04
 C356-C411
 2.47 with sigma of 0.04
 C356-C460
 2.55 with sigma of 0.04
 C356-C461
 1.45 with sigma of 0.02
 C357-C358
 1.43 with sigma of 0.02
 C357-C359
 2.48 with sigma of 0.04
 C357-C364
 2.45 with sigma of 0.04
 C357-C461
 2.48 with sigma of 0.04
 C358-C359
 1.43 with sigma of 0.02
 C358-C360
 2.46 with sigma of 0.04
 C358-C363
 2.45 with sigma of 0.04
 C358-C364
 1.41 with sigma of 0.02
 C359-C360
 1.41 with sigma of 0.02
 C359-C361
 2.48 with sigma of 0.04
 C359-C362
 2.44 with sigma of 0.04
 C359-C364
 2.45 with sigma of 0.04
 C360-C361
 1.45 with sigma of 0.02
 C360-C362
 1.42 with sigma of 0.02
 C360-C363
 2.44 with sigma of 0.04
 C360-C506
 2.49 with sigma of 0.04
 C361-C362
 2.51 with sigma of 0.04
 C361-C504
 2.47 with sigma of 0.04
 C361-C505
 2.42 with sigma of 0.04
 C361-C506
 1.43 with sigma of 0.02
 C362-C363
 1.38 with sigma of 0.02
 C362-C364
 2.42 with sigma of 0.04
 C362-C365
 2.47 with sigma of 0.04
 C363-C364
 1.41 with sigma of 0.02
 C363-C365
 1.48 with sigma of 0.02
 C363-O366
 2.38 with sigma of 0.04
 C364-C365
 2.51 with sigma of 0.04
 C365-O366
 1.22 with sigma of 0.02
 C365-C367
 2.43 with sigma of 0.04
 O366-C367
 2.67 with sigma of 0.04
 N401-C402
 1.4 with sigma of 0.02
 N401-O403
 2.29 with sigma of 0.04
 N401-C404
 2.46 with sigma of 0.04
 N401-C413
 2.46 with sigma of 0.04
 N401-C415
 1.4 with sigma of 0.02
 N401-O416
 2.28 with sigma of 0.04
 N401-C417
 1.47 with sigma of 0.02
 C402-O403
 1.22 with sigma of 0.02
 C402-C404
 1.49 with sigma of 0.02
 C402-C405
 2.49 with sigma of 0.04
 C402-C414
 2.52 with sigma of 0.04
 C402-C415
 2.49 with sigma of 0.04
 C402-C417
 2.47 with sigma of 0.04
 O403-C404
 2.37 with sigma of 0.04
 C404-C405
 1.39 with sigma of 0.02
 C404-C406
 2.42 with sigma of 0.04
 C404-C408
 2.46 with sigma of 0.04
 C404-C413
 2.45 with sigma of 0.04
 C404-C414
 1.41 with sigma of 0.02
 C405-C406
 1.39 with sigma of 0.02
 C405-C407
 2.44 with sigma of 0.04
 C405-C414
 2.42 with sigma of 0.04
 C406-C407
 1.4 with sigma of 0.02
 C406-C408
 2.43 with sigma of 0.04
 C406-C457
 2.52 with sigma of 0.04
 C407-C408
 1.43 with sigma of 0.02
 C407-C409
 2.49 with sigma of 0.04
 C407-C414
 2.46 with sigma of 0.04
 C407-C456
 2.52 with sigma of 0.04
 C407-C457
 1.46 with sigma of 0.02
 C407-C458
 2.49 with sigma of 0.04
 C408-C409
 1.43 with sigma of 0.02
 C408-C410
 2.48 with sigma of 0.04
 C408-C413
 2.46 with sigma of 0.04
 C408-C414
 1.42 with sigma of 0.02
 C408-C457
 2.49 with sigma of 0.04
 C408-C459
 2.47 with sigma of 0.04
 C409-C410
 1.42 with sigma of 0.02
 C409-C411
 2.48 with sigma of 0.04
 C409-C412
 2.44 with sigma of 0.04
 C409-C414
 2.46 with sigma of 0.04
 C409-C458
 2.47 with sigma of 0.04
 C409-C459
 1.43 with sigma of 0.02
 C409-C460
 2.46 with sigma of 0.04
 C410-C411
 1.45 with sigma of 0.02
 C410-C412
 1.43 with sigma of 0.02
 C410-C413
 2.44 with sigma of 0.04
 C410-C459
 2.46 with sigma of 0.04
 C410-C461
 2.46 with sigma of 0.04
 C411-C412
 2.51 with sigma of 0.04
 C411-C460
 2.46 with sigma of 0.04
 C411-C461
 1.41 with sigma of 0.02
 C412-C413
 1.37 with sigma of 0.02
 C412-C414
 2.43 with sigma of 0.04
 C412-C415
 2.46 with sigma of 0.04
 C413-C414
 1.42 with sigma of 0.02
 C413-C415
 1.49 with sigma of 0.02
 C413-O416
 2.38 with sigma of 0.04
 C414-C415
 2.52 with sigma of 0.04
 C415-O416
 1.22 with sigma of 0.02
 C415-C417
 2.43 with sigma of 0.04
 O416-C417
 2.67 with sigma of 0.04
 N451-C452
 1.41 with sigma of 0.02
 N451-O453
 2.29 with sigma of 0.04
 N451-C454
 2.46 with sigma of 0.04
 N451-C463
 2.46 with sigma of 0.04
 N451-C465
 1.4 with sigma of 0.02
 N451-O466
 2.28 with sigma of 0.04
 N451-C467
 1.47 with sigma of 0.02
 C452-O453
 1.22 with sigma of 0.02
 C452-C454
 1.49 with sigma of 0.02
 C452-C455
 2.49 with sigma of 0.04
 C452-C464
 2.52 with sigma of 0.04
 C452-C465
 2.49 with sigma of 0.04
 C452-C467
 2.47 with sigma of 0.04
 O453-C454
 2.37 with sigma of 0.04
 C454-C455
 1.39 with sigma of 0.02
 C454-C456
 2.42 with sigma of 0.04
 C454-C458
 2.46 with sigma of 0.04
 C454-C463
 2.45 with sigma of 0.04
 C454-C464
 1.41 with sigma of 0.02
 C455-C456
 1.39 with sigma of 0.02
 C455-C457
 2.45 with sigma of 0.04
 C455-C464
 2.42 with sigma of 0.04
 C456-C457
 1.4 with sigma of 0.02
 C456-C458
 2.43 with sigma of 0.04
 C457-C458
 1.43 with sigma of 0.02
 C457-C459
 2.49 with sigma of 0.04
 C457-C464
 2.46 with sigma of 0.04
 C458-C459
 1.43 with sigma of 0.02
 C458-C460
 2.48 with sigma of 0.04
 C458-C463
 2.45 with sigma of 0.04
 C458-C464
 1.42 with sigma of 0.02
 C459-C460
 1.42 with sigma of 0.02
 C459-C461
 2.48 with sigma of 0.04
 C459-C462
 2.44 with sigma of 0.04
 C459-C464
 2.46 with sigma of 0.04
 C460-C461
 1.45 with sigma of 0.02
 C460-C462
 1.43 with sigma of 0.02
 C460-C463
 2.45 with sigma of 0.04
 C461-C462
 2.52 with sigma of 0.04
 C462-C463
 1.37 with sigma of 0.02
 C462-C464
 2.43 with sigma of 0.04
 C462-C465
 2.46 with sigma of 0.04
 C463-C464
 1.42 with sigma of 0.02
 C463-C465
 1.49 with sigma of 0.02
 C463-O466
 2.38 with sigma of 0.04
 C464-C465
 2.52 with sigma of 0.04
 C465-O466
 1.22 with sigma of 0.02
 C465-C467
 2.43 with sigma of 0.04
 O466-C467
 2.67 with sigma of 0.04
 C501-C502
 1.36 with sigma of 0.02
 C501-C503
 2.42 with sigma of 0.04
 C502-C503
 1.42 with sigma of 0.02
 C502-C504
 2.46 with sigma of 0.04
 C502-C505
 2.46 with sigma of 0.04
 C503-C504
 1.42 with sigma of 0.02
 C503-C505
 1.42 with sigma of 0.02
 C503-C506
 2.42 with sigma of 0.04
 C504-C505
 2.47 with sigma of 0.04
 C505-C506
 1.36 with sigma of 0.02
 C117-C118 = C118-C119 = C119-C120 = C120-C121 = C121-C122 = C117-C123 = C123-
 C124 = C124-C125 = C125-C126 = C126-C127
 1.54 with sigma of 0.02
 C117-C119 = C118-C120 = C119-C121 = C120-C122 = C117-C124 = C123-C125 = C124-
 C126 = C125-C127 = C118-C123
 2.55 with sigma of 0.04
 C167-C168 = C168-C169 = C169-C170 = C170-C171 = C171-C172 = C167-C173 = C173-
 C174 = C174-C175 = C175-C176 = C176-C177
 1.54 with sigma of 0.02
 C167-C169 = C168-C170 = C169-C171 = C170-C172 = C167-C174 = C173-C175 = C174-
 C176 = C175-C177 = C168-C173
 2.55 with sigma of 0.04
 C217-C218 = C218-C219 = C219-C220 = C220-C221 = C221-C222 = C217-C223 = C223-
 C224 = C224-C225 = C225-C226 = C226-C227
 1.54 with sigma of 0.02
 C217-C219 = C218-C220 = C219-C221 = C220-C222 = C217-C224 = C223-C225 = C224-
 C226 = C225-C227 = C218-C223
 2.55 with sigma of 0.04
 C267-C268 = C268-C269 = C269-C270 = C270-C271 = C271-C272 = C267-C273 = C273-
 C274 = C274-C275 = C275-C276 = C276-C277
 1.54 with sigma of 0.02
 C267-C269 = C268-C270 = C269-C271 = C270-C272 = C267-C274 = C273-C275 = C274-
 C276 = C275-C277 = C268-C273
 2.55 with sigma of 0.04
 C317-C318 = C318-C319 = C319-C320 = C320-C321 = C321-C322 = C317-C323 = C323-
 C324 = C324-C325 = C325-C326 = C326-C327
 1.54 with sigma of 0.02
 C317-C319 = C318-C320 = C319-C321 = C320-C322 = C317-C324 = C323-C325 = C324-
 C326 = C325-C327 = C318-C323
 2.55 with sigma of 0.04
 C367-C368 = C368-C369 = C369-C370 = C370-C371 = C371-C372 = C367-C373 = C373-
 C374 = C374-C375 = C375-C376 = C376-C377
 1.54 with sigma of 0.02
 C367-C369 = C368-C370 = C369-C371 = C370-C372 = C367-C374 = C373-C375 = C374-
 C376 = C375-C377 = C368-C373
 2.55 with sigma of 0.04
 C417-C418 = C418-C419 = C419-C420 = C420-C421 = C421-C422 = C417-C423 = C423-
 C424 = C424-C425 = C425-C426 = C426-C427
 1.54 with sigma of 0.02
 C417-C419 = C418-C420 = C419-C421 = C420-C422 = C417-C424 = C423-C425 = C424-
 C426 = C425-C427 = C418-C423
 2.55 with sigma of 0.04
 C467-C468 = C468-C469 = C469-C470 = C470-C471 = C471-C472 = C467-C473 = C473-
 C474 = C474-C475 = C475-C476 = C476-C477
 1.54 with sigma of 0.02
 C467-C469 = C468-C470 = C469-C471 = C470-C472 = C467-C474 = C473-C475 = C474-
 C476 = C475-C477 = C468-C473
 2.55 with sigma of 0.04
3. Restrained atomic chiral volume
 N351
 fixed at 0 with sigma of 0.1
4. Restrained planarity
 N101, C102, O103, C104, C105, C106, C107, C108, C109, C110, C111, C112, C113,
 C114, C115, O116, C117
 with sigma of 0.1
 N151, C152, O153, C154, C155, C156, C157, C158, C159, C160, C161, C162, C163,
 C164, C165, O166, C167
 with sigma of 0.1
 N201, C202, O203, C204, C205, C206, C207, C208, C209, C210, C211, C212, C213,
 C214, C215, O216, C217
 with sigma of 0.1
 N251, C252, O253, C254, C255, C256, C257, C258, C259, C260, C261, C262, C263,
 C264, C265, O266, C267
 with sigma of 0.1
 N301, C302, O303, C304, C305, C306, C307, C308, C309, C310, C311, C312, C313,
 C314, C315, O316, C317
 with sigma of 0.1
 N351, C352, O353, C354, C355, C356, C357, C358, C359, C360, C361, C362, C363,
 C364, C365, O366, C367
 with sigma of 0.1
 N401, C402, O403, C404, C405, C406, C407, C408, C409, C410, C411, C412, C413,
 C414, C415, O416, C417
 with sigma of 0.1
 N451, C452, O453, C454, C455, C456, C457, C458, C459, C460, C461, C462, C463,
 C464, C465, O466, C467
 with sigma of 0.1
5. Uiso/Uaniso restraints and constraints
All non-hydrogen atoms have similar U: within 2A with sigma of 0.04 and sigma
for terminal atoms of 0.08
6. Rigid body (RIGU) restrains
 All non-hydrogen atoms
 with sigma for 1-2 distances of 0.004 and sigma for 1-3 distances of 0.004
7.a Ternary CH refined with riding coordinates:
 C117(H117), C167(H167), C217(H217), C267(H267), C317(H317), C367(H367),
 C417(H417), C467(H467)
7.b Secondary CH2 refined with riding coordinates:
 C118(H11A,H11B), C119(H11C,H11D), C120(H12A,H12B), C121(H12C,H12D), C123(H12H,
 H12I), C124(H12J,H12K), C125(H12L,H12M), C126(H12N,H12O), C168(H16A,H16B),
 C169(H16C,H16D), C170(H17A,H17B), C171(H17C,H17D), C173(H17H,H17I), C174(H17J,
 H17K), C175(H17L,H17M), C176(H17N,H17O), C218(H21A,H21B), C219(H21C,H21D),
 C220(H22A,H22B), C221(H22C,H22D), C223(H22H,H22I), C224(H22J,H22K), C225(H22L,
 H22M), C226(H22N,H22O), C268(H26A,H26B), C269(H26C,H26D), C270(H27A,H27B),
 C271(H27C,H27D), C273(H27H,H27I), C274(H27J,H27K), C275(H27L,H27M), C276(H27N,
 H27O), C318(H31A,H31B), C319(H31C,H31D), C320(H32A,H32B), C321(H32C,H32D),
 C323(H32H,H32I), C324(H32J,H32K), C325(H32L,H32M), C326(H32N,H32O), C368(H36A,
 H36B), C369(H36C,H36D), C370(H37A,H37B), C371(H37C,H37D), C373(H37H,H37I),
 C374(H37J,H37K), C375(H37L,H37M), C376(H37N,H37O), C418(H41A,H41B), C419(H41C,
 H41D), C420(H42A,H42B), C421(H42C,H42D), C423(H42H,H42I), C424(H42J,H42K),
 C425(H42L,H42M), C426(H42N,H42O), C468(H46A,H46B), C469(H46C,H46D), C470(H47A,
 H47B), C471(H47C,H47D), C473(H47H,H47I), C474(H47J,H47K), C475(H47L,H47M),
 C476(H47N,H47O)
7.c Me refined with riding coordinates:
 C122(H12E,H12F,H12G), C127(H12P,H12Q,H12R), C172(H17E,H17F,H17G), C177(H17P,
 H17Q,H17R), C222(H22E,H22F,H22G), C227(H22P,H22Q,H22R), C272(H27E,H27F,H27G),
 C277(H27P,H27Q,H27R), C322(H32E,H32F,H32G), C327(H32P,H32Q,H32R), C372(H37E,
 H37F,H37G), C377(H37P,H37Q,H37R), C422(H42E,H42F,H42G), C427(H42P,H42Q,H42R),
 C472(H47E,H47F,H47G), C477(H47P,H47Q,H47R)
7.d Aromatic/amide H refined with riding coordinates:
 C105(H105), C106(H106), C112(H112), C155(H155), C156(H156), C162(H162),
 C205(H205), C212(H212), C255(H255), C262(H262), C305(H305), C312(H312),
 C355(H355), C362(H362), C405(H405), C406(H406), C412(H412), C455(H455),
 C456(H456), C462(H462), C501(H501), C502(H502), C505(H505), C506(H506)
;
_olex2_submission_special_instructions 'No special instructions were received'
_oxdiff_exptl_absorpt_empirical_details
;
Empirical correction (ABSPACK) includes:
- Absorption correction using spherical harmonics
- Frame scaling
- Detector area scaling
;
_oxdiff_exptl_absorpt_empirical_full_max 1.805
_oxdiff_exptl_absorpt_empirical_full_min 0.767

loop_
_space_group_symop_operation_xyz
'x, y, z'
'-x, y+1/2, -z+1/2'
'-x, -y, -z'
'x, -y-1/2, z-1/2'

loop_
_atom_site_label
_atom_site_type_symbol
_atom_site_fract_x
_atom_site_fract_y
_atom_site_fract_z
_atom_site_U_iso_or_equiv
_atom_site_adp_type
_atom_site_occupancy
_atom_site_site_symmetry_order
_atom_site_calc_flag
_atom_site_refinement_flags_posn
_atom_site_refinement_flags_adp
_atom_site_refinement_flags_occupancy
_atom_site_disorder_assembly
_atom_site_disorder_group
N101 N 0.3420(3) 0.3686(6) 0.4782(5) 0.135(4) Uani 1 1 d D U . . .
C102 C 0.3721(4) 0.3377(7) 0.4730(4) 0.138(5) Uani 1 1 d D U . . .
O103 O 0.3742(3) 0.2867(6) 0.4480(5) 0.164(5) Uani 1 1 d D U . . .
C104 C 0.4045(3) 0.3743(7) 0.4976(6) 0.126(4) Uani 1 1 d D U . . .
C105 C 0.4349(3) 0.3491(8) 0.4913(6) 0.131(5) Uani 1 1 d D U . . .
H105 H 0.435300 0.310554 0.469528 0.157 Uiso 1 1 calc R . . . .
C106 C 0.4659(4) 0.3791(7) 0.5164(6) 0.120(4) Uani 1 1 d D U . . .
H106 H 0.486477 0.359086 0.513848 0.144 Uiso 1 1 calc R . . . .
C107 C 0.4652(3) 0.4399(7) 0.5455(6) 0.117(4) Uani 1 1 d D U . . .
C108 C 0.4337(3) 0.4660(7) 0.5540(6) 0.118(4) Uani 1 1 d D U . . .
C109 C 0.4312(3) 0.5235(7) 0.5892(6) 0.113(4) Uani 1 1 d D U . . .
C110 C 0.3999(3) 0.5444(7) 0.5999(6) 0.111(4) Uani 1 1 d D U . . .
C111 C 0.3989(3) 0.6037(6) 0.6347(6) 0.106(4) Uani 1 1 d D U . . .
C112 C 0.3705(3) 0.5154(7) 0.5704(6) 0.115(4) Uani 1 1 d D U . . .
H112 H 0.349486 0.532219 0.574481 0.138 Uiso 1 1 calc R . . . .
C113 C 0.3723(3) 0.4613(7) 0.5348(6) 0.119(4) Uani 1 1 d D U . . .
C114 C 0.4036(3) 0.4345(7) 0.5288(6) 0.117(4) Uani 1 1 d D U . . .
C115 C 0.3393(3) 0.4315(8) 0.5025(6) 0.125(4) Uani 1 1 d D U . . .
O116 O 0.3125(3) 0.4591(5) 0.5008(4) 0.133(4) Uani 1 1 d D U . . .
C117 C 0.3104(4) 0.3350(10) 0.4542(8) 0.209(8) Uani 1 1 d D U . . .
H117 H 0.317391 0.289714 0.447449 0.251 Uiso 1 1 calc R . . . .
C118 C 0.2988(6) 0.3632(13) 0.3915(9) 0.272(11) Uani 1 1 d D U . . .
H11A H 0.288595 0.405950 0.395600 0.327 Uiso 1 1 calc R . . . .
H11B H 0.319090 0.371148 0.375280 0.327 Uiso 1 1 calc R . . . .
C119 C 0.2754(8) 0.3263(16) 0.3477(12) 0.352(14) Uani 1 1 d D U . . .
H11C H 0.283215 0.280859 0.351007 0.423 Uiso 1 1 calc R . . . .
H11D H 0.253795 0.326829 0.360812 0.423 Uiso 1 1 calc R . . . .
C120 C 0.2680(9) 0.3412(16) 0.2853(12) 0.411(17) Uani 1 1 d D U . . .
H12A H 0.249869 0.309811 0.271909 0.493 Uiso 1 1 calc R . . . .
H12B H 0.287666 0.321948 0.272945 0.493 Uiso 1 1 calc R . . . .
C121 C 0.2591(9) 0.394(2) 0.2399(14) 0.50(2) Uani 1 1 d D U . . .
H12C H 0.234982 0.391811 0.223925 0.601 Uiso 1 1 calc R . . . .
H12D H 0.271063 0.385395 0.207702 0.601 Uiso 1 1 calc R . . . .
C122 C 0.2681(8) 0.4638(19) 0.2643(14) 0.71(4) Uani 1 1 d D U . . .
H12E H 0.261900 0.495552 0.233198 1.063 Uiso 1 1 calc R . . . .
H12F H 0.256001 0.472900 0.295514 1.063 Uiso 1 1 calc R . . . .
H12G H 0.292096 0.466481 0.279284 1.063 Uiso 1 1 calc R . . . .
C123 C 0.2861(6) 0.3270(16) 0.4954(10) 0.308(11) Uani 1 1 d D U . . .
H12H H 0.267386 0.299219 0.476715 0.369 Uiso 1 1 calc R . . . .
H12I H 0.276773 0.369916 0.502211 0.369 Uiso 1 1 calc R . . . .
C124 C 0.3024(6) 0.2959(14) 0.5565(10) 0.364(13) Uani 1 1 d D U . . .
H12J H 0.310246 0.251476 0.550572 0.437 Uiso 1 1 calc R . . . .
H12K H 0.321875 0.321966 0.574787 0.437 Uiso 1 1 calc R . . . .
C125 C 0.2770(7) 0.2938(19) 0.5960(11) 0.397(15) Uani 1 1 d D U . . .
H12L H 0.267346 0.249754 0.592632 0.476 Uiso 1 1 calc R . . . .
H12M H 0.258850 0.323713 0.579058 0.476 Uiso 1 1 calc R . . . .
C126 C 0.2858(8) 0.310(2) 0.6623(13) 0.426(17) Uani 1 1 d D U . . .
H12N H 0.296705 0.352529 0.668283 0.511 Uiso 1 1 calc R . . . .
H12O H 0.301411 0.276784 0.682500 0.511 Uiso 1 1 calc R . . . .
C127 C 0.2526(9) 0.3098(16) 0.6880(14) 0.49(2) Uani 1 1 d D U . . .
H12P H 0.257845 0.319604 0.729416 0.740 Uiso 1 1 calc R . . . .
H12Q H 0.237323 0.342609 0.668036 0.740 Uiso 1 1 calc R . . . .
H12R H 0.242014 0.267100 0.682209 0.740 Uiso 1 1 calc R . . . .
N151 N 0.5829(3) 0.6370(6) 0.6788(5) 0.131(4) Uani 1 1 d D U . . .
C152 C 0.5868(3) 0.5826(6) 0.6444(4) 0.117(4) Uani 1 1 d D U . . .
O153 O 0.6138(2) 0.5650(5) 0.6362(4) 0.121(3) Uani 1 1 d D U . . .
C154 C 0.5555(3) 0.5451(7) 0.6208(6) 0.116(4) Uani 1 1 d D U . . .
C155 C 0.5574(3) 0.4891(7) 0.5874(7) 0.127(5) Uani 1 1 d D U . . .
H155 H 0.578409 0.475262 0.580572 0.152 Uiso 1 1 calc R . . . .
C156 C 0.5290(3) 0.4536(7) 0.5641(6) 0.123(4) Uani 1 1 d D U . . .
H156 H 0.531010 0.415253 0.542829 0.147 Uiso 1 1 calc R . . . .
C157 C 0.4966(3) 0.4746(7) 0.5720(6) 0.116(4) Uani 1 1 d D U . . .
C158 C 0.4940(3) 0.5345(6) 0.6030(6) 0.105(4) Uani 1 1 d D U . . .
C159 C 0.4619(3) 0.5580(7) 0.6122(6) 0.116(4) Uani 1 1 d D U . . .
C160 C 0.4603(3) 0.6182(7) 0.6423(6) 0.116(4) Uani 1 1 d D U . . .
C161 C 0.4274(3) 0.6450(6) 0.6479(6) 0.112(4) Uani 1 1 d D U . . .
C162 C 0.4908(3) 0.6457(7) 0.6702(6) 0.116(4) Uani 1 1 d D U . . .
H162 H 0.489905 0.681312 0.695339 0.139 Uiso 1 1 calc R . . . .
C163 C 0.5211(3) 0.6247(7) 0.6635(6) 0.110(4) Uani 1 1 d D U . . .
C164 C 0.5237(3) 0.5692(7) 0.6268(6) 0.114(4) Uani 1 1 d D U . . .
C165 C 0.5532(3) 0.6571(8) 0.6945(7) 0.130(5) Uani 1 1 d D U . . .
O166 O 0.5516(2) 0.7001(6) 0.7305(5) 0.144(4) Uani 1 1 d D U . . .
C167 C 0.6137(3) 0.6777(8) 0.7007(7) 0.149(5) Uani 1 1 d D U . . .
H167 H 0.631378 0.660811 0.680633 0.179 Uiso 1 1 calc R . . . .
C168 C 0.6268(5) 0.6672(9) 0.7667(8) 0.204(8) Uani 1 1 d D U . . .
H16A H 0.609270 0.679424 0.788446 0.245 Uiso 1 1 calc R . . . .
H16B H 0.646272 0.695486 0.779662 0.245 Uiso 1 1 calc R . . . .
C169 C 0.6370(6) 0.5948(10) 0.7801(10) 0.222(9) Uani 1 1 d D U . . .
H16C H 0.617232 0.570026 0.785903 0.267 Uiso 1 1 calc R . . . .
H16D H 0.644796 0.576033 0.746204 0.267 Uiso 1 1 calc R . . . .
C170 C 0.6642(6) 0.5871(12) 0.8331(11) 0.300(12) Uani 1 1 d D U . . .
H17A H 0.656509 0.606027 0.866931 0.360 Uiso 1 1 calc R . . . .
H17B H 0.684065 0.611574 0.827180 0.360 Uiso 1 1 calc R . . . .
C171 C 0.6745(7) 0.5138(13) 0.8470(12) 0.332(15) Uani 1 1 d D U . . .
H17C H 0.674198 0.489499 0.810619 0.398 Uiso 1 1 calc R . . . .
H17D H 0.697099 0.511366 0.870749 0.398 Uiso 1 1 calc R . . . .
C172 C 0.6482(9) 0.4846(16) 0.8811(16) 0.41(2) Uani 1 1 d D U . . .
H17E H 0.653695 0.439203 0.890480 0.614 Uiso 1 1 calc R . . . .
H17F H 0.648749 0.509063 0.916901 0.614 Uiso 1 1 calc R . . . .
H17G H 0.625958 0.487301 0.857058 0.614 Uiso 1 1 calc R . . . .
C173 C 0.6090(5) 0.7497(8) 0.6832(9) 0.180(6) Uani 1 1 d D U . . .
H17H H 0.597358 0.752495 0.642363 0.216 Uiso 1 1 calc R . . . .
H17I H 0.594754 0.770788 0.707451 0.216 Uiso 1 1 calc R . . . .
C174 C 0.6420(5) 0.7863(11) 0.6900(12) 0.245(10) Uani 1 1 d D U . . .
H17J H 0.650101 0.791570 0.732135 0.294 Uiso 1 1 calc R . . . .
H17K H 0.657853 0.756708 0.676102 0.294 Uiso 1 1 calc R . . . .
C175 C 0.6460(9) 0.8522(13) 0.6626(18) 0.379(15) Uani 1 1 d D U . . .
H17L H 0.669285 0.865013 0.677747 0.455 Uiso 1 1 calc R . . . .
H17M H 0.644791 0.843009 0.620908 0.455 Uiso 1 1 calc R . . . .
C176 C 0.6259(9) 0.9133(16) 0.664(2) 0.467(19) Uani 1 1 d D U . . .
H17N H 0.612337 0.905939 0.694226 0.560 Uiso 1 1 calc R . . . .
H17O H 0.610075 0.914688 0.626749 0.560 Uiso 1 1 calc R . . . .
C177 C 0.6403(14) 0.9851(17) 0.675(3) 0.60(3) Uani 1 1 d D U . . .
H17P H 0.621874 1.015622 0.673587 0.901 Uiso 1 1 calc R . . . .
H17Q H 0.655080 0.987466 0.712623 0.901 Uiso 1 1 calc R . . . .
H17R H 0.652792 0.996310 0.644418 0.901 Uiso 1 1 calc R . . . .
N201 N 0.2713(3) 0.5457(6) 0.7454(5) 0.137(4) Uani 1 1 d D U . . .
C202 C 0.2972(3) 0.5295(7) 0.7161(4) 0.126(5) Uani 1 1 d D U . . .
O203 O 0.2999(3) 0.4743(6) 0.6976(4) 0.154(4) Uani 1 1 d D U . . .
C204 C 0.3210(3) 0.5819(6) 0.7045(6) 0.113(4) Uani 1 1 d D U . . .
C205 C 0.3469(3) 0.5687(6) 0.6773(6) 0.106(4) Uani 1 1 d D U . . .
H205 H 0.348974 0.525801 0.664040 0.127 Uiso 1 1 calc R . . . .
C206 C 0.3716(3) 0.6156(6) 0.6674(5) 0.099(3) Uani 1 1 d D U . . .
C207 C 0.3677(3) 0.6805(6) 0.6904(5) 0.095(3) Uani 1 1 d D U . . .
C208 C 0.3416(3) 0.6946(6) 0.7228(5) 0.095(3) Uani 1 1 d D U . . .
C209 C 0.3380(3) 0.7594(6) 0.7451(5) 0.095(3) Uani 1 1 d D U . . .
C210 C 0.3108(3) 0.7738(6) 0.7728(5) 0.099(3) Uani 1 1 d D U . . .
C211 C 0.3064(3) 0.8409(6) 0.7944(5) 0.101(3) Uani 1 1 d D U . . .
C212 C 0.2885(3) 0.7221(6) 0.7827(5) 0.100(3) Uani 1 1 d D U . . .
H212 H 0.271657 0.730177 0.804522 0.120 Uiso 1 1 calc R . . . .
C213 C 0.2919(3) 0.6606(7) 0.7603(6) 0.112(4) Uani 1 1 d D U . . .
C214 C 0.3177(3) 0.6457(6) 0.7277(5) 0.099(3) Uani 1 1 d D U . . .
C215 C 0.2677(3) 0.6087(7) 0.7697(6) 0.123(4) Uani 1 1 d D U . . .
O216 O 0.2442(2) 0.6211(5) 0.7941(4) 0.140(4) Uani 1 1 d D U . . .
C217 C 0.2426(5) 0.5008(9) 0.7495(9) 0.221(8) Uani 1 1 d D U . . .
H217 H 0.229442 0.526536 0.773197 0.265 Uiso 1 1 calc DR . . . .
C218 C 0.2597(8) 0.4540(12) 0.7913(11) 0.322(13) Uani 1 1 d D U . . .
H21A H 0.280212 0.441865 0.777197 0.387 Uiso 1 1 calc R . . . .
H21B H 0.245482 0.414962 0.786871 0.387 Uiso 1 1 calc R . . . .
C219 C 0.2705(10) 0.4642(15) 0.8569(11) 0.400(15) Uani 1 1 d D U . . .
H21C H 0.256029 0.496167 0.871291 0.479 Uiso 1 1 calc DR . . . .
H21D H 0.293858 0.479422 0.866588 0.479 Uiso 1 1 calc R . . . .
C220 C 0.2667(11) 0.3934(16) 0.8846(14) 0.467(18) Uani 1 1 d D U . . .
H22A H 0.243680 0.377495 0.872558 0.561 Uiso 1 1 calc R . . . .
H22B H 0.281979 0.362275 0.871067 0.561 Uiso 1 1 calc R . . . .
C221 C 0.2755(11) 0.400(2) 0.9522(15) 0.53(2) Uani 1 1 d D U . . .
H22C H 0.257479 0.380264 0.969029 0.631 Uiso 1 1 calc R . . . .
H22D H 0.276744 0.446377 0.962567 0.631 Uiso 1 1 calc R . . . .
C222 C 0.3102(11) 0.3658(16) 0.9802(15) 0.58(3) Uani 1 1 d D U . . .
H22E H 0.314406 0.371422 1.022262 0.875 Uiso 1 1 calc R . . . .
H22F H 0.309078 0.319568 0.970847 0.875 Uiso 1 1 calc DR . . . .
H22G H 0.328350 0.385707 0.964382 0.875 Uiso 1 1 calc R . . . .
C223 C 0.2173(5) 0.4871(13) 0.6948(11) 0.314(12) Uani 1 1 d D U . . .
H22H H 0.208775 0.443029 0.699534 0.377 Uiso 1 1 calc DR . . . .
H22I H 0.230058 0.484440 0.663077 0.377 Uiso 1 1 calc R . . . .
C224 C 0.1859(8) 0.5298(14) 0.6709(17) 0.407(16) Uani 1 1 d D U . . .
H22J H 0.183256 0.564828 0.698479 0.488 Uiso 1 1 calc R . . . .
H22K H 0.187525 0.549282 0.633132 0.488 Uiso 1 1 calc R . . . .
C225 C 0.1571(6) 0.4822(18) 0.6647(12) 0.426(17) Uani 1 1 d D U . . .
H22L H 0.165660 0.448760 0.641200 0.511 Uiso 1 1 calc DR . . . .
H22M H 0.161435 0.464012 0.704327 0.511 Uiso 1 1 calc DR . . . .
C226 C 0.1212(8) 0.467(2) 0.6488(16) 0.42(2) Uani 1 1 d D U . . .
H22N H 0.117765 0.420052 0.651087 0.507 Uiso 1 1 calc R . . . .
H22O H 0.112691 0.481207 0.608419 0.507 Uiso 1 1 calc R . . . .
C227 C 0.1017(8) 0.5026(19) 0.6901(18) 0.44(2) Uani 1 1 d D U . . .
H22P H 0.078011 0.492367 0.679066 0.656 Uiso 1 1 calc R . . . .
H22Q H 0.109965 0.488383 0.729921 0.656 Uiso 1 1 calc R . . . .
H22R H 0.104901 0.549419 0.687336 0.656 Uiso 1 1 calc R . . . .
N251 N 0.4624(2) 0.9365(6) 0.6936(5) 0.127(4) Uani 1 1 d D U . . .
C252 C 0.4652(2) 0.8783(6) 0.6660(4) 0.127(5) Uani 1 1 d D U . . .
O253 O 0.4870(2) 0.8680(5) 0.6374(4) 0.150(4) Uani 1 1 d D U . . .
C254 C 0.4412(3) 0.8257(7) 0.6782(6) 0.117(4) Uani 1 1 d D U . . .
C255 C 0.4457(3) 0.7626(6) 0.6577(7) 0.125(5) Uani 1 1 d D U . . .
H255 H 0.463038 0.753392 0.637230 0.150 Uiso 1 1 calc R . . . .
C256 C 0.4230(3) 0.7126(6) 0.6688(6) 0.112(4) Uani 1 1 d D U . . .
C257 C 0.3938(3) 0.7280(6) 0.6886(6) 0.099(3) Uani 1 1 d D U . . .
C258 C 0.3903(3) 0.7931(6) 0.7124(5) 0.098(3) Uani 1 1 d D U . . .
C259 C 0.3634(3) 0.8068(6) 0.7416(6) 0.102(3) Uani 1 1 d D U . . .
C260 C 0.3623(3) 0.8689(6) 0.7701(5) 0.098(3) Uani 1 1 d D U . . .
C261 C 0.3351(3) 0.8842(7) 0.7993(6) 0.108(4) Uani 1 1 d D U . . .
C262 C 0.3877(3) 0.9154(6) 0.7651(5) 0.100(4) Uani 1 1 d D U . . .
H262 H 0.387170 0.956262 0.783365 0.120 Uiso 1 1 calc R . . . .
C263 C 0.4131(3) 0.9028(6) 0.7344(6) 0.107(4) Uani 1 1 d D U . . .
C264 C 0.4154(3) 0.8393(6) 0.7085(6) 0.105(4) Uani 1 1 d D U . . .
C265 C 0.4390(3) 0.9537(7) 0.7291(6) 0.103(4) Uani 1 1 d D U . . .
O266 O 0.4393(2) 1.0048(5) 0.7545(4) 0.120(3) Uani 1 1 d D U . . .
C267 C 0.4914(4) 0.9824(8) 0.6968(9) 0.177(6) Uani 1 1 d D U . . .
H267 H 0.486171 1.009352 0.729263 0.212 Uiso 1 1 calc R . . . .
C268 C 0.4835(6) 1.0341(13) 0.6505(12) 0.274(11) Uani 1 1 d D U . . .
H26A H 0.490755 1.016976 0.615544 0.329 Uiso 1 1 calc R . . . .
H26B H 0.498009 1.071519 0.663797 0.329 Uiso 1 1 calc R . . . .
C269 C 0.4482(6) 1.0610(14) 0.6305(13) 0.285(11) Uani 1 1 d D U . . .
H26C H 0.440357 1.080512 0.663958 0.342 Uiso 1 1 calc R . . . .
H26D H 0.432931 1.025108 0.615629 0.342 Uiso 1 1 calc R . . . .
C270 C 0.4474(8) 1.1134(15) 0.5818(14) 0.354(14) Uani 1 1 d D U . . .
H27A H 0.465982 1.144101 0.593380 0.425 Uiso 1 1 calc R . . . .
H27B H 0.450420 1.091957 0.545511 0.425 Uiso 1 1 calc R . . . .
C271 C 0.4137(8) 1.1514(17) 0.5707(17) 0.380(16) Uani 1 1 d D U . . .
H27C H 0.397581 1.130044 0.539806 0.455 Uiso 1 1 calc R . . . .
H27D H 0.404198 1.152248 0.606415 0.455 Uiso 1 1 calc R . . . .
C272 C 0.4208(12) 1.2215(17) 0.552(2) 0.56(3) Uani 1 1 d D U . . .
H27E H 0.399974 1.246258 0.545121 0.835 Uiso 1 1 calc R . . . .
H27F H 0.436671 1.242322 0.583218 0.835 Uiso 1 1 calc R . . . .
H27G H 0.430078 1.220202 0.516861 0.835 Uiso 1 1 calc R . . . .
C273 C 0.5274(4) 0.9648(10) 0.7266(10) 0.211(8) Uani 1 1 d D U . . .
H27H H 0.540114 0.954538 0.695920 0.253 Uiso 1 1 calc R . . . .
H27I H 0.537605 1.003878 0.746955 0.253 Uiso 1 1 calc R . . . .
C274 C 0.5321(5) 0.9086(11) 0.7701(9) 0.204(8) Uani 1 1 d D U . . .
H27J H 0.520091 0.870016 0.752095 0.245 Uiso 1 1 calc R . . . .
H27K H 0.522630 0.920588 0.804402 0.245 Uiso 1 1 calc R . . . .
C275 C 0.5700(5) 0.8923(13) 0.7895(10) 0.252(11) Uani 1 1 d D U . . .
H27L H 0.581982 0.931623 0.805946 0.303 Uiso 1 1 calc R . . . .
H27M H 0.579149 0.879320 0.755098 0.303 Uiso 1 1 calc R . . . .
C276 C 0.5763(7) 0.8360(14) 0.8360(12) 0.301(13) Uani 1 1 d D U . . .
H27N H 0.566829 0.847068 0.870505 0.362 Uiso 1 1 calc R . . . .
H27O H 0.566429 0.794835 0.819511 0.362 Uiso 1 1 calc R . . . .
C277 C 0.6155(7) 0.8309(16) 0.8521(12) 0.371(19) Uani 1 1 d D U . . .
H27P H 0.621738 0.796762 0.880989 0.556 Uiso 1 1 calc R . . . .
H27Q H 0.624346 0.820402 0.817233 0.556 Uiso 1 1 calc R . . . .
H27R H 0.624743 0.872256 0.867856 0.556 Uiso 1 1 calc R . . . .
N301 N 0.2466(2) 0.7809(5) 0.5334(4) 0.111(3) Uani 1 1 d D U . . .
C302 C 0.2189(2) 0.7388(5) 0.5200(5) 0.112(4) Uani 1 1 d D U . . .
O303 O 0.2111(2) 0.7134(5) 0.4718(3) 0.128(4) Uani 1 1 d D U . . .
C304 C 0.1997(3) 0.7264(7) 0.5680(5) 0.112(4) Uani 1 1 d D U . . .
C305 C 0.1701(3) 0.6907(7) 0.5541(5) 0.119(5) Uani 1 1 d D U . . .
H305 H 0.163917 0.671889 0.516844 0.143 Uiso 1 1 calc R . . . .
C306 C 0.1492(3) 0.6824(7) 0.5965(5) 0.107(4) Uani 1 1 d D U . . .
C307 C 0.1593(3) 0.7129(7) 0.6531(4) 0.103(4) Uani 1 1 d D U . . .
C308 C 0.1898(2) 0.7464(7) 0.6668(4) 0.097(4) Uani 1 1 d D U . . .
C309 C 0.2002(3) 0.7773(7) 0.7220(4) 0.101(4) Uani 1 1 d D U . . .
C310 C 0.2315(3) 0.8110(7) 0.7361(4) 0.105(4) Uani 1 1 d D U . . .
C311 C 0.2426(3) 0.8395(7) 0.7946(4) 0.105(4) Uani 1 1 d D U . . .
C312 C 0.2496(3) 0.8229(7) 0.6898(5) 0.112(4) Uani 1 1 d D U . . .
H312 H 0.269076 0.848811 0.696778 0.135 Uiso 1 1 calc R . . . .
C313 C 0.2384(3) 0.7961(7) 0.6342(4) 0.105(4) Uani 1 1 d D U . . .
C314 C 0.2096(3) 0.7565(7) 0.6226(4) 0.102(4) Uani 1 1 d D U . . .
C315 C 0.2586(3) 0.8100(8) 0.5883(5) 0.115(4) Uani 1 1 d D U . . .
O316 O 0.2835(2) 0.8456(5) 0.5963(4) 0.124(3) Uani 1 1 d D U . . .
C317 C 0.2611(3) 0.8049(8) 0.4827(6) 0.148(5) Uani 1 1 d D U . . .
H317 H 0.276496 0.841029 0.498341 0.178 Uiso 1 1 calc R . . . .
C318 C 0.2834(5) 0.7525(10) 0.4634(8) 0.201(7) Uani 1 1 d D U . . .
H31A H 0.269909 0.712892 0.453307 0.241 Uiso 1 1 calc R . . . .
H31B H 0.290798 0.767497 0.427983 0.241 Uiso 1 1 calc R . . . .
C319 C 0.3141(4) 0.7349(11) 0.5089(10) 0.216(9) Uani 1 1 d D U . . .
H31C H 0.307009 0.724595 0.545808 0.259 Uiso 1 1 calc R . . . .
H31D H 0.329003 0.773039 0.515681 0.259 Uiso 1 1 calc R . . . .
C320 C 0.3339(5) 0.6771(11) 0.4914(13) 0.258(10) Uani 1 1 d D U . . .
H32A H 0.335511 0.643622 0.521915 0.310 Uiso 1 1 calc R . . . .
H32B H 0.321071 0.658211 0.455294 0.310 Uiso 1 1 calc R . . . .
C321 C 0.3668(6) 0.6915(11) 0.4824(14) 0.274(11) Uani 1 1 d D U . . .
H32C H 0.378536 0.711672 0.518666 0.329 Uiso 1 1 calc R . . . .
H32D H 0.364230 0.725757 0.452460 0.329 Uiso 1 1 calc R . . . .
C322 C 0.3913(5) 0.6419(11) 0.4650(11) 0.242(11) Uani 1 1 d D U . . .
H32E H 0.412046 0.663751 0.461549 0.362 Uiso 1 1 calc R . . . .
H32F H 0.395883 0.608115 0.494626 0.362 Uiso 1 1 calc R . . . .
H32G H 0.381435 0.622339 0.427762 0.362 Uiso 1 1 calc R . . . .
C323 C 0.2363(5) 0.8343(11) 0.4323(7) 0.209(8) Uani 1 1 d D U . . .
H32H H 0.224664 0.798588 0.408825 0.251 Uiso 1 1 calc R . . . .
H32I H 0.248963 0.858738 0.407417 0.251 Uiso 1 1 calc R . . . .
C324 C 0.2092(5) 0.8812(12) 0.4505(8) 0.238(9) Uani 1 1 d D U . . .
H32J H 0.196130 0.858095 0.475488 0.285 Uiso 1 1 calc R . . . .
H32K H 0.220110 0.919021 0.472006 0.285 Uiso 1 1 calc R . . . .
C325 C 0.1864(6) 0.9032(15) 0.3933(9) 0.274(11) Uani 1 1 d D U . . .
H32L H 0.199618 0.929559 0.370729 0.328 Uiso 1 1 calc R . . . .
H32M H 0.178353 0.864532 0.370054 0.328 Uiso 1 1 calc R . . . .
C326 C 0.1561(7) 0.9434(18) 0.4040(11) 0.334(14) Uani 1 1 d D U . . .
H32N H 0.163911 0.984105 0.424112 0.400 Uiso 1 1 calc R . . . .
H32O H 0.143708 0.918595 0.429097 0.400 Uiso 1 1 calc R . . . .
C327 C 0.1323(6) 0.9594(17) 0.3452(10) 0.341(16) Uani 1 1 d D U . . .
H32P H 0.113316 0.984722 0.352832 0.511 Uiso 1 1 calc R . . . .
H32Q H 0.144401 0.984503 0.320567 0.511 Uiso 1 1 calc R . . . .
H32R H 0.124231 0.919097 0.325544 0.511 Uiso 1 1 calc R . . . .
N351 N 0.0802(3) 0.7392(7) 0.8709(5) 0.207(6) Uani 1 1 d D U . . .
C352 C 0.0712(3) 0.7000(6) 0.8202(5) 0.174(7) Uani 1 1 d D U . . .
O353 O 0.0466(3) 0.6672(7) 0.8095(5) 0.216(7) Uani 1 1 d D U . . .
C354 C 0.0935(3) 0.7087(9) 0.7755(6) 0.143(5) Uani 1 1 d D U . . .
C355 C 0.0844(3) 0.6780(8) 0.7218(5) 0.130(5) Uani 1 1 d D U . . .
H355 H 0.064558 0.653116 0.714050 0.156 Uiso 1 1 calc R . . . .
C356 C 0.1044(3) 0.6834(7) 0.6787(5) 0.111(4) Uani 1 1 d D U . . .
C357 C 0.1365(3) 0.7131(7) 0.6928(5) 0.113(4) Uani 1 1 d D U . . .
C358 C 0.1460(3) 0.7447(7) 0.7482(5) 0.110(4) Uani 1 1 d D U . . .
C359 C 0.1780(3) 0.7752(7) 0.7630(4) 0.103(4) Uani 1 1 d D U . . .
C360 C 0.1862(3) 0.8120(7) 0.8171(5) 0.102(4) Uani 1 1 d D U . . .
C361 C 0.2184(3) 0.8459(7) 0.8313(5) 0.109(4) Uani 1 1 d D U . . .
C362 C 0.1629(3) 0.8086(8) 0.8562(5) 0.122(5) Uani 1 1 d D U . . .
H362 H 0.168659 0.829187 0.892774 0.146 Uiso 1 1 calc R . . . .
C363 C 0.1327(3) 0.7769(8) 0.8428(5) 0.127(5) Uani 1 1 d D U . . .
C364 C 0.1248(3) 0.7406(8) 0.7902(5) 0.125(5) Uani 1 1 d D U . . .
C365 C 0.1102(3) 0.7733(9) 0.8864(6) 0.168(6) Uani 1 1 d D U . . .
O366 O 0.1132(2) 0.8117(7) 0.9275(4) 0.166(5) Uani 1 1 d D U . . .
C367 C 0.0517(4) 0.7599(11) 0.9025(9) 0.249(9) Uani 1 1 d D U . . .
H367 H 0.060213 0.799201 0.925405 0.299 Uiso 1 1 calc R . . . .
C368 C 0.0536(6) 0.7088(14) 0.9438(10) 0.294(11) Uani 1 1 d D U . . .
H36A H 0.046555 0.668826 0.921779 0.352 Uiso 1 1 calc R . . . .
H36B H 0.036444 0.717985 0.967355 0.352 Uiso 1 1 calc R . . . .
C369 C 0.0859(6) 0.6924(13) 0.9867(10) 0.284(11) Uani 1 1 d D U . . .
H36C H 0.098254 0.732044 1.001450 0.340 Uiso 1 1 calc R . . . .
H36D H 0.100549 0.663950 0.968761 0.340 Uiso 1 1 calc R . . . .
C370 C 0.0717(7) 0.6558(17) 1.0368(13) 0.370(14) Uani 1 1 d D U . . .
H37A H 0.057927 0.686067 1.054928 0.444 Uiso 1 1 calc R . . . .
H37B H 0.057288 0.619490 1.019832 0.444 Uiso 1 1 calc R . . . .
C371 C 0.1011(9) 0.629(2) 1.0846(12) 0.435(19) Uani 1 1 d D U . . .
H37C H 0.092729 0.596323 1.109280 0.522 Uiso 1 1 calc R . . . .
H37D H 0.111853 0.664375 1.109570 0.522 Uiso 1 1 calc R . . . .
C372 C 0.1271(10) 0.596(2) 1.0496(15) 0.57(3) Uani 1 1 d D U . . .
H37E H 0.146012 0.578535 1.077043 0.849 Uiso 1 1 calc R . . . .
H37F H 0.116087 0.561280 1.025047 0.849 Uiso 1 1 calc R . . . .
H37G H 0.135101 0.628939 1.025335 0.849 Uiso 1 1 calc R . . . .
C373 C 0.0151(6) 0.7795(16) 0.8674(13) 0.322(12) Uani 1 1 d D U . . .
H37H H 0.004981 0.742505 0.843552 0.386 Uiso 1 1 calc R . . . .
H37I H 0.000420 0.790954 0.894851 0.386 Uiso 1 1 calc R . . . .
C374 C 0.0188(8) 0.8382(17) 0.8279(16) 0.408(16) Uani 1 1 d D U . . .
H37J H 0.024565 0.873382 0.856637 0.490 Uiso 1 1 calc R . . . .
H37K H 0.039989 0.828008 0.815273 0.490 Uiso 1 1 calc R . . . .
C375 C 0.0001(8) 0.8747(18) 0.7761(15) 0.452(17) Uani 1 1 d D U . . .
H37L H -0.001442 0.845756 0.742171 0.542 Uiso 1 1 calc R . . . .
H37M H 0.014197 0.911807 0.769313 0.542 Uiso 1 1 calc R . . . .
C376 C -0.0346(8) 0.9009(17) 0.7761(16) 0.46(2) Uani 1 1 d D U . . .
H37N H -0.036926 0.910125 0.816411 0.551 Uiso 1 1 calc R . . . .
H37O H -0.051168 0.867400 0.760534 0.551 Uiso 1 1 calc R . . . .
C377 C -0.0424(10) 0.9641(18) 0.7391(14) 0.51(3) Uani 1 1 d D U . . .
H37P H -0.064946 0.978816 0.740593 0.767 Uiso 1 1 calc R . . . .
H37Q H -0.026387 0.997847 0.754804 0.767 Uiso 1 1 calc R . . . .
H37R H -0.040632 0.955114 0.698916 0.767 Uiso 1 1 calc R . . . .
N401 N 0.1414(3) 0.4531(7) 0.3906(6) 0.209(6) Uani 1 1 d D U . . .
C402 C 0.1074(4) 0.4380(7) 0.3655(6) 0.209(8) Uani 1 1 d D U . . .
O403 O 0.1007(4) 0.3997(8) 0.3246(6) 0.297(10) Uani 1 1 d D U . . .
C404 C 0.0806(4) 0.4710(10) 0.3895(7) 0.174(6) Uani 1 1 d D U . . .
C405 C 0.0472(4) 0.4540(10) 0.3688(7) 0.169(6) Uani 1 1 d D U . . .
H405 H 0.041550 0.419720 0.341964 0.203 Uiso 1 1 calc R . . . .
C406 C 0.0227(4) 0.4895(9) 0.3893(7) 0.170(7) Uani 1 1 d D U . . .
H406 H 0.000302 0.485501 0.369580 0.204 Uiso 1 1 calc R . . . .
C407 C 0.0297(3) 0.5317(9) 0.4388(7) 0.146(5) Uani 1 1 d D U . . .
C408 C 0.0643(3) 0.5455(8) 0.4621(6) 0.137(5) Uani 1 1 d D U . . .
C409 C 0.0735(3) 0.5888(8) 0.5126(5) 0.129(5) Uani 1 1 d D U . . .
C410 C 0.1080(3) 0.6024(7) 0.5335(5) 0.124(4) Uani 1 1 d D U . . .
C411 C 0.1169(3) 0.6492(7) 0.5832(5) 0.118(4) Uani 1 1 d D U . . .
C412 C 0.1326(3) 0.5680(7) 0.5079(6) 0.131(5) Uani 1 1 d D U . . .
H412 H 0.155414 0.574116 0.523944 0.157 Uiso 1 1 calc R . . . .
C413 C 0.1243(3) 0.5269(8) 0.4614(6) 0.142(5) Uani 1 1 d D U . . .
C414 C 0.0898(3) 0.5135(8) 0.4388(6) 0.146(5) Uani 1 1 d D U . . .
C415 C 0.1521(3) 0.4969(9) 0.4379(7) 0.157(6) Uani 1 1 d D U . . .
O416 O 0.1819(3) 0.5085(7) 0.4548(5) 0.167(5) Uani 1 1 d D U . . .
C417 C 0.1688(6) 0.4185(12) 0.3686(10) 0.278(10) Uani 1 1 d D U . . .
H417 H 0.187732 0.442825 0.392221 0.334 Uiso 1 1 calc R . . . .
C418 C 0.1790(8) 0.3503(13) 0.3937(12) 0.311(12) Uani 1 1 d D U . . .
H41A H 0.199538 0.336334 0.380832 0.373 Uiso 1 1 calc R . . . .
H41B H 0.161188 0.318902 0.378332 0.373 Uiso 1 1 calc R . . . .
C419 C 0.1850(9) 0.3498(14) 0.4618(12) 0.329(13) Uani 1 1 d D U . . .
H41C H 0.205670 0.373264 0.478270 0.395 Uiso 1 1 calc R . . . .
H41D H 0.166131 0.370551 0.475767 0.395 Uiso 1 1 calc R . . . .
C420 C 0.1878(11) 0.2766(15) 0.4795(14) 0.373(15) Uani 1 1 d D U . . .
H42A H 0.169378 0.251977 0.455825 0.448 Uiso 1 1 calc R . . . .
H42B H 0.209060 0.258796 0.472167 0.448 Uiso 1 1 calc R . . . .
C421 C 0.1862(12) 0.2695(17) 0.5446(14) 0.396(17) Uani 1 1 d D U . . .
H42C H 0.166246 0.291751 0.552908 0.475 Uiso 1 1 calc R . . . .
H42D H 0.206103 0.289631 0.568565 0.475 Uiso 1 1 calc R . . . .
C422 C 0.1848(13) 0.1949(19) 0.5602(19) 0.50(3) Uani 1 1 d D U . . .
H42E H 0.183843 0.190233 0.601341 0.747 Uiso 1 1 calc R . . . .
H42F H 0.165015 0.175252 0.536714 0.747 Uiso 1 1 calc R . . . .
H42G H 0.204762 0.173138 0.552328 0.747 Uiso 1 1 calc R . . . .
C423 C 0.1783(9) 0.4301(14) 0.3102(12) 0.330(13) Uani 1 1 d D U . . .
H42H H 0.166949 0.397462 0.282530 0.396 Uiso 1 1 calc R . . . .
H42I H 0.202555 0.423279 0.314033 0.396 Uiso 1 1 calc R . . . .
C424 C 0.1695(10) 0.4988(14) 0.2844(12) 0.352(13) Uani 1 1 d D U . . .
H42J H 0.183403 0.532701 0.306820 0.423 Uiso 1 1 calc R . . . .
H42K H 0.145702 0.509202 0.282369 0.423 Uiso 1 1 calc R . . . .
C425 C 0.1781(8) 0.4895(15) 0.2223(12) 0.399(15) Uani 1 1 d D U . . .
H42L H 0.199402 0.465472 0.227105 0.479 Uiso 1 1 calc R . . . .
H42M H 0.160798 0.461422 0.199867 0.479 Uiso 1 1 calc R . . . .
C426 C 0.1814(10) 0.5496(16) 0.1854(12) 0.447(18) Uani 1 1 d D U . . .
H42N H 0.190737 0.585532 0.211217 0.537 Uiso 1 1 calc R . . . .
H42O H 0.158983 0.562746 0.165076 0.537 Uiso 1 1 calc R . . . .
C427 C 0.2044(8) 0.538(2) 0.1391(14) 0.50(3) Uani 1 1 d D U . . .
H42P H 0.205546 0.577545 0.116855 0.754 Uiso 1 1 calc R . . . .
H42Q H 0.226759 0.525703 0.158970 0.754 Uiso 1 1 calc R . . . .
H42R H 0.194998 0.502912 0.112816 0.754 Uiso 1 1 calc R . . . .
N451 N -0.0591(3) 0.7244(8) 0.5816(7) 0.268(8) Uani 1 1 d D U . . .
C452 C -0.0705(4) 0.6802(7) 0.5350(7) 0.237(9) Uani 1 1 d D U . . .
O453 O -0.1012(3) 0.6769(8) 0.5144(7) 0.275(9) Uani 1 1 d D U . . .
C454 C -0.0452(3) 0.6405(9) 0.5135(8) 0.172(6) Uani 1 1 d D U . . .
C455 C -0.0552(4) 0.5990(10) 0.4646(8) 0.184(7) Uani 1 1 d D U . . .
H455 H -0.078004 0.595909 0.447237 0.221 Uiso 1 1 calc R . . . .
C456 C -0.0318(3) 0.5629(9) 0.4419(7) 0.160(6) Uani 1 1 d D U . . .
H456 H -0.039531 0.534818 0.410381 0.192 Uiso 1 1 calc R . . . .
C457 C 0.0036(3) 0.5661(9) 0.4639(7) 0.148(5) Uani 1 1 d D U . . .
C458 C 0.0134(3) 0.6076(8) 0.5144(6) 0.145(5) Uani 1 1 d D U . . .
C459 C 0.0479(3) 0.6163(8) 0.5391(6) 0.133(5) Uani 1 1 d D U . . .
C460 C 0.0569(3) 0.6519(8) 0.5928(6) 0.138(5) Uani 1 1 d D U . . .
C461 C 0.0931(3) 0.6602(8) 0.6192(5) 0.131(5) Uani 1 1 d D U . . .
C462 C 0.0320(3) 0.6927(9) 0.6110(7) 0.157(6) Uani 1 1 d D U . . .
H462 H 0.038532 0.723061 0.641238 0.189 Uiso 1 1 calc R . . . .
C463 C -0.0009(3) 0.6883(9) 0.5852(7) 0.165(6) Uani 1 1 d D U . . .
C464 C -0.0104(3) 0.6444(8) 0.5384(7) 0.150(5) Uani 1 1 d D U . . .
C465 C -0.0252(3) 0.7345(11) 0.6047(10) 0.212(8) Uani 1 1 d D U . . .
O466 O -0.0171(3) 0.7731(8) 0.6453(7) 0.227(7) Uani 1 1 d D U . . .
C467 C -0.0842(5) 0.7714(11) 0.5976(11) 0.328(11) Uani 1 1 d D U . . .
H467 H -0.106438 0.758531 0.574930 0.394 Uiso 1 1 calc R . . . .
C468 C -0.0858(6) 0.7615(13) 0.6632(12) 0.351(12) Uani 1 1 d D U . . .
H46A H -0.065272 0.777547 0.688469 0.422 Uiso 1 1 calc R . . . .
H46B H -0.088914 0.715334 0.671914 0.422 Uiso 1 1 calc R . . . .
C469 C -0.1174(7) 0.8037(16) 0.6713(14) 0.405(16) Uani 1 1 d D U . . .
H46C H -0.110875 0.848517 0.683060 0.487 Uiso 1 1 calc R . . . .
H46D H -0.134286 0.804850 0.635103 0.487 Uiso 1 1 calc R . . . .
C470 C -0.1311(8) 0.767(2) 0.7206(17) 0.493(19) Uani 1 1 d D U . . .
H47A H -0.131371 0.720114 0.712843 0.591 Uiso 1 1 calc R . . . .
H47B H -0.154287 0.781132 0.720254 0.591 Uiso 1 1 calc R . . . .
C471 C -0.1094(15) 0.781(2) 0.7821(18) 0.58(2) Uani 1 1 d D U . . .
H47C H -0.121564 0.811727 0.802667 0.693 Uiso 1 1 calc R . . . .
H47D H -0.088551 0.802392 0.776754 0.693 Uiso 1 1 calc R . . . .
C472 C -0.0999(18) 0.720(3) 0.822(2) 0.70(4) Uani 1 1 d D U . . .
H47E H -0.086415 0.733590 0.859185 1.051 Uiso 1 1 calc R . . . .
H47F H -0.120170 0.698780 0.829112 1.051 Uiso 1 1 calc R . . . .
H47G H -0.087069 0.689419 0.803129 1.051 Uiso 1 1 calc R . . . .
C473 C -0.0792(9) 0.8437(13) 0.5839(15) 0.420(14) Uani 1 1 d D U . . .
H47H H -0.062673 0.861853 0.616173 0.504 Uiso 1 1 calc R . . . .
H47I H -0.100478 0.866363 0.583947 0.504 Uiso 1 1 calc R . . . .
C474 C -0.0674(11) 0.8611(19) 0.5252(14) 0.510(18) Uani 1 1 d D U . . .
H47J H -0.085579 0.884954 0.500172 0.613 Uiso 1 1 calc R . . . .
H47K H -0.064013 0.820190 0.505208 0.613 Uiso 1 1 calc R . . . .
C475 C -0.0344(9) 0.9029(18) 0.531(2) 0.56(2) Uani 1 1 d D U . . .
H47L H -0.019609 0.889581 0.567771 0.675 Uiso 1 1 calc R . . . .
H47M H -0.023125 0.890209 0.499280 0.675 Uiso 1 1 calc R . . . .
C476 C -0.0363(6) 0.9792(18) 0.5316(16) 0.60(2) Uani 1 1 d D U . . .
H47N H -0.030903 0.995123 0.494694 0.722 Uiso 1 1 calc R . . . .
H47O H -0.059516 0.991776 0.532152 0.722 Uiso 1 1 calc R . . . .
C477 C -0.0130(12) 1.015(2) 0.5826(12) 0.55(3) Uani 1 1 d D U . . .
H47P H -0.016373 1.061922 0.578122 0.829 Uiso 1 1 calc R . . . .
H47Q H -0.018492 1.001253 0.619511 0.829 Uiso 1 1 calc R . . . .
H47R H 0.010218 1.004611 0.581926 0.829 Uiso 1 1 calc R . . . .
C501 C 0.3355(3) 0.9405(7) 0.8363(6) 0.109(4) Uani 1 1 d D U . . .
H501 H 0.353201 0.970699 0.839537 0.131 Uiso 1 1 calc R . . . .
C502 C 0.3105(3) 0.9505(7) 0.8666(5) 0.104(4) Uani 1 1 d D U . . .
H502 H 0.313276 0.983613 0.895121 0.124 Uiso 1 1 calc R . . . .
C503 C 0.2804(3) 0.9134(7) 0.8574(5) 0.104(4) Uani 1 1 d D U . . .
C504 C 0.2763(2) 0.8612(6) 0.8146(5) 0.096(3) Uani 1 1 d D U . . .
C505 C 0.2546(3) 0.9265(7) 0.8881(6) 0.107(4) Uani 1 1 d D U . . .
H505 H 0.256811 0.961973 0.914161 0.128 Uiso 1 1 calc R . . . .
C506 C 0.2263(3) 0.8890(7) 0.8814(5) 0.110(4) Uani 1 1 d D U . . .
H506 H 0.212091 0.891157 0.908877 0.132 Uiso 1 1 calc R . . . .

loop_
_atom_site_aniso_label
_atom_site_aniso_U_11
_atom_site_aniso_U_22
_atom_site_aniso_U_33
_atom_site_aniso_U_23
_atom_site_aniso_U_13
_atom_site_aniso_U_12
N101 0.115(7) 0.167(11) 0.121(9) -0.003(8) 0.022(7) -0.018(7)
C102 0.129(8) 0.160(12) 0.127(12) -0.011(9) 0.027(10) -0.017(8)
O103 0.156(10) 0.158(10) 0.177(11) -0.017(8) 0.032(8) -0.005(8)
C104 0.116(7) 0.147(11) 0.116(10) -0.009(8) 0.029(8) 0.005(7)
C105 0.131(8) 0.147(12) 0.122(11) -0.026(9) 0.044(9) 0.000(8)
C106 0.120(9) 0.145(11) 0.099(10) -0.001(8) 0.035(8) 0.008(8)
C107 0.111(7) 0.148(11) 0.104(9) -0.002(7) 0.052(7) -0.003(7)
C108 0.100(6) 0.154(11) 0.110(10) -0.008(7) 0.044(7) -0.003(7)
C109 0.092(6) 0.142(10) 0.115(10) -0.007(7) 0.045(7) -0.003(6)
C110 0.087(6) 0.142(10) 0.114(10) 0.001(7) 0.041(7) 0.002(7)
C111 0.073(6) 0.134(9) 0.114(9) 0.009(7) 0.028(6) 0.015(6)
C112 0.093(7) 0.151(12) 0.109(10) 0.004(7) 0.041(7) -0.002(7)
C113 0.104(7) 0.136(11) 0.124(10) 0.005(7) 0.041(8) 0.001(7)
C114 0.110(7) 0.135(10) 0.113(10) -0.003(7) 0.037(8) -0.008(7)
C115 0.116(8) 0.156(11) 0.107(10) 0.025(8) 0.034(8) -0.010(7)
O116 0.106(7) 0.168(10) 0.121(8) 0.002(7) 0.008(7) -0.005(7)
C117 0.151(12) 0.282(18) 0.185(14) -0.017(15) 0.010(11) -0.076(13)
C118 0.20(2) 0.36(3) 0.218(17) 0.009(19) -0.050(14) -0.044(19)
C119 0.24(2) 0.54(3) 0.25(2) -0.10(3) -0.04(2) 0.00(2)
C120 0.28(3) 0.67(4) 0.24(2) -0.07(3) -0.05(2) 0.09(3)
C121 0.43(4) 0.61(5) 0.43(3) -0.02(3) -0.01(3) 0.10(4)
C122 0.66(7) 0.69(5) 0.65(7) -0.11(5) -0.21(6) -0.01(6)
C123 0.202(19) 0.47(3) 0.246(19) -0.02(2) 0.040(15) -0.16(2)
C124 0.26(2) 0.55(3) 0.28(2) 0.07(2) 0.047(18) -0.23(2)
C125 0.33(3) 0.57(3) 0.29(2) 0.01(3) 0.08(2) -0.29(3)
C126 0.38(4) 0.58(4) 0.32(3) -0.03(3) 0.06(3) -0.28(3)
C127 0.49(5) 0.59(5) 0.44(4) -0.19(5) 0.19(4) -0.16(5)
N151 0.078(6) 0.163(10) 0.158(10) -0.022(7) 0.042(6) 0.000(6)
C152 0.087(6) 0.152(11) 0.120(10) 0.000(8) 0.034(8) 0.014(7)
O153 0.088(6) 0.153(9) 0.125(7) -0.012(6) 0.026(5) 0.013(6)
C154 0.087(6) 0.154(11) 0.119(10) 0.008(7) 0.052(7) 0.003(7)
C155 0.102(8) 0.152(12) 0.138(12) 0.004(8) 0.052(9) 0.002(8)
C156 0.105(8) 0.150(12) 0.120(11) 0.004(9) 0.038(8) 0.011(7)
C157 0.108(7) 0.137(10) 0.115(10) 0.003(7) 0.049(8) -0.005(7)
C158 0.089(6) 0.135(10) 0.099(9) 0.009(7) 0.039(7) 0.004(6)
C159 0.092(6) 0.136(10) 0.129(10) 0.000(8) 0.046(7) 0.000(6)
C160 0.083(6) 0.131(10) 0.146(11) -0.002(8) 0.056(7) -0.005(6)
C161 0.084(6) 0.138(9) 0.124(10) 0.010(8) 0.051(7) 0.010(6)
C162 0.083(6) 0.129(11) 0.147(11) 0.001(8) 0.051(7) -0.007(7)
C163 0.082(6) 0.141(10) 0.118(9) -0.004(7) 0.044(7) -0.007(7)
C164 0.089(6) 0.149(11) 0.115(9) -0.003(7) 0.045(7) -0.004(6)
C165 0.087(6) 0.154(13) 0.160(12) -0.032(9) 0.054(8) -0.012(8)
O166 0.101(7) 0.171(11) 0.170(10) -0.045(7) 0.053(7) -0.018(7)
C167 0.086(8) 0.169(11) 0.199(12) -0.048(11) 0.041(9) 0.020(8)
C168 0.177(17) 0.203(16) 0.216(14) -0.049(14) -0.004(12) -0.018(15)
C169 0.23(2) 0.189(17) 0.222(19) -0.013(15) -0.015(14) -0.037(17)
C170 0.32(3) 0.26(2) 0.27(2) 0.03(2) -0.076(17) -0.06(2)
C171 0.39(3) 0.24(3) 0.29(3) 0.08(2) -0.11(2) -0.09(2)
C172 0.44(5) 0.37(4) 0.36(5) 0.06(3) -0.08(3) -0.18(4)
C173 0.153(14) 0.159(12) 0.248(17) -0.030(13) 0.090(14) 0.006(11)
C174 0.165(16) 0.27(2) 0.32(2) 0.02(2) 0.103(18) -0.031(15)
C175 0.35(3) 0.32(3) 0.48(3) 0.08(3) 0.11(3) -0.06(2)
C176 0.48(4) 0.32(3) 0.60(4) 0.07(4) 0.10(4) -0.01(3)
C177 0.70(7) 0.37(3) 0.65(6) 0.05(6) -0.09(6) -0.12(4)
N201 0.122(9) 0.176(9) 0.129(9) -0.008(8) 0.064(7) -0.038(8)
C202 0.095(9) 0.157(10) 0.130(11) 0.016(10) 0.034(8) -0.009(8)
O203 0.149(10) 0.148(9) 0.189(11) 0.019(8) 0.100(8) -0.008(8)
C204 0.083(8) 0.144(8) 0.118(10) 0.017(8) 0.039(7) 0.004(7)
C205 0.095(8) 0.120(9) 0.113(9) 0.002(8) 0.042(7) 0.006(7)
C206 0.074(7) 0.139(9) 0.086(8) 0.005(7) 0.020(6) 0.002(6)
C207 0.055(6) 0.139(8) 0.090(8) 0.007(7) 0.012(5) 0.002(6)
C208 0.052(6) 0.150(8) 0.085(8) 0.007(7) 0.020(5) 0.000(6)
C209 0.058(6) 0.155(8) 0.077(7) 0.012(7) 0.024(5) 0.000(6)
C210 0.064(6) 0.155(8) 0.080(8) -0.002(7) 0.021(6) 0.001(6)
C211 0.071(6) 0.155(9) 0.079(7) 0.000(7) 0.022(6) 0.006(6)
C212 0.066(7) 0.157(9) 0.083(8) 0.013(8) 0.033(6) 0.001(7)
C213 0.071(7) 0.166(9) 0.110(9) 0.005(8) 0.045(7) -0.006(7)
C214 0.061(6) 0.149(8) 0.092(8) 0.015(7) 0.031(6) 0.010(6)
C215 0.095(9) 0.167(10) 0.116(10) 0.012(9) 0.041(7) -0.018(8)
O216 0.127(8) 0.171(9) 0.140(8) -0.033(7) 0.073(6) -0.063(7)
C217 0.214(16) 0.220(16) 0.250(19) -0.013(14) 0.098(13) -0.101(13)
C218 0.38(3) 0.24(2) 0.35(3) 0.060(18) 0.06(2) -0.13(2)
C219 0.50(3) 0.36(3) 0.33(3) 0.05(2) 0.05(3) -0.03(3)
C220 0.59(4) 0.41(3) 0.38(3) 0.15(3) 0.06(3) 0.01(3)
C221 0.66(5) 0.47(4) 0.40(3) 0.13(3) -0.02(4) 0.05(4)
C222 0.72(6) 0.44(5) 0.49(5) -0.17(5) -0.14(5) 0.13(5)
C223 0.26(2) 0.33(3) 0.34(2) -0.02(2) 0.029(17) -0.158(19)
C224 0.37(3) 0.42(3) 0.37(3) 0.10(3) -0.08(2) -0.13(2)
C225 0.36(3) 0.48(3) 0.34(3) 0.17(3) -0.18(3) -0.15(3)
C226 0.35(3) 0.51(4) 0.32(4) 0.16(3) -0.18(3) -0.15(3)
C227 0.45(4) 0.44(5) 0.36(5) 0.15(4) -0.10(3) -0.20(4)
N251 0.084(7) 0.137(8) 0.176(10) -0.001(7) 0.062(7) -0.006(7)
C252 0.075(8) 0.145(10) 0.174(13) 0.003(9) 0.061(8) -0.005(8)
O253 0.138(8) 0.139(9) 0.202(11) -0.009(8) 0.105(8) -0.030(7)
C254 0.055(7) 0.155(9) 0.150(11) -0.013(9) 0.040(7) -0.015(7)
C255 0.076(8) 0.148(9) 0.164(13) -0.001(10) 0.053(8) -0.005(8)
C256 0.086(7) 0.133(8) 0.130(10) 0.003(8) 0.055(7) -0.001(6)
C257 0.068(6) 0.132(8) 0.107(9) 0.016(7) 0.037(6) 0.004(6)
C258 0.050(6) 0.144(8) 0.104(9) 0.010(7) 0.020(6) 0.007(6)
C259 0.057(6) 0.142(8) 0.111(9) 0.007(7) 0.025(6) 0.007(6)
C260 0.057(6) 0.142(9) 0.101(8) 0.010(7) 0.026(6) 0.008(6)
C261 0.078(7) 0.149(10) 0.105(9) 0.000(7) 0.039(7) 0.002(6)
C262 0.064(7) 0.146(10) 0.094(8) 0.004(8) 0.022(6) -0.001(6)
C263 0.064(7) 0.150(9) 0.115(9) -0.002(8) 0.034(6) -0.008(7)
C264 0.066(7) 0.147(9) 0.107(9) 0.002(8) 0.029(6) -0.001(6)
C265 0.066(7) 0.137(10) 0.108(10) 0.010(8) 0.027(7) -0.008(7)
O266 0.105(7) 0.141(9) 0.119(8) -0.005(6) 0.037(6) -0.013(7)
C267 0.127(9) 0.166(13) 0.271(18) 0.006(11) 0.124(11) -0.023(9)
C268 0.26(2) 0.25(2) 0.32(2) 0.079(15) 0.09(2) -0.065(18)
C269 0.31(2) 0.26(3) 0.30(3) 0.060(17) 0.11(2) 0.01(2)
C270 0.46(4) 0.31(3) 0.28(3) 0.060(19) 0.04(3) 0.01(2)
C271 0.51(4) 0.33(4) 0.30(3) 0.06(3) 0.09(3) 0.06(3)
C272 0.81(7) 0.34(4) 0.50(5) 0.15(5) 0.07(5) 0.06(4)
C273 0.137(10) 0.23(2) 0.26(2) -0.030(14) 0.029(13) -0.095(13)
C274 0.168(15) 0.24(2) 0.198(19) -0.056(13) 0.028(14) -0.006(16)
C275 0.203(16) 0.33(3) 0.20(2) -0.089(17) -0.019(17) 0.022(18)
C276 0.26(2) 0.35(3) 0.25(3) -0.070(19) -0.06(2) 0.04(2)
C277 0.27(3) 0.52(4) 0.29(3) -0.17(3) -0.04(2) 0.21(3)
N301 0.082(6) 0.184(10) 0.076(5) -0.002(6) 0.041(5) -0.003(6)
C302 0.077(7) 0.199(13) 0.065(6) 0.022(7) 0.024(6) 0.000(7)
O303 0.081(6) 0.239(11) 0.069(5) 0.004(6) 0.024(5) -0.017(6)
C304 0.069(7) 0.196(13) 0.077(6) 0.001(7) 0.033(6) -0.007(7)
C305 0.073(7) 0.187(13) 0.111(8) -0.029(9) 0.051(6) -0.009(7)
C306 0.063(6) 0.176(12) 0.090(7) 0.005(7) 0.036(5) 0.006(6)
C307 0.065(6) 0.167(11) 0.084(6) 0.016(6) 0.035(5) 0.001(6)
C308 0.058(6) 0.169(11) 0.071(6) 0.014(6) 0.030(5) 0.005(6)
C309 0.066(6) 0.172(11) 0.076(6) 0.009(6) 0.038(5) -0.003(6)
C310 0.065(6) 0.186(12) 0.072(6) 0.005(7) 0.032(5) -0.002(7)
C311 0.071(6) 0.175(12) 0.077(6) 0.006(7) 0.034(5) 0.004(7)
C312 0.078(8) 0.184(13) 0.082(6) 0.012(7) 0.031(6) -0.008(8)
C313 0.071(7) 0.180(12) 0.073(6) 0.004(7) 0.037(6) 0.001(7)
C314 0.059(6) 0.190(12) 0.064(5) 0.015(6) 0.026(5) 0.002(6)
C315 0.078(8) 0.188(13) 0.089(6) 0.004(7) 0.040(6) -0.009(7)
O316 0.110(7) 0.184(10) 0.090(6) -0.009(6) 0.051(5) -0.034(6)
C317 0.119(10) 0.236(16) 0.102(8) 0.030(9) 0.051(7) -0.012(9)
C318 0.165(14) 0.307(19) 0.161(14) -0.026(14) 0.107(11) -0.005(13)
C319 0.133(13) 0.237(19) 0.29(2) -0.074(17) 0.069(12) 0.017(13)
C320 0.164(16) 0.24(2) 0.39(3) -0.120(19) 0.114(17) -0.007(13)
C321 0.197(19) 0.22(2) 0.44(3) -0.04(2) 0.17(2) 0.032(16)
C322 0.19(2) 0.25(2) 0.30(3) 0.01(2) 0.081(19) 0.110(18)
C323 0.221(18) 0.32(2) 0.080(10) 0.037(12) 0.026(10) 0.011(13)
C324 0.24(2) 0.33(2) 0.139(14) 0.101(16) 0.031(13) 0.068(15)
C325 0.28(2) 0.38(3) 0.157(16) 0.093(19) 0.023(16) 0.078(19)
C326 0.29(3) 0.48(4) 0.21(2) 0.09(2) 0.006(19) 0.14(2)
C327 0.28(3) 0.53(5) 0.19(2) 0.10(3) 0.00(2) 0.09(3)
N351 0.129(9) 0.368(17) 0.147(10) -0.078(10) 0.085(8) -0.097(10)
C352 0.092(9) 0.322(18) 0.121(10) -0.043(10) 0.056(8) -0.067(10)
O353 0.139(9) 0.395(19) 0.140(9) -0.086(10) 0.093(8) -0.128(11)
C354 0.085(8) 0.249(15) 0.110(8) -0.028(9) 0.055(7) -0.030(9)
C355 0.085(8) 0.206(15) 0.109(8) -0.019(9) 0.045(7) -0.019(9)
C356 0.071(6) 0.174(12) 0.098(7) -0.001(8) 0.042(6) 0.003(7)
C357 0.080(7) 0.187(12) 0.082(6) 0.004(7) 0.042(6) -0.005(7)
C358 0.072(6) 0.184(12) 0.085(6) -0.001(7) 0.042(6) -0.008(7)
C359 0.065(6) 0.185(12) 0.066(6) 0.018(6) 0.028(5) 0.007(6)
C360 0.060(6) 0.170(11) 0.083(6) 0.011(7) 0.027(5) 0.018(6)
C361 0.072(6) 0.174(12) 0.088(7) -0.006(7) 0.035(6) 0.010(7)
C362 0.077(7) 0.217(14) 0.080(7) -0.025(8) 0.036(6) -0.005(8)
C363 0.077(7) 0.233(14) 0.083(7) -0.011(8) 0.046(6) -0.013(8)
C364 0.067(7) 0.217(14) 0.102(7) -0.016(8) 0.044(6) -0.013(7)
C365 0.096(9) 0.314(18) 0.106(10) -0.045(10) 0.048(8) -0.049(10)
O366 0.095(7) 0.313(15) 0.104(7) -0.050(8) 0.053(6) -0.018(8)
C367 0.179(12) 0.40(2) 0.197(16) -0.075(14) 0.111(12) -0.090(16)
C368 0.28(2) 0.43(3) 0.20(2) -0.046(17) 0.108(15) -0.16(2)
C369 0.27(2) 0.42(3) 0.18(2) -0.056(18) 0.105(15) -0.14(2)
C370 0.36(3) 0.50(3) 0.26(3) 0.04(2) 0.08(2) -0.13(3)
C371 0.42(4) 0.59(4) 0.26(3) 0.03(3) -0.01(3) -0.15(3)
C372 0.48(5) 0.80(7) 0.40(5) 0.15(5) 0.05(4) 0.07(5)
C373 0.178(15) 0.45(3) 0.35(3) -0.10(2) 0.087(17) -0.03(2)
C374 0.34(3) 0.50(4) 0.34(3) -0.05(2) -0.04(2) -0.03(3)
C375 0.46(4) 0.46(4) 0.35(3) -0.13(2) -0.13(3) 0.04(3)
C376 0.53(4) 0.44(4) 0.32(3) -0.22(3) -0.12(3) 0.08(3)
C377 0.64(5) 0.50(5) 0.26(3) -0.20(3) -0.26(3) 0.16(4)
N401 0.129(9) 0.320(17) 0.196(13) -0.102(11) 0.077(9) -0.063(10)
C402 0.143(9) 0.33(2) 0.168(14) -0.105(13) 0.074(11) -0.067(12)
O403 0.191(14) 0.46(3) 0.252(17) -0.205(17) 0.082(12) -0.102(15)
C404 0.116(8) 0.286(17) 0.126(11) -0.053(10) 0.040(9) -0.048(11)
C405 0.119(9) 0.268(18) 0.125(12) -0.047(12) 0.033(10) -0.033(11)
C406 0.106(10) 0.254(18) 0.151(13) -0.044(11) 0.024(10) -0.032(11)
C407 0.099(7) 0.218(15) 0.121(10) -0.009(9) 0.022(8) -0.027(9)
C408 0.090(7) 0.216(14) 0.113(9) -0.010(8) 0.037(7) -0.031(8)
C409 0.083(6) 0.216(14) 0.093(8) 0.002(7) 0.029(6) -0.011(8)
C410 0.078(6) 0.222(13) 0.079(7) 0.003(7) 0.030(6) -0.012(8)
C411 0.067(6) 0.217(13) 0.078(7) 0.006(7) 0.031(6) -0.005(7)
C412 0.089(8) 0.215(15) 0.090(9) -0.003(8) 0.022(7) -0.003(9)
C413 0.097(7) 0.228(15) 0.110(10) -0.024(9) 0.044(7) -0.037(9)
C414 0.099(7) 0.242(15) 0.108(9) -0.026(9) 0.044(7) -0.035(9)
C415 0.109(8) 0.234(16) 0.141(12) -0.037(10) 0.058(9) -0.040(10)
O416 0.106(7) 0.247(14) 0.160(10) -0.032(9) 0.056(7) -0.037(8)
C417 0.182(14) 0.38(2) 0.305(19) -0.181(16) 0.117(16) -0.042(17)
C418 0.20(2) 0.39(3) 0.36(2) -0.16(2) 0.08(2) -0.027(19)
C419 0.23(2) 0.38(3) 0.37(2) -0.16(2) 0.04(3) 0.02(3)
C420 0.22(2) 0.41(3) 0.46(3) -0.10(3) -0.01(3) -0.02(3)
C421 0.21(2) 0.47(4) 0.49(4) -0.05(3) 0.02(4) -0.04(4)
C422 0.36(5) 0.49(5) 0.62(5) -0.01(4) 0.03(4) -0.05(5)
C423 0.28(2) 0.43(3) 0.32(2) -0.18(2) 0.15(2) -0.07(3)
C424 0.33(3) 0.41(3) 0.35(3) -0.18(2) 0.15(3) -0.09(3)
C425 0.43(3) 0.46(4) 0.35(3) -0.17(2) 0.17(3) -0.11(3)
C426 0.50(4) 0.48(4) 0.40(3) -0.14(3) 0.17(3) -0.13(4)
C427 0.65(6) 0.51(5) 0.41(5) -0.16(4) 0.25(4) -0.10(5)
N451 0.075(7) 0.395(19) 0.331(18) -0.163(14) 0.031(10) -0.015(11)
C452 0.081(8) 0.37(2) 0.253(18) -0.113(14) 0.025(11) 0.007(12)
O453 0.070(6) 0.39(2) 0.35(2) -0.124(17) 0.016(9) -0.008(10)
C454 0.069(6) 0.270(17) 0.183(14) -0.039(11) 0.038(8) -0.026(9)
C455 0.098(10) 0.265(19) 0.186(16) -0.040(12) 0.019(10) -0.017(11)
C456 0.094(8) 0.235(17) 0.154(13) -0.007(11) 0.032(9) -0.030(10)
C457 0.093(7) 0.216(15) 0.135(11) -0.008(9) 0.019(8) -0.021(9)
C458 0.080(6) 0.240(15) 0.123(10) -0.010(9) 0.041(7) -0.024(8)
C459 0.074(6) 0.209(14) 0.120(9) -0.002(8) 0.032(6) -0.015(8)
C460 0.077(6) 0.230(15) 0.119(9) -0.010(9) 0.050(6) -0.025(8)
C461 0.074(6) 0.224(14) 0.107(7) -0.017(9) 0.047(6) -0.017(8)
C462 0.075(6) 0.255(16) 0.155(12) -0.020(11) 0.055(8) -0.019(9)
C463 0.076(6) 0.267(16) 0.166(13) -0.043(10) 0.056(8) -0.033(9)
C464 0.065(6) 0.243(15) 0.150(11) -0.022(9) 0.046(7) -0.034(8)
C465 0.079(8) 0.31(2) 0.256(19) -0.096(13) 0.057(11) -0.028(11)
O466 0.109(9) 0.276(18) 0.296(19) -0.111(13) 0.032(10) -0.012(10)
C467 0.105(12) 0.42(2) 0.46(2) -0.24(2) 0.039(17) -0.013(16)
C468 0.142(16) 0.45(3) 0.49(3) -0.29(2) 0.12(2) -0.099(18)
C469 0.19(2) 0.51(3) 0.56(4) -0.27(3) 0.17(2) -0.08(2)
C470 0.33(3) 0.61(4) 0.60(4) -0.22(4) 0.23(3) -0.12(3)
C471 0.45(4) 0.68(5) 0.62(4) -0.13(5) 0.16(4) -0.14(4)
C472 0.71(7) 0.76(7) 0.66(6) -0.02(6) 0.21(6) -0.19(6)
C473 0.23(3) 0.43(2) 0.57(3) -0.16(3) 0.01(3) 0.02(2)
C474 0.38(4) 0.50(3) 0.64(4) -0.10(3) 0.05(3) -0.06(3)
C475 0.46(4) 0.51(4) 0.69(4) -0.06(4) 0.03(3) -0.11(3)
C476 0.51(5) 0.50(4) 0.74(5) -0.04(5) -0.02(4) -0.10(4)
C477 0.46(6) 0.42(5) 0.73(7) -0.01(5) -0.02(5) -0.07(4)
C501 0.075(7) 0.149(11) 0.108(9) -0.012(8) 0.028(7) -0.005(8)
C502 0.088(7) 0.136(11) 0.090(8) -0.009(7) 0.024(6) 0.001(7)
C503 0.081(7) 0.152(11) 0.083(8) 0.004(6) 0.029(6) -0.001(6)
C504 0.071(5) 0.141(10) 0.085(7) 0.002(6) 0.036(6) -0.005(6)
C505 0.073(7) 0.148(12) 0.104(9) -0.004(8) 0.027(6) 0.015(7)
C506 0.082(7) 0.168(12) 0.087(8) -0.009(7) 0.034(7) 0.010(7)

loop_
_atom_type_symbol
_atom_type_description
_atom_type_scat_dispersion_real
_atom_type_scat_dispersion_imag
_atom_type_scat_source
C C 0.0181 0.0091 'International Tables Vol C Tables 4.2.6.8 and 6.1.1.4'
H H 0.0000 0.0000 'International Tables Vol C Tables 4.2.6.8 and 6.1.1.4'
N N 0.0311 0.0180 'International Tables Vol C Tables 4.2.6.8 and 6.1.1.4'
O O 0.0492 0.0322 'International Tables Vol C Tables 4.2.6.8 and 6.1.1.4'

loop_
_geom_angle_atom_site_label_1
_geom_angle_atom_site_label_2
_geom_angle_atom_site_label_3
_geom_angle
_geom_angle_site_symmetry_1
_geom_angle_site_symmetry_3
_geom_angle_publ_flag
C102 N101 C115 125.3(12) . . ?
C102 N101 C117 117.9(14) . . ?
C115 N101 C117 116.7(13) . . ?
N101 C102 C104 116.7(13) . . ?
O103 C102 N101 125.0(14) . . ?
O103 C102 C104 118.2(14) . . ?
C105 C104 C102 120.3(13) . . ?
C105 C104 C114 119.2(12) . . ?
C114 C104 C102 120.5(12) . . ?
C104 C105 H105 118.7 . . ?
C104 C105 C106 122.5(13) . . ?
C106 C105 H105 118.7 . . ?
C105 C106 H106 120.7 . . ?
C107 C106 C105 118.5(13) . . ?
C107 C106 H106 120.7 . . ?
C106 C107 C108 119.5(12) . . ?
C106 C107 C157 121.6(12) . . ?
C108 C107 C157 118.6(11) . . ?
C107 C108 C109 122.7(11) . . ?
C114 C108 C107 119.8(11) . . ?
C114 C108 C109 117.4(11) . . ?
C110 C109 C108 120.7(11) . . ?
C110 C109 C159 121.9(11) . . ?
C159 C109 C108 117.4(10) . . ?
C109 C110 C111 118.1(11) . . ?
C112 C110 C109 120.0(11) . . ?
C112 C110 C111 121.0(11) . . ?
C110 C111 C206 121.6(11) . . ?
C161 C111 C110 120.5(10) . . ?
C161 C111 C206 116.6(11) . . ?
C110 C112 H112 120.1 . . ?
C113 C112 C110 119.8(12) . . ?
C113 C112 H112 120.1 . . ?
C112 C113 C114 121.0(12) . . ?
C112 C113 C115 118.0(12) . . ?
C114 C113 C115 120.9(12) . . ?
C108 C114 C104 120.0(11) . . ?
C108 C114 C113 120.4(12) . . ?
C113 C114 C104 119.6(12) . . ?
N101 C115 C113 115.6(12) . . ?
O116 C115 N101 122.9(13) . . ?
O116 C115 C113 121.4(13) . . ?
N101 C117 H117 104.0 . . ?
N101 C117 C118 105.6(15) . . ?
N101 C117 C123 115.9(16) . . ?
C118 C117 H117 104.0 . . ?
C123 C117 H117 104.0 . . ?
C123 C117 C118 121.3(18) . . ?
C117 C118 H11A 107.3 . . ?
C117 C118 H11B 107.3 . . ?
H11A C118 H11B 106.9 . . ?
C119 C118 C117 120(2) . . ?
C119 C118 H11A 107.3 . . ?
C119 C118 H11B 107.3 . . ?
C118 C119 H11C 106.1 . . ?
C118 C119 H11D 106.1 . . ?
H11C C119 H11D 106.3 . . ?
C120 C119 C118 125(2) . . ?
C120 C119 H11C 106.1 . . ?
C120 C119 H11D 106.1 . . ?
C119 C120 H12A 100.4 . . ?
C119 C120 H12B 100.4 . . ?
C119 C120 C121 146(3) . . ?
H12A C120 H12B 104.3 . . ?
C121 C120 H12A 100.4 . . ?
C121 C120 H12B 100.4 . . ?
C120 C121 H12C 109.0 . . ?
C120 C121 H12D 108.9 . . ?
C120 C121 C122 113(2) . . ?
H12C C121 H12D 107.8 . . ?
C122 C121 H12C 109.0 . . ?
C122 C121 H12D 109.0 . . ?
C121 C122 H12E 109.5 . . ?
C121 C122 H12F 109.5 . . ?
C121 C122 H12G 109.5 . . ?
H12E C122 H12F 109.5 . . ?
H12E C122 H12G 109.5 . . ?
H12F C122 H12G 109.5 . . ?
C117 C123 H12H 108.8 . . ?
C117 C123 H12I 108.8 . . ?
C117 C123 C124 113.6(19) . . ?
H12H C123 H12I 107.7 . . ?
C124 C123 H12H 108.8 . . ?
C124 C123 H12I 108.8 . . ?
C123 C124 H12J 109.7 . . ?
C123 C124 H12K 109.7 . . ?
H12J C124 H12K 108.2 . . ?
C125 C124 C123 110(2) . . ?
C125 C124 H12J 109.7 . . ?
C125 C124 H12K 109.7 . . ?
C124 C125 H12L 106.6 . . ?
C124 C125 H12M 106.6 . . ?
C124 C125 C126 123(2) . . ?
H12L C125 H12M 106.5 . . ?
C126 C125 H12L 106.6 . . ?
C126 C125 H12M 106.6 . . ?
C125 C126 H12N 109.9 . . ?
C125 C126 H12O 109.9 . . ?
C125 C126 C127 109(2) . . ?
H12N C126 H12O 108.3 . . ?
C127 C126 H12N 109.9 . . ?
C127 C126 H12O 109.9 . . ?
C126 C127 H12P 109.5 . . ?
C126 C127 H12Q 109.5 . . ?
C126 C127 H12R 109.5 . . ?
H12P C127 H12Q 109.5 . . ?
H12P C127 H12R 109.5 . . ?
H12Q C127 H12R 109.5 . . ?
C152 N151 C167 117.3(10) . . ?
C165 N151 C152 125.8(11) . . ?
C165 N151 C167 116.9(11) . . ?
N151 C152 C154 116.1(11) . . ?
O153 C152 N151 122.2(12) . . ?
O153 C152 C154 121.6(12) . . ?
C155 C154 C152 119.6(11) . . ?
C155 C154 C164 119.4(12) . . ?
C164 C154 C152 120.7(12) . . ?
C154 C155 H155 119.3 . . ?
C156 C155 C154 121.4(13) . . ?
C156 C155 H155 119.3 . . ?
C155 C156 H156 119.7 . . ?
C155 C156 C157 120.6(13) . . ?
C157 C156 H156 119.7 . . ?
C156 C157 C107 122.6(12) . . ?
C156 C157 C158 118.6(11) . . ?
C158 C157 C107 118.7(11) . . ?
C157 C158 C159 120.8(11) . . ?
C164 C158 C157 119.1(10) . . ?
C164 C158 C159 120.0(11) . . ?
C158 C159 C109 121.4(11) . . ?
C160 C159 C109 119.3(10) . . ?
C160 C159 C158 119.2(11) . . ?
C159 C160 C161 119.5(11) . . ?
C162 C160 C159 117.1(11) . . ?
C162 C160 C161 123.1(12) . . ?
C111 C161 C160 118.3(11) . . ?
C111 C161 C256 118.8(10) . . ?
C160 C161 C256 122.9(11) . . ?
C160 C162 H162 117.7 . . ?
C163 C162 C160 124.6(13) . . ?
C163 C162 H162 117.7 . . ?
C162 C163 C164 119.7(11) . . ?
C162 C163 C165 122.0(12) . . ?
C164 C163 C165 118.3(10) . . ?
C154 C164 C158 120.7(11) . . ?
C154 C164 C163 120.5(11) . . ?
C158 C164 C163 118.3(10) . . ?
N151 C165 C163 117.2(11) . . ?
O166 C165 N151 123.6(12) . . ?
O166 C165 C163 119.1(11) . . ?
N151 C167 H167 106.0 . . ?
N151 C167 C168 111.6(14) . . ?
N151 C167 C173 112.9(13) . . ?
C168 C167 H167 106.0 . . ?
C173 C167 H167 106.0 . . ?
C173 C167 C168 113.7(14) . . ?
C167 C168 H16A 109.4 . . ?
C167 C168 H16B 109.4 . . ?
C167 C168 C169 111.2(16) . . ?
H16A C168 H16B 108.0 . . ?
C169 C168 H16A 109.4 . . ?
C169 C168 H16B 109.4 . . ?
C168 C169 H16C 109.0 . . ?
C168 C169 H16D 109.0 . . ?
H16C C169 H16D 107.8 . . ?
C170 C169 C168 113.1(18) . . ?
C170 C169 H16C 109.0 . . ?
C170 C169 H16D 109.0 . . ?
C169 C170 H17A 108.9 . . ?
C169 C170 H17B 108.9 . . ?
C169 C170 C171 113(2) . . ?
H17A C170 H17B 107.8 . . ?
C171 C170 H17A 108.9 . . ?
C171 C170 H17B 108.9 . . ?
C170 C171 H17C 110.3 . . ?
C170 C171 H17D 110.3 . . ?
H17C C171 H17D 108.6 . . ?
C172 C171 C170 107(2) . . ?
C172 C171 H17C 110.3 . . ?
C172 C171 H17D 110.3 . . ?
C171 C172 H17E 109.5 . . ?
C171 C172 H17F 109.5 . . ?
C171 C172 H17G 109.5 . . ?
H17E C172 H17F 109.5 . . ?
H17E C172 H17G 109.5 . . ?
H17F C172 H17G 109.5 . . ?
C167 C173 H17H 109.1 . . ?
C167 C173 H17I 109.1 . . ?
H17H C173 H17I 107.8 . . ?
C174 C173 C167 112.6(16) . . ?
C174 C173 H17H 109.1 . . ?
C174 C173 H17I 109.1 . . ?
C173 C174 H17J 106.4 . . ?
C173 C174 H17K 106.4 . . ?
H17J C174 H17K 106.4 . . ?
C175 C174 C173 124(2) . . ?
C175 C174 H17J 106.4 . . ?
C175 C174 H17K 106.4 . . ?
C174 C175 H17L 105.0 . . ?
C174 C175 H17M 105.0 . . ?
H17L C175 H17M 105.8 . . ?
C176 C175 C174 129(3) . . ?
C176 C175 H17L 105.0 . . ?
C176 C175 H17M 105.0 . . ?
C175 C176 H17N 105.7 . . ?
C175 C176 H17O 105.7 . . ?
C175 C176 C177 126(3) . . ?
H17N C176 H17O 106.2 . . ?
C177 C176 H17N 105.7 . . ?
C177 C176 H17O 105.7 . . ?
C176 C177 H17P 109.5 . . ?
C176 C177 H17Q 109.5 . . ?
C176 C177 H17R 109.5 . . ?
H17P C177 H17Q 109.5 . . ?
H17P C177 H17R 109.5 . . ?
H17Q C177 H17R 109.5 . . ?
C202 N201 C215 123.4(12) . . ?
C202 N201 C217 123.3(13) . . ?
C215 N201 C217 113.0(12) . . ?
N201 C202 C204 119.2(12) . . ?
O203 C202 N201 121.1(13) . . ?
O203 C202 C204 119.6(12) . . ?
C205 C204 C202 121.6(12) . . ?
C205 C204 C214 119.8(11) . . ?
C214 C204 C202 118.4(11) . . ?
C204 C205 H205 117.7 . . ?
C204 C205 C206 124.6(12) . . ?
C206 C205 H205 117.7 . . ?
C205 C206 C111 125.8(11) . . ?
C205 C206 C207 115.0(10) . . ?
C207 C206 C111 119.1(10) . . ?
C208 C207 C206 121.3(10) . . ?
C208 C207 C257 119.7(10) . . ?
C257 C207 C206 118.2(9) . . ?
C207 C208 C209 120.5(10) . . ?
C214 C208 C207 119.0(10) . . ?
C214 C208 C209 120.3(9) . . ?
C210 C209 C208 119.8(10) . . ?
C210 C209 C259 121.3(11) . . ?
C259 C209 C208 118.8(9) . . ?
C209 C210 C211 120.1(10) . . ?
C209 C210 C212 119.3(11) . . ?
C212 C210 C211 120.5(10) . . ?
C261 C211 C210 116.6(9) . . ?
C261 C211 C504 120.7(10) . . ?
C504 C211 C210 122.5(10) . . ?
C210 C212 H212 120.0 . . ?
C213 C212 C210 119.9(10) . . ?
C213 C212 H212 120.0 . . ?
C212 C213 C214 122.0(11) . . ?
C212 C213 C215 118.6(10) . . ?
C214 C213 C215 119.4(11) . . ?
C204 C214 C213 121.7(11) . . ?
C208 C214 C204 120.0(9) . . ?
C208 C214 C213 118.1(11) . . ?
N201 C215 C213 117.9(11) . . ?
O216 C215 N201 121.1(12) . . ?
O216 C215 C213 120.8(12) . . ?
N201 C217 H217 102.5 . . ?
N201 C217 C223 118.4(17) . . ?
C218 C217 N201 99.7(17) . . ?
C218 C217 H217 102.5 . . ?
C218 C217 C223 127.7(19) . . ?
C223 C217 H217 102.5 . . ?
C217 C218 H21A 105.7 . . ?
C217 C218 H21B 105.7 . . ?
C217 C218 C219 127(3) . . ?
H21A C218 H21B 106.1 . . ?
C219 C218 H21A 105.7 . . ?
C219 C218 H21B 105.7 . . ?
C218 C219 H21C 110.9 . . ?
C218 C219 H21D 110.9 . . ?
C218 C219 C220 104(2) . . ?
H21C C219 H21D 108.9 . . ?
C220 C219 H21C 110.9 . . ?
C220 C219 H21D 110.9 . . ?
C219 C220 H22A 110.1 . . ?
C219 C220 H22B 110.1 . . ?
H22A C220 H22B 108.4 . . ?
C221 C220 C219 108(2) . . ?
C221 C220 H22A 110.1 . . ?
C221 C220 H22B 110.1 . . ?
C220 C221 H22C 108.9 . . ?
C220 C221 H22D 108.9 . . ?
C220 C221 C222 113(3) . . ?
H22C C221 H22D 107.8 . . ?
C222 C221 H22C 108.9 . . ?
C222 C221 H22D 108.9 . . ?
C221 C222 H22E 109.5 . . ?
C221 C222 H22F 109.5 . . ?
C221 C222 H22G 109.5 . . ?
H22E C222 H22F 109.5 . . ?
H22E C222 H22G 109.5 . . ?
H22F C222 H22G 109.5 . . ?
C217 C223 H22H 106.0 . . ?
C217 C223 H22I 106.0 . . ?
C217 C223 C224 125(2) . . ?
H22H C223 H22I 106.3 . . ?
C224 C223 H22H 106.0 . . ?
C224 C223 H22I 105.9 . . ?
C223 C224 H22J 111.0 . . ?
C223 C224 H22K 111.0 . . ?
H22J C224 H22K 109.0 . . ?
C225 C224 C223 103.8(16) . . ?
C225 C224 H22J 111.0 . . ?
C225 C224 H22K 111.0 . . ?
C224 C225 H22L 98.9 . . ?
C224 C225 H22M 98.9 . . ?
H22L C225 H22M 103.9 . . ?
C226 C225 C224 151(3) . . ?
C226 C225 H22L 98.9 . . ?
C226 C225 H22M 98.9 . . ?
C225 C226 H22N 109.6 . . ?
C225 C226 H22O 109.6 . . ?
C225 C226 C227 110(2) . . ?
H22N C226 H22O 108.1 . . ?
C227 C226 H22N 109.6 . . ?
C227 C226 H22O 109.6 . . ?
C226 C227 H22P 109.5 . . ?
C226 C227 H22Q 109.5 . . ?
C226 C227 H22R 109.5 . . ?
H22P C227 H22Q 109.5 . . ?
H22P C227 H22R 109.5 . . ?
H22Q C227 H22R 109.5 . . ?
C252 N251 C265 127.9(11) . . ?
C252 N251 C267 115.9(11) . . ?
C265 N251 C267 114.9(11) . . ?
N251 C252 C254 114.7(11) . . ?
O253 C252 N251 122.5(12) . . ?
O253 C252 C254 122.5(12) . . ?
C255 C254 C252 117.5(10) . . ?
C264 C254 C252 121.6(11) . . ?
C264 C254 C255 120.8(11) . . ?
C254 C255 H255 121.0 . . ?
C254 C255 C256 117.9(11) . . ?
C256 C255 H255 121.0 . . ?
C255 C256 C161 118.9(10) . . ?
C257 C256 C161 119.0(10) . . ?
C257 C256 C255 121.0(11) . . ?
C207 C257 C258 118.7(9) . . ?
C256 C257 C207 122.2(11) . . ?
C256 C257 C258 119.0(10) . . ?
C259 C258 C257 120.1(10) . . ?
C264 C258 C257 117.8(9) . . ?
C264 C258 C259 122.0(11) . . ?
C209 C259 C260 119.2(9) . . ?
C258 C259 C209 121.4(11) . . ?
C258 C259 C260 119.3(10) . . ?
C261 C260 C259 120.4(10) . . ?
C262 C260 C259 117.9(10) . . ?
C262 C260 C261 121.7(11) . . ?
C260 C261 C211 120.3(11) . . ?
C260 C261 C501 122.5(11) . . ?
C501 C261 C211 117.1(10) . . ?
C260 C262 H262 118.7 . . ?
C263 C262 C260 122.5(12) . . ?
C263 C262 H262 118.7 . . ?
C262 C263 C264 119.8(11) . . ?
C262 C263 C265 120.8(11) . . ?
C264 C263 C265 119.4(10) . . ?
C254 C264 C258 121.4(11) . . ?
C254 C264 C263 120.2(11) . . ?
C258 C264 C263 118.4(10) . . ?
N251 C265 C263 115.5(11) . . ?
O266 C265 N251 123.8(12) . . ?
O266 C265 C263 120.6(11) . . ?
N251 C267 H267 96.2 . . ?
N251 C267 C268 110.2(15) . . ?
N251 C267 C273 123.1(14) . . ?
C268 C267 H267 96.2 . . ?
C268 C267 C273 123.1(14) . . ?
C273 C267 H267 96.2 . . ?
C267 C268 H26A 106.7 . . ?
C267 C268 H26B 106.7 . . ?
C267 C268 C269 122.4(19) . . ?
H26A C268 H26B 106.6 . . ?
C269 C268 H26A 106.7 . . ?
C269 C268 H26B 106.7 . . ?
C268 C269 H26C 109.4 . . ?
C268 C269 H26D 109.4 . . ?
C268 C269 C270 111(2) . . ?
H26C C269 H26D 108.0 . . ?
C270 C269 H26C 109.4 . . ?
C270 C269 H26D 109.4 . . ?
C269 C270 H27A 109.4 . . ?
C269 C270 H27B 109.4 . . ?
H27A C270 H27B 108.0 . . ?
C271 C270 C269 111(2) . . ?
C271 C270 H27A 109.4 . . ?
C271 C270 H27B 109.4 . . ?
C270 C271 H27C 110.1 . . ?
C270 C271 H27D 110.1 . . ?
H27C C271 H27D 108.4 . . ?
C272 C271 C270 108(2) . . ?
C272 C271 H27C 110.1 . . ?
C272 C271 H27D 110.1 . . ?
C271 C272 H27E 109.5 . . ?
C271 C272 H27F 109.5 . . ?
C271 C272 H27G 109.5 . . ?
H27E C272 H27F 109.5 . . ?
H27E C272 H27G 109.5 . . ?
H27F C272 H27G 109.5 . . ?
C267 C273 H27H 107.8 . . ?
C267 C273 H27I 107.8 . . ?
H27H C273 H27I 107.2 . . ?
C274 C273 C267 117.9(15) . . ?
C274 C273 H27H 107.8 . . ?
C274 C273 H27I 107.8 . . ?
C273 C274 H27J 109.6 . . ?
C273 C274 H27K 109.6 . . ?
C273 C274 C275 110.4(18) . . ?
H27J C274 H27K 108.1 . . ?
C275 C274 H27J 109.6 . . ?
C275 C274 H27K 109.6 . . ?
C274 C275 H27L 109.1 . . ?
C274 C275 H27M 109.1 . . ?
C274 C275 C276 112(2) . . ?
H27L C275 H27M 107.8 . . ?
C276 C275 H27L 109.1 . . ?
C276 C275 H27M 109.1 . . ?
C275 C276 H27N 111.0 . . ?
C275 C276 H27O 111.0 . . ?
H27N C276 H27O 109.0 . . ?
C277 C276 C275 104(2) . . ?
C277 C276 H27N 111.0 . . ?
C277 C276 H27O 111.0 . . ?
C276 C277 H27P 109.5 . . ?
C276 C277 H27Q 109.5 . . ?
C276 C277 H27R 109.5 . . ?
H27P C277 H27Q 109.5 . . ?
H27P C277 H27R 109.5 . . ?
H27Q C277 H27R 109.5 . . ?
C302 N301 C315 125.8(9) . . ?
C302 N301 C317 116.3(10) . . ?
C315 N301 C317 117.2(11) . . ?
N301 C302 C304 116.4(10) . . ?
O303 C302 N301 121.4(10) . . ?
O303 C302 C304 122.2(11) . . ?
C305 C304 C302 117.5(10) . . ?
C305 C304 C314 121.8(10) . . ?
C314 C304 C302 120.3(10) . . ?
C304 C305 H305 119.9 . . ?
C304 C305 C306 120.1(11) . . ?
C306 C305 H305 119.9 . . ?
C305 C306 C307 118.4(10) . . ?
C305 C306 C411 122.5(10) . . ?
C307 C306 C411 118.9(9) . . ?
C308 C307 C306 120.4(9) . . ?
C308 C307 C357 120.3(10) . . ?
C357 C307 C306 119.0(9) . . ?
C307 C308 C309 121.5(9) . . ?
C307 C308 C314 119.8(9) . . ?
C309 C308 C314 118.3(9) . . ?
C308 C309 C310 121.4(9) . . ?
C308 C309 C359 118.3(9) . . ?
C359 C309 C310 120.3(10) . . ?
C309 C310 C311 120.4(9) . . ?
C309 C310 C312 117.8(10) . . ?
C312 C310 C311 121.4(10) . . ?
C361 C311 C310 117.9(9) . . ?
C361 C311 C504 120.0(10) . . ?
C504 C311 C310 122.0(9) . . ?
C310 C312 H312 119.8 . . ?
C313 C312 C310 120.5(11) . . ?
C313 C312 H312 119.8 . . ?
C312 C313 C314 121.1(9) . . ?
C312 C313 C315 117.6(10) . . ?
C314 C313 C315 121.4(10) . . ?
C304 C314 C308 119.1(10) . . ?
C304 C314 C313 120.7(9) . . ?
C313 C314 C308 120.1(10) . . ?
N301 C315 C313 115.4(10) . . ?
O316 C315 N301 121.3(10) . . ?
O316 C315 C313 123.3(11) . . ?
N301 C317 H317 105.5 . . ?
N301 C317 C318 110.0(12) . . ?
N301 C317 C323 116.0(12) . . ?
C318 C317 H317 105.5 . . ?
C323 C317 H317 105.5 . . ?
C323 C317 C318 113.2(13) . . ?
C317 C318 H31A 108.6 . . ?
C317 C318 H31B 108.6 . . ?
H31A C318 H31B 107.6 . . ?
C319 C318 C317 114.5(15) . . ?
C319 C318 H31A 108.6 . . ?
C319 C318 H31B 108.6 . . ?
C318 C319 H31C 108.9 . . ?
C318 C319 H31D 108.9 . . ?
C318 C319 C320 113.6(18) . . ?
H31C C319 H31D 107.7 . . ?
C320 C319 H31C 108.9 . . ?
C320 C319 H31D 108.9 . . ?
C319 C320 H32A 108.4 . . ?
C319 C320 H32B 108.4 . . ?
H32A C320 H32B 107.4 . . ?
C321 C320 C319 115.7(18) . . ?
C321 C320 H32A 108.4 . . ?
C321 C320 H32B 108.4 . . ?
C320 C321 H32C 106.0 . . ?
C320 C321 H32D 106.0 . . ?
C320 C321 C322 125(2) . . ?
H32C C321 H32D 106.3 . . ?
C322 C321 H32C 106.0 . . ?
C322 C321 H32D 106.0 . . ?
C321 C322 H32E 109.5 . . ?
C321 C322 H32F 109.5 . . ?
C321 C322 H32G 109.5 . . ?
H32E C322 H32F 109.5 . . ?
H32E C322 H32G 109.5 . . ?
H32F C322 H32G 109.5 . . ?
C317 C323 H32H 108.5 . . ?
C317 C323 H32I 108.5 . . ?
C317 C323 C324 115.3(13) . . ?
H32H C323 H32I 107.5 . . ?
C324 C323 H32H 108.5 . . ?
C324 C323 H32I 108.5 . . ?
C323 C324 H32J 110.5 . . ?
C323 C324 H32K 110.5 . . ?
H32J C324 H32K 108.6 . . ?
C325 C324 C323 106.4(15) . . ?
C325 C324 H32J 110.5 . . ?
C325 C324 H32K 110.5 . . ?
C324 C325 H32L 109.0 . . ?
C324 C325 H32M 109.0 . . ?
H32L C325 H32M 107.8 . . ?
C326 C325 C324 112.7(18) . . ?
C326 C325 H32L 109.0 . . ?
C326 C325 H32M 109.0 . . ?
C325 C326 H32N 109.5 . . ?
C325 C326 H32O 109.5 . . ?
C325 C326 C327 111(2) . . ?
H32N C326 H32O 108.1 . . ?
C327 C326 H32N 109.5 . . ?
C327 C326 H32O 109.5 . . ?
C326 C327 H32P 109.5 . . ?
C326 C327 H32Q 109.5 . . ?
C326 C327 H32R 109.5 . . ?
H32P C327 H32Q 109.5 . . ?
H32P C327 H32R 109.5 . . ?
H32Q C327 H32R 109.5 . . ?
C352 N351 C367 117.1(12) . . ?
C365 N351 C352 125.3(11) . . ?
C365 N351 C367 115.8(13) . . ?
N351 C352 C354 114.5(11) . . ?
O353 C352 N351 124.7(12) . . ?
O353 C352 C354 120.5(13) . . ?
C355 C354 C352 118.5(11) . . ?
C355 C354 C364 120.1(10) . . ?
C364 C354 C352 120.9(11) . . ?
C354 C355 H355 119.4 . . ?
C354 C355 C356 121.1(12) . . ?
C356 C355 H355 119.4 . . ?
C355 C356 C357 119.6(11) . . ?
C355 C356 C461 122.3(11) . . ?
C357 C356 C461 118.1(9) . . ?
C307 C357 C358 119.2(10) . . ?
C356 C357 C307 121.9(10) . . ?
C356 C357 C358 119.0(9) . . ?
C359 C358 C357 119.8(9) . . ?
C364 C358 C357 119.9(10) . . ?
C364 C358 C359 120.0(10) . . ?
C309 C359 C360 119.6(10) . . ?
C358 C359 C309 120.6(10) . . ?
C358 C359 C360 119.2(9) . . ?
C359 C360 C361 119.5(9) . . ?
C362 C360 C359 117.2(10) . . ?
C362 C360 C361 123.1(10) . . ?
C311 C361 C360 120.4(10) . . ?
C311 C361 C506 117.8(10) . . ?
C506 C361 C360 121.7(10) . . ?
C360 C362 H362 118.4 . . ?
C363 C362 C360 123.1(11) . . ?
C363 C362 H362 118.4 . . ?
C362 C363 C364 119.5(10) . . ?
C362 C363 C365 120.3(11) . . ?
C364 C363 C365 119.8(11) . . ?
C354 C364 C358 119.6(10) . . ?
C354 C364 C363 119.8(10) . . ?
C363 C364 C358 119.9(10) . . ?
N351 C365 C363 117.7(12) . . ?
O366 C365 N351 118.7(12) . . ?
O366 C365 C363 121.0(13) . . ?
N351 C367 H367 105.4 . . ?
N351 C367 C373 122.0(17) . . ?
C368 C367 N351 100.1(16) . . ?
C368 C367 H367 105.4 . . ?
C368 C367 C373 117.1(17) . . ?
C373 C367 H367 105.4 . . ?
C367 C368 H36A 106.7 . . ?
C367 C368 H36B 106.7 . . ?
C367 C368 C369 122(2) . . ?
H36A C368 H36B 106.6 . . ?
C369 C368 H36A 106.7 . . ?
C369 C368 H36B 106.7 . . ?
C368 C369 H36C 111.5 . . ?
C368 C369 H36D 111.5 . . ?
C368 C369 C370 101.4(18) . . ?
H36C C369 H36D 109.3 . . ?
C370 C369 H36C 111.5 . . ?
C370 C369 H36D 111.5 . . ?
C369 C370 H37A 109.5 . . ?
C369 C370 H37B 109.5 . . ?
H37A C370 H37B 108.1 . . ?
C371 C370 C369 111(2) . . ?
C371 C370 H37A 109.5 . . ?
C371 C370 H37B 109.5 . . ?
C370 C371 H37C 110.6 . . ?
C370 C371 H37D 110.6 . . ?
C370 C371 C372 106(2) . . ?
H37C C371 H37D 108.7 . . ?
C372 C371 H37C 110.6 . . ?
C372 C371 H37D 110.6 . . ?
C371 C372 H37E 109.5 . . ?
C371 C372 H37F 109.5 . . ?
C371 C372 H37G 109.5 . . ?
H37E C372 H37F 109.5 . . ?
H37E C372 H37G 109.5 . . ?
H37F C372 H37G 109.5 . . ?
C367 C373 H37H 110.1 . . ?
C367 C373 H37I 110.1 . . ?
H37H C373 H37I 108.4 . . ?
C374 C373 C367 108(2) . . ?
C374 C373 H37H 110.1 . . ?
C374 C373 H37I 110.1 . . ?
C373 C374 H37J 101.7 . . ?
C373 C374 H37K 101.7 . . ?
H37J C374 H37K 104.7 . . ?
C375 C374 C373 141(3) . . ?
C375 C374 H37J 101.7 . . ?
C375 C374 H37K 101.7 . . ?
C374 C375 H37L 107.2 . . ?
C374 C375 H37M 107.2 . . ?
C374 C375 C376 121(3) . . ?
H37L C375 H37M 106.8 . . ?
C376 C375 H37L 107.2 . . ?
C376 C375 H37M 107.2 . . ?
C375 C376 H37N 109.0 . . ?
C375 C376 H37O 109.0 . . ?
C375 C376 C377 113(3) . . ?
H37N C376 H37O 107.8 . . ?
C377 C376 H37N 109.0 . . ?
C377 C376 H37O 109.0 . . ?
C376 C377 H37P 109.5 . . ?
C376 C377 H37Q 109.5 . . ?
C376 C377 H37R 109.5 . . ?
H37P C377 H37Q 109.5 . . ?
H37P C377 H37R 109.5 . . ?
H37Q C377 H37R 109.5 . . ?
C402 N401 C417 118.9(15) . . ?
C415 N401 C402 125.7(13) . . ?
C415 N401 C417 115.3(14) . . ?
N401 C402 C404 118.1(13) . . ?
O403 C402 N401 120.9(15) . . ?
O403 C402 C404 121.0(15) . . ?
C405 C404 C402 119.5(13) . . ?
C405 C404 C414 121.4(13) . . ?
C414 C404 C402 118.7(12) . . ?
C404 C405 H405 121.2 . . ?
C406 C405 C404 117.6(15) . . ?
C406 C405 H405 121.2 . . ?
C405 C406 H406 118.4 . . ?
C405 C406 C407 123.3(14) . . ?
C407 C406 H406 118.4 . . ?
C406 C407 C408 117.2(12) . . ?
C406 C407 C457 124.0(12) . . ?
C408 C407 C457 118.5(12) . . ?
C407 C408 C409 120.5(11) . . ?
C414 C408 C407 119.8(12) . . ?
C414 C408 C409 119.5(11) . . ?
C410 C409 C408 118.7(10) . . ?
C459 C409 C408 119.5(11) . . ?
C459 C409 C410 121.8(11) . . ?
C409 C410 C411 118.0(10) . . ?
C409 C410 C412 118.4(11) . . ?
C412 C410 C411 123.5(11) . . ?
C306 C411 C410 122.6(9) . . ?
C461 C411 C306 119.3(11) . . ?
C461 C411 C410 118.1(10) . . ?
C410 C412 H412 118.4 . . ?
C413 C412 C410 123.2(12) . . ?
C413 C412 H412 118.4 . . ?
C412 C413 C414 119.3(12) . . ?
C412 C413 C415 117.3(12) . . ?
C414 C413 C415 123.3(12) . . ?
C408 C414 C404 119.2(11) . . ?
C408 C414 C413 120.5(12) . . ?
C413 C414 C404 120.2(12) . . ?
N401 C415 C413 113.9(12) . . ?
O416 C415 N401 120.6(13) . . ?
O416 C415 C413 125.5(14) . . ?
N401 C417 H417 96.9 . . ?
N401 C417 C418 118(2) . . ?
N401 C417 C423 125.0(19) . . ?
C418 C417 H417 96.9 . . ?
C423 C417 H417 96.9 . . ?
C423 C417 C418 113.0(16) . . ?
C417 C418 H41A 109.3 . . ?
C417 C418 H41B 109.3 . . ?
C417 C418 C419 112(2) . . ?
H41A C418 H41B 107.9 . . ?
C419 C418 H41A 109.3 . . ?
C419 C418 H41B 109.3 . . ?
C418 C419 H41C 110.7 . . ?
C418 C419 H41D 110.7 . . ?
H41C C419 H41D 108.8 . . ?
C420 C419 C418 105(2) . . ?
C420 C419 H41C 110.7 . . ?
C420 C419 H41D 110.7 . . ?
C419 C420 H42A 109.7 . . ?
C419 C420 H42B 109.7 . . ?
H42A C420 H42B 108.2 . . ?
C421 C420 C419 110(2) . . ?
C421 C420 H42A 109.7 . . ?
C421 C420 H42B 109.7 . . ?
C420 C421 H42C 109.8 . . ?
C420 C421 H42D 109.8 . . ?
C420 C421 C422 109(3) . . ?
H42C C421 H42D 108.3 . . ?
C422 C421 H42C 109.8 . . ?
C422 C421 H42D 109.8 . . ?
C421 C422 H42E 109.5 . . ?
C421 C422 H42F 109.5 . . ?
C421 C422 H42G 109.5 . . ?
H42E C422 H42F 109.5 . . ?
H42E C422 H42G 109.5 . . ?
H42F C422 H42G 109.5 . . ?
C417 C423 H42H 108.6 . . ?
C417 C423 H42I 108.6 . . ?
C417 C423 C424 115(2) . . ?
H42H C423 H42I 107.6 . . ?
C424 C423 H42H 108.6 . . ?
C424 C423 H42I 108.6 . . ?
C423 C424 H42J 111.8 . . ?
C423 C424 H42K 111.8 . . ?
C423 C424 C425 100.0(19) . . ?
H42J C424 H42K 109.5 . . ?
C425 C424 H42J 111.8 . . ?
C425 C424 H42K 111.8 . . ?
C424 C425 H42L 107.6 . . ?
C424 C425 H42M 107.6 . . ?
H42L C425 H42M 107.0 . . ?
C426 C425 C424 119(2) . . ?
C426 C425 H42L 107.6 . . ?
C426 C425 H42M 107.6 . . ?
C425 C426 H42N 109.0 . . ?
C425 C426 H42O 109.0 . . ?
C425 C426 C427 113(2) . . ?
H42N C426 H42O 107.8 . . ?
C427 C426 H42N 109.0 . . ?
C427 C426 H42O 109.0 . . ?
C426 C427 H42P 109.5 . . ?
C426 C427 H42Q 109.5 . . ?
C426 C427 H42R 109.5 . . ?
H42P C427 H42Q 109.5 . . ?
H42P C427 H42R 109.5 . . ?
H42Q C427 H42R 109.5 . . ?
C452 N451 C467 117.5(13) . . ?
C465 N451 C452 123.0(14) . . ?
C465 N451 C467 118.3(15) . . ?
N451 C452 C454 117.7(13) . . ?
O453 C452 N451 119.0(14) . . ?
O453 C452 C454 123.2(15) . . ?
C455 C454 C452 119.7(13) . . ?
C455 C454 C464 118.1(13) . . ?
C464 C454 C452 122.1(13) . . ?
C454 C455 H455 119.5 . . ?
C456 C455 C454 121.0(15) . . ?
C456 C455 H455 119.5 . . ?
C455 C456 H456 118.2 . . ?
C455 C456 C457 123.5(15) . . ?
C457 C456 H456 118.2 . . ?
C456 C457 C407 125.4(13) . . ?
C456 C457 C458 115.0(12) . . ?
C458 C457 C407 119.5(11) . . ?
C459 C458 C457 120.3(11) . . ?
C459 C458 C464 117.7(12) . . ?
C464 C458 C457 121.9(11) . . ?
C409 C459 C460 119.6(11) . . ?
C458 C459 C409 121.2(12) . . ?
C458 C459 C460 119.1(11) . . ?
C459 C460 C461 119.1(10) . . ?
C459 C460 C462 118.4(12) . . ?
C462 C460 C461 120.4(12) . . ?
C356 C461 C460 122.5(10) . . ?
C411 C461 C356 119.4(10) . . ?
C411 C461 C460 118.0(10) . . ?
C460 C462 H462 119.4 . . ?
C463 C462 C460 121.2(14) . . ?
C463 C462 H462 119.4 . . ?
C462 C463 C464 119.2(12) . . ?
C462 C463 C465 118.2(13) . . ?
C464 C463 C465 122.4(12) . . ?
C458 C464 C454 120.4(12) . . ?
C463 C464 C454 117.3(12) . . ?
C463 C464 C458 122.3(11) . . ?
N451 C465 C463 116.6(14) . . ?
O466 C465 N451 119.7(14) . . ?
O466 C465 C463 122.9(14) . . ?
N451 C467 H467 106.8 . . ?
N451 C467 C468 108.5(18) . . ?
N451 C467 C473 116(2) . . ?
C468 C467 H467 106.8 . . ?
C473 C467 H467 106.8 . . ?
C473 C467 C468 111.2(19) . . ?
C467 C468 H46A 111.1 . . ?
C467 C468 H46B 111.1 . . ?
C467 C468 C469 103.3(18) . . ?
H46A C468 H46B 109.1 . . ?
C469 C468 H46A 111.1 . . ?
C469 C468 H46B 111.1 . . ?
C468 C469 H46C 111.0 . . ?
C468 C469 H46D 111.0 . . ?
H46C C469 H46D 109.0 . . ?
C470 C469 C468 104(2) . . ?
C470 C469 H46C 111.0 . . ?
C470 C469 H46D 111.0 . . ?
C469 C470 H47A 109.2 . . ?
C469 C470 H47B 109.2 . . ?
C469 C470 C471 112(3) . . ?
H47A C470 H47B 107.9 . . ?
C471 C470 H47A 109.2 . . ?
C471 C470 H47B 109.2 . . ?
C470 C471 H47C 108.3 . . ?
C470 C471 H47D 108.3 . . ?
C470 C471 C472 116(3) . . ?
H47C C471 H47D 107.4 . . ?
C472 C471 H47C 108.3 . . ?
C472 C471 H47D 108.3 . . ?
C471 C472 H47E 109.5 . . ?
C471 C472 H47F 109.5 . . ?
C471 C472 H47G 109.5 . . ?
H47E C472 H47F 109.5 . . ?
H47E C472 H47G 109.5 . . ?
H47F C472 H47G 109.5 . . ?
C467 C473 H47H 107.8 . . ?
C467 C473 H47I 107.8 . . ?
C467 C473 C474 118(2) . . ?
H47H C473 H47I 107.1 . . ?
C474 C473 H47H 107.8 . . ?
C474 C473 H47I 107.8 . . ?
C473 C474 H47J 108.3 . . ?
C473 C474 H47K 108.3 . . ?
C473 C474 C475 116(3) . . ?
H47J C474 H47K 107.4 . . ?
C475 C474 H47J 108.3 . . ?
C475 C474 H47K 108.3 . . ?
C474 C475 H47L 107.3 . . ?
C474 C475 H47M 107.3 . . ?
H47L C475 H47M 106.9 . . ?
C476 C475 C474 120(3) . . ?
C476 C475 H47L 107.3 . . ?
C476 C475 H47M 107.3 . . ?
C475 C476 H47N 108.1 . . ?
C475 C476 H47O 108.1 . . ?
H47N C476 H47O 107.3 . . ?
C477 C476 C475 117(3) . . ?
C477 C476 H47N 108.1 . . ?
C477 C476 H47O 108.1 . . ?
C476 C477 H47P 109.5 . . ?
C476 C477 H47Q 109.5 . . ?
C476 C477 H47R 109.5 . . ?
H47P C477 H47Q 109.5 . . ?
H47P C477 H47R 109.5 . . ?
H47Q C477 H47R 109.5 . . ?
C261 C501 H501 119.7 . . ?
C502 C501 C261 120.6(12) . . ?
C502 C501 H501 119.7 . . ?
C501 C502 H502 118.5 . . ?
C501 C502 C503 123.0(12) . . ?
C503 C502 H502 118.5 . . ?
C502 C503 C504 119.0(10) . . ?
C505 C503 C502 121.6(12) . . ?
C505 C503 C504 119.4(11) . . ?
C311 C504 C211 128.1(11) . . ?
C311 C504 C503 115.7(10) . . ?
C503 C504 C211 116.0(10) . . ?
C503 C505 H505 119.1 . . ?
C506 C505 C503 121.8(12) . . ?
C506 C505 H505 119.1 . . ?
C361 C506 H506 120.3 . . ?
C505 C506 C361 119.3(11) . . ?
C505 C506 H506 120.3 . . ?

loop_
_geom_bond_atom_site_label_1
_geom_bond_atom_site_label_2
_geom_bond_distance
_geom_bond_site_symmetry_2
_geom_bond_publ_flag
N101 C102 1.388(13) . ?
N101 C115 1.403(13) . ?
N101 C117 1.454(14) . ?
C102 O103 1.193(13) . ?
C102 C104 1.512(14) . ?
C104 C105 1.353(13) . ?
C104 C114 1.420(13) . ?
C105 H105 0.9300 . ?
C105 C106 1.408(13) . ?
C106 H106 0.9300 . ?
C106 C107 1.404(13) . ?
C107 C108 1.418(13) . ?
C107 C157 1.470(13) . ?
C108 C109 1.434(13) . ?
C108 C114 1.392(13) . ?
C109 C110 1.389(12) . ?
C109 C159 1.427(13) . ?
C110 C111 1.448(12) . ?
C110 C112 1.380(13) . ?
C111 C161 1.402(12) . ?
C111 C206 1.463(12) . ?
C112 H112 0.9300 . ?
C112 C113 1.378(13) . ?
C113 C114 1.399(13) . ?
C113 C115 1.517(14) . ?
C115 O116 1.203(12) . ?
C117 H117 0.9800 . ?
C117 C118 1.542(16) . ?
C117 C123 1.492(16) . ?
C118 H11A 0.9700 . ?
C118 H11B 0.9700 . ?
C118 C119 1.450(17) . ?
C119 H11C 0.9700 . ?
C119 H11D 0.9700 . ?
C119 C120 1.447(17) . ?
C120 H12A 0.9700 . ?
C120 H12B 0.9700 . ?
C120 C121 1.489(18) . ?
C121 H12C 0.9700 . ?
C121 H12D 0.9700 . ?
C121 C122 1.54(2) . ?
C122 H12E 0.9600 . ?
C122 H12F 0.9600 . ?
C122 H12G 0.9600 . ?
C123 H12H 0.9700 . ?
C123 H12I 0.9700 . ?
C123 C124 1.571(18) . ?
C124 H12J 0.9700 . ?
C124 H12K 0.9700 . ?
C124 C125 1.491(17) . ?
C125 H12L 0.9700 . ?
C125 H12M 0.9700 . ?
C125 C126 1.537(18) . ?
C126 H12N 0.9700 . ?
C126 H12O 0.9700 . ?
C126 C127 1.557(19) . ?
C127 H12P 0.9600 . ?
C127 H12Q 0.9600 . ?
C127 H12R 0.9600 . ?
N151 C152 1.384(12) . ?
N151 C165 1.368(12) . ?
N151 C167 1.490(13) . ?
C152 O153 1.189(11) . ?
C152 C154 1.480(13) . ?
C154 C155 1.381(13) . ?
C154 C164 1.394(12) . ?
C155 H155 0.9300 . ?
C155 C156 1.370(13) . ?
C156 H156 0.9300 . ?
C156 C157 1.412(13) . ?
C157 C158 1.421(13) . ?
C158 C159 1.426(12) . ?
C158 C164 1.404(13) . ?
C159 C160 1.412(13) . ?
C160 C161 1.453(12) . ?
C160 C162 1.388(13) . ?
C161 C256 1.474(13) . ?
C162 H162 0.9300 . ?
C162 C163 1.324(12) . ?
C163 C164 1.424(13) . ?
C163 C165 1.502(13) . ?
C165 O166 1.213(12) . ?
C167 H167 0.9800 . ?
C167 C168 1.528(15) . ?
C167 C173 1.515(14) . ?
C168 H16A 0.9700 . ?
C168 H16B 0.9700 . ?
C168 C169 1.539(16) . ?
C169 H16C 0.9700 . ?
C169 H16D 0.9700 . ?
C169 C170 1.485(17) . ?
C170 H17A 0.9700 . ?
C170 H17B 0.9700 . ?
C170 C171 1.556(18) . ?
C171 H17C 0.9700 . ?
C171 H17D 0.9700 . ?
C171 C172 1.545(19) . ?
C172 H17E 0.9600 . ?
C172 H17F 0.9600 . ?
C172 H17G 0.9600 . ?
C173 H17H 0.9700 . ?
C173 H17I 0.9700 . ?
C173 C174 1.500(16) . ?
C174 H17J 0.9700 . ?
C174 H17K 0.9700 . ?
C174 C175 1.498(17) . ?
C175 H17L 0.9700 . ?
C175 H17M 0.9700 . ?
C175 C176 1.481(19) . ?
C176 H17N 0.9700 . ?
C176 H17O 0.9700 . ?
C176 C177 1.568(19) . ?
C177 H17P 0.9600 . ?
C177 H17Q 0.9600 . ?
C177 H17R 0.9600 . ?
N201 C202 1.380(13) . ?
N201 C215 1.412(13) . ?
N201 C217 1.482(14) . ?
C202 O203 1.208(13) . ?
C202 C204 1.485(13) . ?
C204 C205 1.339(12) . ?
C204 C214 1.414(13) . ?
C205 H205 0.9300 . ?
C205 C206 1.421(12) . ?
C206 C207 1.436(12) . ?
C207 C208 1.424(11) . ?
C207 C257 1.430(12) . ?
C208 C209 1.427(12) . ?
C208 C214 1.398(12) . ?
C209 C210 1.395(11) . ?
C209 C259 1.413(12) . ?
C210 C211 1.469(12) . ?
C210 C212 1.423(12) . ?
C211 C261 1.434(12) . ?
C211 C504 1.435(11) . ?
C212 H212 0.9300 . ?
C212 C213 1.364(12) . ?
C213 C214 1.419(12) . ?
C213 C215 1.475(13) . ?
C215 O216 1.215(12) . ?
C217 H217 0.9800 . ?
C217 C218 1.432(17) . ?
C217 C223 1.488(16) . ?
C218 H21A 0.9700 . ?
C218 H21B 0.9700 . ?
C218 C219 1.507(18) . ?
C219 H21C 0.9700 . ?
C219 H21D 0.9700 . ?
C219 C220 1.588(19) . ?
C220 H22A 0.9700 . ?
C220 H22B 0.9700 . ?
C220 C221 1.54(2) . ?
C221 H22C 0.9700 . ?
C221 H22D 0.9700 . ?
C221 C222 1.58(2) . ?
C222 H22E 0.9600 . ?
C222 H22F 0.9600 . ?
C222 H22G 0.9600 . ?
C223 H22H 0.9700 . ?
C223 H22I 0.9700 . ?
C223 C224 1.542(19) . ?
C224 H22J 0.9700 . ?
C224 H22K 0.9700 . ?
C224 C225 1.492(18) . ?
C225 H22L 0.9700 . ?
C225 H22M 0.9700 . ?
C225 C226 1.448(18) . ?
C226 H22N 0.9700 . ?
C226 H22O 0.9700 . ?
C226 C227 1.52(2) . ?
C227 H22P 0.9600 . ?
C227 H22Q 0.9600 . ?
C227 H22R 0.9600 . ?
N251 C252 1.354(12) . ?
N251 C265 1.403(12) . ?
N251 C267 1.480(13) . ?
C252 O253 1.209(11) . ?
C252 C254 1.496(13) . ?
C254 C255 1.386(13) . ?
C254 C264 1.382(12) . ?
C255 H255 0.9300 . ?
C255 C256 1.418(12) . ?
C256 C257 1.370(12) . ?
C257 C258 1.444(12) . ?
C258 C259 1.404(12) . ?
C258 C264 1.389(12) . ?
C259 C260 1.424(12) . ?
C260 C261 1.419(12) . ?
C260 C262 1.408(12) . ?
C261 C501 1.424(13) . ?
C262 H262 0.9300 . ?
C262 C263 1.372(12) . ?
C263 C264 1.428(12) . ?
C263 C265 1.485(13) . ?
C265 O266 1.186(12) . ?
C267 H267 0.9800 . ?
C267 C268 1.487(16) . ?
C267 C273 1.518(15) . ?
C268 H26A 0.9700 . ?
C268 H26B 0.9700 . ?
C268 C269 1.506(17) . ?
C269 H26C 0.9700 . ?
C269 H26D 0.9700 . ?
C269 C270 1.541(18) . ?
C270 H27A 0.9700 . ?
C270 H27B 0.9700 . ?
C270 C271 1.533(19) . ?
C271 H27C 0.9700 . ?
C271 H27D 0.9700 . ?
C271 C272 1.525(19) . ?
C272 H27E 0.9600 . ?
C272 H27F 0.9600 . ?
C272 H27G 0.9600 . ?
C273 H27H 0.9700 . ?
C273 H27I 0.9700 . ?
C273 C274 1.505(16) . ?
C274 H27J 0.9700 . ?
C274 H27K 0.9700 . ?
C274 C275 1.537(16) . ?
C275 H27L 0.9700 . ?
C275 H27M 0.9700 . ?
C275 C276 1.554(18) . ?
C276 H27N 0.9700 . ?
C276 H27O 0.9700 . ?
C276 C277 1.549(18) . ?
C277 H27P 0.9600 . ?
C277 H27Q 0.9600 . ?
C277 H27R 0.9600 . ?
N301 C302 1.390(12) . ?
N301 C315 1.395(12) . ?
N301 C317 1.482(12) . ?
C302 O303 1.211(11) . ?
C302 C304 1.481(12) . ?
C304 C305 1.376(12) . ?
C304 C314 1.386(12) . ?
C305 H305 0.9300 . ?
C305 C306 1.412(12) . ?
C306 C307 1.432(12) . ?
C306 C411 1.440(12) . ?
C307 C308 1.382(12) . ?
C307 C357 1.411(11) . ?
C308 C309 1.409(12) . ?
C308 C314 1.419(11) . ?
C309 C310 1.415(12) . ?
C309 C359 1.414(11) . ?
C310 C311 1.456(12) . ?
C310 C312 1.419(11) . ?
C311 C361 1.410(11) . ?
C311 C504 1.414(12) . ?
C312 H312 0.9300 . ?
C312 C313 1.386(12) . ?
C313 C314 1.392(12) . ?
C313 C315 1.476(12) . ?
C315 O316 1.219(11) . ?
C317 H317 0.9800 . ?
C317 C318 1.508(15) . ?
C317 C323 1.502(14) . ?
C318 H31A 0.9700 . ?
C318 H31B 0.9700 . ?
C318 C319 1.503(16) . ?
C319 H31C 0.9700 . ?
C319 H31D 0.9700 . ?
C319 C320 1.511(15) . ?
C320 H32A 0.9700 . ?
C320 H32B 0.9700 . ?
C320 C321 1.407(16) . ?
C321 H32C 0.9700 . ?
C321 H32D 0.9700 . ?
C321 C322 1.509(15) . ?
C322 H32E 0.9600 . ?
C322 H32F 0.9600 . ?
C322 H32G 0.9600 . ?
C323 H32H 0.9700 . ?
C323 H32I 0.9700 . ?
C323 C324 1.559(15) . ?
C324 H32J 0.9700 . ?
C324 H32K 0.9700 . ?
C324 C325 1.523(16) . ?
C325 H32L 0.9700 . ?
C325 H32M 0.9700 . ?
C325 C326 1.523(17) . ?
C326 H32N 0.9700 . ?
C326 H32O 0.9700 . ?
C326 C327 1.537(17) . ?
C327 H32P 0.9600 . ?
C327 H32Q 0.9600 . ?
C327 H32R 0.9600 . ?
N351 C352 1.403(13) . ?
N351 C365 1.373(13) . ?
N351 C367 1.525(14) . ?
C352 O353 1.176(12) . ?
C352 C354 1.495(13) . ?
C354 C355 1.370(13) . ?
C354 C364 1.400(13) . ?
C355 H355 0.9300 . ?
C355 C356 1.395(12) . ?
C356 C357 1.402(12) . ?
C356 C461 1.439(12) . ?
C357 C358 1.415(12) . ?
C358 C359 1.409(12) . ?
C358 C364 1.405(11) . ?
C359 C360 1.436(12) . ?
C360 C361 1.443(12) . ?
C360 C362 1.417(11) . ?
C361 C506 1.434(12) . ?
C362 H362 0.9300 . ?
C362 C363 1.355(13) . ?
C363 C364 1.402(13) . ?
C363 C365 1.476(12) . ?
C365 O366 1.214(13) . ?
C367 H367 0.9800 . ?
C367 C368 1.398(17) . ?
C367 C373 1.591(17) . ?
C368 H36A 0.9700 . ?
C368 H36B 0.9700 . ?
C368 C369 1.511(17) . ?
C369 H36C 0.9700 . ?
C369 H36D 0.9700 . ?
C369 C370 1.568(18) . ?
C370 H37A 0.9700 . ?
C370 H37B 0.9700 . ?
C370 C371 1.556(18) . ?
C371 H37C 0.9700 . ?
C371 H37D 0.9700 . ?
C371 C372 1.58(2) . ?
C372 H37E 0.9600 . ?
C372 H37F 0.9600 . ?
C372 H37G 0.9600 . ?
C373 H37H 0.9700 . ?
C373 H37I 0.9700 . ?
C373 C374 1.523(19) . ?
C374 H37J 0.9700 . ?
C374 H37K 0.9700 . ?
C374 C375 1.481(18) . ?
C375 H37L 0.9700 . ?
C375 H37M 0.9700 . ?
C375 C376 1.49(2) . ?
C376 H37N 0.9700 . ?
C376 H37O 0.9700 . ?
C376 C377 1.54(2) . ?
C377 H37P 0.9600 . ?
C377 H37Q 0.9600 . ?
C377 H37R 0.9600 . ?
N401 C402 1.410(14) . ?
N401 C415 1.409(14) . ?
N401 C417 1.472(15) . ?
C402 O403 1.213(14) . ?
C402 C404 1.462(14) . ?
C404 C405 1.376(14) . ?
C404 C414 1.418(14) . ?
C405 H405 0.9300 . ?
C405 C406 1.373(14) . ?
C406 H406 0.9300 . ?
C406 C407 1.411(14) . ?
C407 C408 1.418(13) . ?
C407 C457 1.465(13) . ?
C408 C409 1.448(13) . ?
C408 C414 1.402(13) . ?
C409 C410 1.407(12) . ?
C409 C459 1.405(13) . ?
C410 C411 1.478(13) . ?
C410 C412 1.422(13) . ?
C411 C461 1.394(12) . ?
C412 H412 0.9300 . ?
C412 C413 1.349(13) . ?
C413 C414 1.408(13) . ?
C413 C415 1.460(14) . ?
C415 O416 1.210(13) . ?
C417 H417 0.9800 . ?
C417 C418 1.525(17) . ?
C417 C423 1.485(17) . ?
C418 H41A 0.9700 . ?
C418 H41B 0.9700 . ?
C418 C419 1.544(18) . ?
C419 H41C 0.9700 . ?
C419 H41D 0.9700 . ?
C419 C420 1.536(19) . ?
C420 H42A 0.9700 . ?
C420 H42B 0.9700 . ?
C420 C421 1.521(19) . ?
C421 H42C 0.9700 . ?
C421 H42D 0.9700 . ?
C421 C422 1.556(19) . ?
C422 H42E 0.9600 . ?
C422 H42F 0.9600 . ?
C422 H42G 0.9600 . ?
C423 H42H 0.9700 . ?
C423 H42I 0.9700 . ?
C423 C424 1.527(19) . ?
C424 H42J 0.9700 . ?
C424 H42K 0.9700 . ?
C424 C425 1.546(18) . ?
C425 H42L 0.9700 . ?
C425 H42M 0.9700 . ?
C425 C426 1.504(19) . ?
C426 H42N 0.9700 . ?
C426 H42O 0.9700 . ?
C426 C427 1.555(19) . ?
C427 H42P 0.9600 . ?
C427 H42Q 0.9600 . ?
C427 H42R 0.9600 . ?
N451 C452 1.406(14) . ?
N451 C465 1.380(14) . ?
N451 C467 1.481(15) . ?
C452 O453 1.236(14) . ?
C452 C454 1.453(14) . ?
C454 C455 1.404(14) . ?
C454 C464 1.408(13) . ?
C455 H455 0.9300 . ?
C455 C456 1.367(14) . ?
C456 H456 0.9300 . ?
C456 C457 1.415(14) . ?
C457 C458 1.428(13) . ?
C458 C459 1.404(13) . ?
C458 C464 1.406(13) . ?
C459 C460 1.419(13) . ?
C460 C461 1.477(12) . ?
C460 C462 1.419(14) . ?
C462 H462 0.9300 . ?
C462 C463 1.342(13) . ?
C463 C464 1.395(14) . ?
C463 C465 1.482(15) . ?
C465 O466 1.216(14) . ?
C467 H467 0.9800 . ?
C467 C468 1.538(18) . ?
C467 C473 1.519(18) . ?
C468 H46A 0.9700 . ?
C468 H46B 0.9700 . ?
C468 C469 1.571(18) . ?
C469 H46C 0.9700 . ?
C469 H46D 0.9700 . ?
C469 C470 1.539(19) . ?
C470 H47A 0.9700 . ?
C470 H47B 0.9700 . ?
C470 C471 1.54(2) . ?
C471 H47C 0.9700 . ?
C471 H47D 0.9700 . ?
C471 C472 1.55(2) . ?
C472 H47E 0.9600 . ?
C472 H47F 0.9600 . ?
C472 H47G 0.9600 . ?
C473 H47H 0.9700 . ?
C473 H47I 0.9700 . ?
C473 C474 1.55(2) . ?
C474 H47J 0.9700 . ?
C474 H47K 0.9700 . ?
C474 C475 1.557(19) . ?
C475 H47L 0.9700 . ?
C475 H47M 0.9700 . ?
C475 C476 1.55(2) . ?
C476 H47N 0.9700 . ?
C476 H47O 0.9700 . ?
C476 C477 1.54(2) . ?
C477 H47P 0.9600 . ?
C477 H47Q 0.9600 . ?
C477 H47R 0.9600 . ?
C501 H501 0.9300 . ?
C501 C502 1.338(12) . ?
C502 H502 0.9300 . ?
C502 C503 1.405(12) . ?
C503 C504 1.434(13) . ?
C503 C505 1.388(12) . ?
C505 H505 0.9300 . ?
C505 C506 1.348(13) . ?
C506 H506 0.9300 . ?

loop_
_geom_torsion_atom_site_label_1
_geom_torsion_atom_site_label_2
_geom_torsion_atom_site_label_3
_geom_torsion_atom_site_label_4
_geom_torsion
_geom_torsion_site_symmetry_1
_geom_torsion_site_symmetry_2
_geom_torsion_site_symmetry_3
_geom_torsion_site_symmetry_4
_geom_torsion_publ_flag
N101 C102 C104 C105 -176.3(13) . . . . ?
N101 C102 C104 C114 5.4(17) . . . . ?
N101 C117 C118 C119 159(3) . . . . ?
N101 C117 C123 C124 -51(3) . . . . ?
C102 N101 C115 C113 -11.4(19) . . . . ?
C102 N101 C115 O116 172.4(12) . . . . ?
C102 N101 C117 C118 -94.9(18) . . . . ?
C102 N101 C117 C123 127.8(18) . . . . ?
C102 C104 C105 C106 -176.0(13) . . . . ?
C102 C104 C114 C108 176.6(12) . . . . ?
C102 C104 C114 C113 -3(2) . . . . ?
O103 C102 C104 C105 -0.4(18) . . . . ?
O103 C102 C104 C114 -178.6(11) . . . . ?
C104 C105 C106 C107 -5(2) . . . . ?
C105 C104 C114 C108 -2(2) . . . . ?
C105 C104 C114 C113 179.1(15) . . . . ?
C105 C106 C107 C108 6(2) . . . . ?
C105 C106 C107 C157 -179.0(13) . . . . ?
C106 C107 C108 C109 172.4(14) . . . . ?
C106 C107 C108 C114 -6(2) . . . . ?
C106 C107 C157 C156 8(2) . . . . ?
C106 C107 C157 C158 -177.3(13) . . . . ?
C107 C108 C109 C110 -175.1(14) . . . . ?
C107 C108 C109 C159 5(2) . . . . ?
C107 C108 C114 C104 3(2) . . . . ?
C107 C108 C114 C113 -177.4(14) . . . . ?
C107 C157 C158 C159 5(2) . . . . ?
C107 C157 C158 C164 -178.0(13) . . . . ?
C108 C107 C157 C156 -177.6(14) . . . . ?
C108 C107 C157 C158 -3(2) . . . . ?
C108 C109 C110 C111 -178.5(13) . . . . ?
C108 C109 C110 C112 -9(2) . . . . ?
C108 C109 C159 C158 -3(2) . . . . ?
C108 C109 C159 C160 174.1(14) . . . . ?
C109 C108 C114 C104 -174.8(14) . . . . ?
C109 C108 C114 C113 4(2) . . . . ?
C109 C110 C111 C161 11(2) . . . . ?
C109 C110 C111 C206 -155.6(13) . . . . ?
C109 C110 C112 C113 6(2) . . . . ?
C109 C159 C160 C161 -2(2) . . . . ?
C109 C159 C160 C162 172.1(13) . . . . ?
C110 C109 C159 C158 177.3(14) . . . . ?
C110 C109 C159 C160 -6(2) . . . . ?
C110 C111 C161 C160 -18(2) . . . . ?
C110 C111 C161 C256 163.6(13) . . . . ?
C110 C111 C206 C205 11(2) . . . . ?
C110 C111 C206 C207 -166.7(12) . . . . ?
C110 C112 C113 C114 1(2) . . . . ?
C110 C112 C113 C115 -179.1(13) . . . . ?
C111 C110 C112 C113 176.1(13) . . . . ?
C111 C161 C256 C255 -152.2(14) . . . . ?
C111 C161 C256 C257 16(2) . . . . ?
C111 C206 C207 C208 -179.7(11) . . . . ?
C111 C206 C207 C257 -9.8(19) . . . . ?
C112 C110 C111 C161 -158.6(14) . . . . ?
C112 C110 C111 C206 35(2) . . . . ?
C112 C113 C114 C104 172.6(14) . . . . ?
C112 C113 C114 C108 -7(2) . . . . ?
C112 C113 C115 N101 -165.9(13) . . . . ?
C112 C113 C115 O116 10(2) . . . . ?
C114 C104 C105 C106 2(3) . . . . ?
C114 C108 C109 C110 3(2) . . . . ?
C114 C108 C109 C159 -176.5(14) . . . . ?
C114 C113 C115 N101 14(2) . . . . ?
C114 C113 C115 O116 -169.8(16) . . . . ?
C115 N101 C102 O103 -173.4(11) . . . . ?
C115 N101 C102 C104 2.2(14) . . . . ?
C115 N101 C117 C118 82.2(19) . . . . ?
C115 N101 C117 C123 -55(2) . . . . ?
C115 C113 C114 C104 -7(2) . . . . ?
C115 C113 C114 C108 173.6(14) . . . . ?
C117 N101 C102 O103 3.5(12) . . . . ?
C117 N101 C102 C104 179.1(13) . . . . ?
C117 N101 C115 C113 171.7(13) . . . . ?
C117 N101 C115 O116 -4(2) . . . . ?
C117 C118 C119 C120 -167(3) . . . . ?
C117 C123 C124 C125 176(2) . . . . ?
C118 C117 C123 C124 179(2) . . . . ?
C118 C119 C120 C121 -47(8) . . . . ?
C119 C120 C121 C122 20(7) . . . . ?
C123 C117 C118 C119 -67(4) . . . . ?
C123 C124 C125 C126 -140(4) . . . . ?
C124 C125 C126 C127 174(3) . . . . ?
N151 C152 C154 C155 -178.2(12) . . . . ?
N151 C152 C154 C164 8.4(16) . . . . ?
N151 C167 C168 C169 61(2) . . . . ?
N151 C167 C173 C174 -164.0(16) . . . . ?
C152 N151 C165 C163 -11(2) . . . . ?
C152 N151 C165 O166 170.7(14) . . . . ?
C152 N151 C167 C168 -106.6(13) . . . . ?
C152 N151 C167 C173 123.9(12) . . . . ?
C152 C154 C155 C156 -179.0(13) . . . . ?
C152 C154 C164 C158 178.1(12) . . . . ?
C152 C154 C164 C163 -10(2) . . . . ?
O153 C152 C154 C155 -1.5(17) . . . . ?
O153 C152 C154 C164 -175.0(10) . . . . ?
C154 C155 C156 C157 2(2) . . . . ?
C155 C154 C164 C158 5(2) . . . . ?
C155 C154 C164 C163 176.7(14) . . . . ?
C155 C156 C157 C107 177.1(14) . . . . ?
C155 C156 C157 C158 2(2) . . . . ?
C156 C157 C158 C159 179.9(13) . . . . ?
C156 C157 C158 C164 -3(2) . . . . ?
C157 C107 C108 C109 -2(2) . . . . ?
C157 C107 C108 C114 179.3(14) . . . . ?
C157 C158 C159 C109 -2(2) . . . . ?
C157 C158 C159 C160 -179.0(14) . . . . ?
C157 C158 C164 C154 -1(2) . . . . ?
C157 C158 C164 C163 -172.8(13) . . . . ?
C158 C159 C160 C161 175.4(13) . . . . ?
C158 C159 C160 C162 -11(2) . . . . ?
C159 C109 C110 C111 1(2) . . . . ?
C159 C109 C110 C112 171.0(14) . . . . ?
C159 C158 C164 C154 176.8(14) . . . . ?
C159 C158 C164 C163 5(2) . . . . ?
C159 C160 C161 C111 14(2) . . . . ?
C159 C160 C161 C256 -168.5(14) . . . . ?
C159 C160 C162 C163 10(2) . . . . ?
C160 C161 C256 C255 30(2) . . . . ?
C160 C161 C256 C257 -161.7(14) . . . . ?
C160 C162 C163 C164 -2(2) . . . . ?
C160 C162 C163 C165 179.4(15) . . . . ?
C161 C111 C206 C205 -156.4(13) . . . . ?
C161 C111 C206 C207 26.0(19) . . . . ?
C161 C160 C162 C163 -176.2(14) . . . . ?
C161 C256 C257 C207 1(2) . . . . ?
C161 C256 C257 C258 176.3(12) . . . . ?
C162 C160 C161 C111 -160.0(14) . . . . ?
C162 C160 C161 C256 18(2) . . . . ?
C162 C163 C164 C154 -177.9(14) . . . . ?
C162 C163 C164 C158 -6(2) . . . . ?
C162 C163 C165 N151 -172.0(14) . . . . ?
C162 C163 C165 O166 6(3) . . . . ?
C164 C154 C155 C156 -6(2) . . . . ?
C164 C158 C159 C109 -179.2(14) . . . . ?
C164 C158 C159 C160 4(2) . . . . ?
C164 C163 C165 N151 9(2) . . . . ?
C164 C163 C165 O166 -172.6(16) . . . . ?
C165 N151 C152 O153 -174.0(12) . . . . ?
C165 N151 C152 C154 2.6(15) . . . . ?
C165 N151 C167 C168 73.7(18) . . . . ?
C165 N151 C167 C173 -55.8(19) . . . . ?
C165 C163 C164 C154 1(2) . . . . ?
C165 C163 C164 C158 173.2(14) . . . . ?
C167 N151 C152 O153 6.3(11) . . . . ?
C167 N151 C152 C154 -177.0(12) . . . . ?
C167 N151 C165 C163 168.5(13) . . . . ?
C167 N151 C165 O166 -10(3) . . . . ?
C167 C168 C169 C170 152(2) . . . . ?
C167 C173 C174 C175 164(3) . . . . ?
C168 C167 C173 C174 68(2) . . . . ?
C168 C169 C170 C171 180(2) . . . . ?
C169 C170 C171 C172 -82(3) . . . . ?
C173 C167 C168 C169 -169.9(17) . . . . ?
C173 C174 C175 C176 50(6) . . . . ?
C174 C175 C176 C177 136(5) . . . . ?
N201 C202 C204 C205 178.6(11) . . . . ?
N201 C202 C204 C214 4.4(16) . . . . ?
N201 C217 C218 C219 75(4) . . . . ?
N201 C217 C223 C224 -86(3) . . . . ?
C202 N201 C215 C213 3.3(19) . . . . ?
C202 N201 C215 O216 178.6(12) . . . . ?
C202 N201 C217 C218 74(2) . . . . ?
C202 N201 C217 C223 -69(2) . . . . ?
C202 C204 C205 C206 -176.8(12) . . . . ?
C202 C204 C214 C208 173.6(11) . . . . ?
C202 C204 C214 C213 -1(2) . . . . ?
O203 C202 C204 C205 -4.5(16) . . . . ?
O203 C202 C204 C214 -178.7(10) . . . . ?
C204 C205 C206 C111 -175.9(13) . . . . ?
C204 C205 C206 C207 2(2) . . . . ?
C205 C204 C214 C208 -1(2) . . . . ?
C205 C204 C214 C213 -175.6(13) . . . . ?
C205 C206 C207 C208 2.5(18) . . . . ?
C205 C206 C207 C257 172.4(12) . . . . ?
C206 C111 C161 C160 149.0(13) . . . . ?
C206 C111 C161 C256 -29(2) . . . . ?
C206 C207 C208 C209 -179.7(12) . . . . ?
C206 C207 C208 C214 -5.6(19) . . . . ?
C206 C207 C257 C256 -4(2) . . . . ?
C206 C207 C257 C258 -179.2(12) . . . . ?
C207 C208 C209 C210 175.1(11) . . . . ?
C207 C208 C209 C259 -8.6(19) . . . . ?
C207 C208 C214 C204 4.7(19) . . . . ?
C207 C208 C214 C213 179.8(12) . . . . ?
C207 C257 C258 C259 6.0(19) . . . . ?
C207 C257 C258 C264 -177.9(12) . . . . ?
C208 C207 C257 C256 166.4(13) . . . . ?
C208 C207 C257 C258 -9.0(19) . . . . ?
C208 C209 C210 C211 -178.4(11) . . . . ?
C208 C209 C210 C212 5.2(19) . . . . ?
C208 C209 C259 C258 6(2) . . . . ?
C208 C209 C259 C260 -172.4(12) . . . . ?
C209 C208 C214 C204 178.8(12) . . . . ?
C209 C208 C214 C213 -6.1(19) . . . . ?
C209 C210 C211 C261 -15.3(18) . . . . ?
C209 C210 C211 C504 169.9(11) . . . . ?
C209 C210 C212 C213 -6(2) . . . . ?
C209 C259 C260 C261 -3(2) . . . . ?
C209 C259 C260 C262 -179.2(11) . . . . ?
C210 C209 C259 C258 -178.2(12) . . . . ?
C210 C209 C259 C260 4(2) . . . . ?
C210 C211 C261 C260 16.4(19) . . . . ?
C210 C211 C261 C501 -161.0(12) . . . . ?
C210 C211 C504 C311 -32(2) . . . . ?
C210 C211 C504 C503 152.8(12) . . . . ?
C210 C212 C213 C214 1(2) . . . . ?
C210 C212 C213 C215 -177.9(12) . . . . ?
C211 C210 C212 C213 177.3(13) . . . . ?
C211 C261 C501 C502 2(2) . . . . ?
C212 C210 C211 C261 161.1(12) . . . . ?
C212 C210 C211 C504 -13.7(19) . . . . ?
C212 C213 C214 C204 -179.9(14) . . . . ?
C212 C213 C214 C208 5(2) . . . . ?
C212 C213 C215 N201 179.1(13) . . . . ?
C212 C213 C215 O216 4(2) . . . . ?
C214 C204 C205 C206 -3(2) . . . . ?
C214 C208 C209 C210 1.1(19) . . . . ?
C214 C208 C209 C259 177.4(12) . . . . ?
C214 C213 C215 N201 0(2) . . . . ?
C214 C213 C215 O216 -175.3(14) . . . . ?
C215 N201 C202 O203 177.7(11) . . . . ?
C215 N201 C202 C204 -5.5(14) . . . . ?
C215 N201 C217 C218 -111.8(19) . . . . ?
C215 N201 C217 C223 105(2) . . . . ?
C215 C213 C214 C204 -1(2) . . . . ?
C215 C213 C214 C208 -175.9(12) . . . . ?
C217 N201 C202 O203 -8.6(13) . . . . ?
C217 N201 C202 C204 168.2(14) . . . . ?
C217 N201 C215 C213 -171.0(14) . . . . ?
C217 N201 C215 O216 4(2) . . . . ?
C217 C218 C219 C220 147(3) . . . . ?
C217 C223 C224 C225 -125(2) . . . . ?
C218 C217 C223 C224 143(3) . . . . ?
C218 C219 C220 C221 -177(3) . . . . ?
C219 C220 C221 C222 -110(4) . . . . ?
C223 C217 C218 C219 -147(3) . . . . ?
C223 C224 C225 C226 -180(5) . . . . ?
C224 C225 C226 C227 -66(8) . . . . ?
N251 C252 C254 C255 -171.8(12) . . . . ?
N251 C252 C254 C264 8.6(17) . . . . ?
N251 C267 C268 C269 34(4) . . . . ?
N251 C267 C273 C274 -19(3) . . . . ?
C252 N251 C265 C263 -3.3(19) . . . . ?
C252 N251 C265 O266 175.6(13) . . . . ?
C252 N251 C267 C268 100.2(18) . . . . ?
C252 N251 C267 C273 -59(2) . . . . ?
C252 C254 C255 C256 -179.7(12) . . . . ?
C252 C254 C264 C258 170.6(12) . . . . ?
C252 C254 C264 C263 -7(2) . . . . ?
O253 C252 C254 C255 2.9(17) . . . . ?
O253 C252 C254 C264 -176.6(11) . . . . ?
C254 C255 C256 C161 -179.4(14) . . . . ?
C254 C255 C256 C257 13(2) . . . . ?
C255 C254 C264 C258 -9(2) . . . . ?
C255 C254 C264 C263 173.8(14) . . . . ?
C255 C256 C257 C207 168.9(13) . . . . ?
C255 C256 C257 C258 -16(2) . . . . ?
C256 C257 C258 C259 -169.6(13) . . . . ?
C256 C257 C258 C264 6(2) . . . . ?
C257 C207 C208 C209 10.5(19) . . . . ?
C257 C207 C208 C214 -175.4(12) . . . . ?
C257 C258 C259 C209 -4(2) . . . . ?
C257 C258 C259 C260 173.6(12) . . . . ?
C257 C258 C264 C254 6(2) . . . . ?
C257 C258 C264 C263 -177.0(12) . . . . ?
C258 C259 C260 C261 179.3(12) . . . . ?
C258 C259 C260 C262 2.8(19) . . . . ?
C259 C209 C210 C211 5.4(19) . . . . ?
C259 C209 C210 C212 -171.0(12) . . . . ?
C259 C258 C264 C254 -178.3(13) . . . . ?
C259 C258 C264 C263 -1(2) . . . . ?
C259 C260 C261 C211 -8(2) . . . . ?
C259 C260 C261 C501 169.5(13) . . . . ?
C259 C260 C262 C263 0(2) . . . . ?
C260 C261 C501 C502 -175.0(13) . . . . ?
C260 C262 C263 C264 -3(2) . . . . ?
C260 C262 C263 C265 178.5(12) . . . . ?
C261 C211 C504 C311 153.3(14) . . . . ?
C261 C211 C504 C503 -21.9(19) . . . . ?
C261 C260 C262 C263 -176.6(13) . . . . ?
C261 C501 C502 C503 -10(2) . . . . ?
C262 C260 C261 C211 168.5(12) . . . . ?
C262 C260 C261 C501 -14(2) . . . . ?
C262 C263 C264 C254 -179.0(13) . . . . ?
C262 C263 C264 C258 4(2) . . . . ?
C262 C263 C265 N251 -176.1(12) . . . . ?
C262 C263 C265 O266 5(2) . . . . ?
C264 C254 C255 C256 0(2) . . . . ?
C264 C258 C259 C209 179.8(12) . . . . ?
C264 C258 C259 C260 -2(2) . . . . ?
C264 C263 C265 N251 5(2) . . . . ?
C264 C263 C265 O266 -173.5(15) . . . . ?
C265 N251 C252 O253 -178.2(11) . . . . ?
C265 N251 C252 C254 -3.5(14) . . . . ?
C265 N251 C267 C268 -92(2) . . . . ?
C265 N251 C267 C273 109(2) . . . . ?
C265 C263 C264 C254 -1(2) . . . . ?
C265 C263 C264 C258 -178.0(12) . . . . ?
C267 N251 C252 O253 -11.7(11) . . . . ?
C267 N251 C252 C254 163.0(12) . . . . ?
C267 N251 C265 C263 -169.9(13) . . . . ?
C267 N251 C265 O266 9(2) . . . . ?
C267 C268 C269 C270 -180(2) . . . . ?
C267 C273 C274 C275 172.7(19) . . . . ?
C268 C267 C273 C274 -176(2) . . . . ?
C268 C269 C270 C271 -168(3) . . . . ?
C269 C270 C271 C272 148(3) . . . . ?
C273 C267 C268 C269 -167(3) . . . . ?
C273 C274 C275 C276 178(2) . . . . ?
C274 C275 C276 C277 -176(2) . . . . ?
N301 C302 C304 C305 173.3(11) . . . . ?
N301 C302 C304 C314 0.4(16) . . . . ?
N301 C317 C318 C319 -64(2) . . . . ?
N301 C317 C323 C324 43(3) . . . . ?
C302 N301 C315 C313 -3.0(19) . . . . ?
C302 N301 C315 O316 178.9(12) . . . . ?
C302 N301 C317 C318 -79.3(14) . . . . ?
C302 N301 C317 C323 50.8(18) . . . . ?
C302 C304 C305 C306 -174.3(12) . . . . ?
C302 C304 C314 C308 176.9(11) . . . . ?
C302 C304 C314 C313 -3(2) . . . . ?
O303 C302 C304 C305 -7.2(16) . . . . ?
O303 C302 C304 C314 179.9(10) . . . . ?
C304 C305 C306 C307 1(2) . . . . ?
C304 C305 C306 C411 175.8(14) . . . . ?
C305 C304 C314 C308 4(2) . . . . ?
C305 C304 C314 C313 -175.6(14) . . . . ?
C305 C306 C307 C308 -4(2) . . . . ?
C305 C306 C307 C357 171.1(14) . . . . ?
C305 C306 C411 C410 21(2) . . . . ?
C305 C306 C411 C461 -160.1(15) . . . . ?
C306 C307 C308 C309 179.4(13) . . . . ?
C306 C307 C308 C314 6(2) . . . . ?
C306 C307 C357 C356 1(2) . . . . ?
C306 C307 C357 C358 -178.3(14) . . . . ?
C306 C411 C461 C356 -22(2) . . . . ?
C306 C411 C461 C460 153.3(15) . . . . ?
C307 C306 C411 C410 -163.8(13) . . . . ?
C307 C306 C411 C461 15(2) . . . . ?
C307 C308 C309 C310 179.3(13) . . . . ?
C307 C308 C309 C359 -2(2) . . . . ?
C307 C308 C314 C304 -7(2) . . . . ?
C307 C308 C314 C313 173.1(13) . . . . ?
C307 C357 C358 C359 0(2) . . . . ?
C307 C357 C358 C364 -174.7(15) . . . . ?
C308 C307 C357 C356 175.7(14) . . . . ?
C308 C307 C357 C358 -4(2) . . . . ?
C308 C309 C310 C311 -176.5(13) . . . . ?
C308 C309 C310 C312 11(2) . . . . ?
C308 C309 C359 C358 -2(2) . . . . ?
C308 C309 C359 C360 -173.5(12) . . . . ?
C309 C308 C314 C304 -180.0(13) . . . . ?
C309 C308 C314 C313 0(2) . . . . ?
C309 C310 C311 C361 -14(2) . . . . ?
C309 C310 C311 C504 166.6(14) . . . . ?
C309 C310 C312 C313 -7(2) . . . . ?
C309 C359 C360 C361 -6(2) . . . . ?
C309 C359 C360 C362 179.3(13) . . . . ?
C310 C309 C359 C358 176.8(14) . . . . ?
C310 C309 C359 C360 5(2) . . . . ?
C310 C311 C361 C360 14(2) . . . . ?
C310 C311 C361 C506 -163.6(13) . . . . ?
C310 C311 C504 C211 -23(2) . . . . ?
C310 C311 C504 C503 151.9(13) . . . . ?
C310 C312 C313 C314 -1(2) . . . . ?
C310 C312 C313 C315 -179.5(13) . . . . ?
C311 C310 C312 C313 -179.1(13) . . . . ?
C311 C361 C506 C505 7(2) . . . . ?
C312 C310 C311 C361 158.0(14) . . . . ?
C312 C310 C311 C504 -21(2) . . . . ?
C312 C313 C314 C304 -175.9(14) . . . . ?
C312 C313 C314 C308 4(2) . . . . ?
C312 C313 C315 N301 178.8(13) . . . . ?
C312 C313 C315 O316 -3(2) . . . . ?
C314 C304 C305 C306 -1(2) . . . . ?
C314 C308 C309 C310 -8(2) . . . . ?
C314 C308 C309 C359 171.0(13) . . . . ?
C314 C313 C315 N301 0(2) . . . . ?
C314 C313 C315 O316 178.2(15) . . . . ?
C315 N301 C302 O303 -176.8(11) . . . . ?
C315 N301 C302 C304 2.8(14) . . . . ?
C315 N301 C317 C318 110.0(15) . . . . ?
C315 N301 C317 C323 -119.8(16) . . . . ?
C315 C313 C314 C304 3(2) . . . . ?
C315 C313 C314 C308 -177.2(13) . . . . ?
C317 N301 C302 O303 13.5(10) . . . . ?
C317 N301 C302 C304 -167.0(11) . . . . ?
C317 N301 C315 C313 166.7(12) . . . . ?
C317 N301 C315 O316 -11(2) . . . . ?
C317 C318 C319 C320 173.5(16) . . . . ?
C317 C323 C324 C325 -178(2) . . . . ?
C318 C317 C323 C324 171.4(19) . . . . ?
C318 C319 C320 C321 115(3) . . . . ?
C319 C320 C321 C322 180(2) . . . . ?
C323 C317 C318 C319 164.5(18) . . . . ?
C323 C324 C325 C326 173(3) . . . . ?
C324 C325 C326 C327 -175(3) . . . . ?
N351 C352 C354 C355 -172.9(14) . . . . ?
N351 C352 C354 C364 15(2) . . . . ?
N351 C367 C368 C369 56(3) . . . . ?
N351 C367 C373 C374 -60(4) . . . . ?
C352 N351 C365 C363 9(2) . . . . ?
C352 N351 C365 O366 171.2(14) . . . . ?
C352 N351 C367 C368 92.7(17) . . . . ?
C352 N351 C367 C373 -38(2) . . . . ?
C352 C354 C355 C356 -179.0(14) . . . . ?
C352 C354 C364 C358 176.4(14) . . . . ?
C352 C354 C364 C363 -13(3) . . . . ?
O353 C352 C354 C355 1(2) . . . . ?
O353 C352 C354 C364 -171.9(13) . . . . ?
C354 C355 C356 C357 9(3) . . . . ?
C354 C355 C356 C461 -170.5(17) . . . . ?
C355 C354 C364 C358 4(3) . . . . ?
C355 C354 C364 C363 174.4(16) . . . . ?
C355 C356 C357 C307 172.4(14) . . . . ?
C355 C356 C357 C358 -8(2) . . . . ?
C355 C356 C461 C411 -161.7(16) . . . . ?
C355 C356 C461 C460 23(3) . . . . ?
C356 C357 C358 C359 -179.5(14) . . . . ?
C356 C357 C358 C364 6(2) . . . . ?
C357 C307 C308 C309 5(2) . . . . ?
C357 C307 C308 C314 -168.1(13) . . . . ?
C357 C356 C461 C411 19(2) . . . . ?
C357 C356 C461 C460 -156.3(16) . . . . ?
C357 C358 C359 C309 3(2) . . . . ?
C357 C358 C359 C360 174.6(13) . . . . ?
C357 C358 C364 C354 -4(3) . . . . ?
C357 C358 C364 C363 -174.2(15) . . . . ?
C358 C359 C360 C361 -177.2(13) . . . . ?
C358 C359 C360 C362 8(2) . . . . ?
C359 C309 C310 C311 5(2) . . . . ?
C359 C309 C310 C312 -167.8(13) . . . . ?
C359 C358 C364 C354 -178.3(15) . . . . ?
C359 C358 C364 C363 11(2) . . . . ?
C359 C360 C361 C311 -4(2) . . . . ?
C359 C360 C361 C506 173.2(13) . . . . ?
C359 C360 C362 C363 -5(2) . . . . ?
C360 C361 C506 C505 -170.9(13) . . . . ?
C360 C362 C363 C364 6(3) . . . . ?
C360 C362 C363 C365 177.9(15) . . . . ?
C361 C311 C504 C211 157.7(13) . . . . ?
C361 C311 C504 C503 -27(2) . . . . ?
C361 C360 C362 C363 179.9(15) . . . . ?
C362 C360 C361 C311 170.5(14) . . . . ?
C362 C360 C361 C506 -12(2) . . . . ?
C362 C363 C364 C354 -178.8(16) . . . . ?
C362 C363 C364 C358 -9(3) . . . . ?
C362 C363 C365 N351 -178.6(15) . . . . ?
C362 C363 C365 O366 20(3) . . . . ?
C364 C354 C355 C356 -6(3) . . . . ?
C364 C358 C359 C309 177.4(14) . . . . ?
C364 C358 C359 C360 -11(2) . . . . ?
C364 C363 C365 N351 -6(3) . . . . ?
C364 C363 C365 O366 -168.0(17) . . . . ?
C365 N351 C352 O353 174.0(13) . . . . ?
C365 N351 C352 C354 -12.9(16) . . . . ?
C365 N351 C367 C368 -102.1(19) . . . . ?
C365 N351 C367 C373 127(2) . . . . ?
C365 C363 C364 C354 9(3) . . . . ?
C365 C363 C364 C358 179.1(16) . . . . ?
C367 N351 C352 O353 -22.3(11) . . . . ?
C367 N351 C352 C354 150.7(14) . . . . ?
C367 N351 C365 C363 -154.7(16) . . . . ?
C367 N351 C365 O366 7(2) . . . . ?
C367 C368 C369 C370 158(3) . . . . ?
C367 C373 C374 C375 163(5) . . . . ?
C368 C367 C373 C374 177(3) . . . . ?
C368 C369 C370 C371 176(3) . . . . ?
C369 C370 C371 C372 -44(5) . . . . ?
C373 C367 C368 C369 -170(3) . . . . ?
C373 C374 C375 C376 54(8) . . . . ?
C374 C375 C376 C377 149(3) . . . . ?
N401 C402 C404 C405 -175.5(15) . . . . ?
N401 C402 C404 C414 -4(2) . . . . ?
N401 C417 C418 C419 -49(4) . . . . ?
N401 C417 C423 C424 26(5) . . . . ?
C402 N401 C415 C413 1(2) . . . . ?
C402 N401 C415 O416 -177.1(15) . . . . ?
C402 N401 C417 C418 -83(2) . . . . ?
C402 N401 C417 C423 72(3) . . . . ?
C402 C404 C405 C406 -175.3(16) . . . . ?
C402 C404 C414 C408 179.9(15) . . . . ?
C402 C404 C414 C413 4(3) . . . . ?
O403 C402 C404 C405 6(2) . . . . ?
O403 C402 C404 C414 177.7(13) . . . . ?
C404 C405 C406 C407 -14(3) . . . . ?
C405 C404 C414 C408 -8(3) . . . . ?
C405 C404 C414 C413 176.1(19) . . . . ?
C405 C406 C407 C408 10(3) . . . . ?
C405 C406 C407 C457 -175.3(19) . . . . ?
C406 C407 C408 C409 179.5(16) . . . . ?
C406 C407 C408 C414 -5(3) . . . . ?
C406 C407 C457 C456 -1(3) . . . . ?
C406 C407 C457 C458 179.7(18) . . . . ?
C407 C408 C409 C410 -178.6(16) . . . . ?
C407 C408 C409 C459 1(3) . . . . ?
C407 C408 C414 C404 4(3) . . . . ?
C407 C408 C414 C413 179.7(16) . . . . ?
C407 C457 C458 C459 1(3) . . . . ?
C407 C457 C458 C464 176.6(16) . . . . ?
C408 C407 C457 C456 173.4(18) . . . . ?
C408 C407 C457 C458 -6(3) . . . . ?
C408 C409 C410 C411 177.1(14) . . . . ?
C408 C409 C410 C412 -6(2) . . . . ?
C408 C409 C459 C458 -6(3) . . . . ?
C408 C409 C459 C460 172.0(15) . . . . ?
C409 C408 C414 C404 179.9(16) . . . . ?
C409 C408 C414 C413 -5(3) . . . . ?
C409 C410 C411 C306 -160.3(14) . . . . ?
C409 C410 C411 C461 21(2) . . . . ?
C409 C410 C412 C413 5(2) . . . . ?
C409 C459 C460 C461 1(3) . . . . ?
C409 C459 C460 C462 164.4(15) . . . . ?
C410 C409 C459 C458 173.8(16) . . . . ?
C410 C409 C459 C460 -8(3) . . . . ?
C410 C411 C461 C356 156.2(15) . . . . ?
C410 C411 C461 C460 -28(2) . . . . ?
C410 C412 C413 C414 -4(3) . . . . ?
C410 C412 C413 C415 177.5(15) . . . . ?
C411 C306 C307 C308 -178.5(13) . . . . ?
C411 C306 C307 C357 -4(2) . . . . ?
C411 C410 C412 C413 -177.9(15) . . . . ?
C412 C410 C411 C306 23(2) . . . . ?
C412 C410 C411 C461 -155.5(15) . . . . ?
C412 C413 C414 C404 179.2(17) . . . . ?
C412 C413 C414 C408 4(3) . . . . ?
C412 C413 C415 N401 178.1(15) . . . . ?
C412 C413 C415 O416 -4(3) . . . . ?
C414 C404 C405 C406 13(3) . . . . ?
C414 C408 C409 C410 6(2) . . . . ?
C414 C408 C409 C459 -174.4(16) . . . . ?
C414 C413 C415 N401 0(3) . . . . ?
C414 C413 C415 O416 177.7(19) . . . . ?
C415 N401 C402 O403 179.7(14) . . . . ?
C415 N401 C402 C404 1.0(18) . . . . ?
C415 N401 C417 C418 94(3) . . . . ?
C415 N401 C417 C423 -111(3) . . . . ?
C415 C413 C414 C404 -2(3) . . . . ?
C415 C413 C414 C408 -178.0(17) . . . . ?
C417 N401 C402 O403 -3.6(15) . . . . ?
C417 N401 C402 C404 177.7(18) . . . . ?
C417 N401 C415 C413 -176.0(17) . . . . ?
C417 N401 C415 O416 6(3) . . . . ?
C417 C418 C419 C420 169(3) . . . . ?
C417 C423 C424 C425 -173(2) . . . . ?
C418 C417 C423 C424 -178(3) . . . . ?
C418 C419 C420 C421 -168(3) . . . . ?
C419 C420 C421 C422 173(3) . . . . ?
C423 C417 C418 C419 153(3) . . . . ?
C423 C424 C425 C426 -165(3) . . . . ?
C424 C425 C426 C427 155(3) . . . . ?
N451 C452 C454 C455 -175.8(16) . . . . ?
N451 C452 C454 C464 1(2) . . . . ?
N451 C467 C468 C469 -169.8(18) . . . . ?
N451 C467 C473 C474 39(4) . . . . ?
C452 N451 C465 C463 -10(3) . . . . ?
C452 N451 C465 O466 -179(2) . . . . ?
C452 N451 C467 C468 122.6(17) . . . . ?
C452 N451 C467 C473 -111(2) . . . . ?
C452 C454 C455 C456 177.5(17) . . . . ?
C452 C454 C464 C458 -176.8(16) . . . . ?
C452 C454 C464 C463 0(3) . . . . ?
O453 C452 C454 C455 4(2) . . . . ?
O453 C452 C454 C464 -178.8(14) . . . . ?
C454 C455 C456 C457 -2(3) . . . . ?
C455 C454 C464 C458 0(3) . . . . ?
C455 C454 C464 C463 177.0(19) . . . . ?
C455 C456 C457 C407 -175.9(19) . . . . ?
C455 C456 C457 C458 3(3) . . . . ?
C456 C457 C458 C459 -178.0(16) . . . . ?
C456 C457 C458 C464 -3(3) . . . . ?
C457 C407 C408 C409 5(3) . . . . ?
C457 C407 C408 C414 -179.8(16) . . . . ?
C457 C458 C459 C409 5(3) . . . . ?
C457 C458 C459 C460 -173.3(17) . . . . ?
C457 C458 C464 C454 1(3) . . . . ?
C457 C458 C464 C463 -175.7(18) . . . . ?
C458 C459 C460 C461 179.1(16) . . . . ?
C458 C459 C460 C462 -18(3) . . . . ?
C459 C409 C410 C411 -3(2) . . . . ?
C459 C409 C410 C412 174.2(15) . . . . ?
C459 C458 C464 C454 176.5(17) . . . . ?
C459 C458 C464 C463 0(3) . . . . ?
C459 C460 C461 C356 -167.0(16) . . . . ?
C459 C460 C461 C411 17(3) . . . . ?
C459 C460 C462 C463 13(3) . . . . ?
C460 C462 C463 C464 -2(3) . . . . ?
C460 C462 C463 C465 -177.3(18) . . . . ?
C461 C356 C357 C307 -8(2) . . . . ?
C461 C356 C357 C358 170.9(14) . . . . ?
C461 C460 C462 C463 176.4(16) . . . . ?
C462 C460 C461 C356 30(3) . . . . ?
C462 C460 C461 C411 -145.7(16) . . . . ?
C462 C463 C464 C454 178.9(18) . . . . ?
C462 C463 C464 C458 -4(3) . . . . ?
C462 C463 C465 N451 -173.8(18) . . . . ?
C462 C463 C465 O466 -5(4) . . . . ?
C464 C454 C455 C456 0(3) . . . . ?
C464 C458 C459 C409 -170.8(16) . . . . ?
C464 C458 C459 C460 11(3) . . . . ?
C464 C463 C465 N451 11(3) . . . . ?
C464 C463 C465 O466 -180(2) . . . . ?
C465 N451 C452 O453 -175.7(16) . . . . ?
C465 N451 C452 C454 4(2) . . . . ?
C465 N451 C467 C468 -70(2) . . . . ?
C465 N451 C467 C473 57(3) . . . . ?
C465 C463 C464 C454 -6(3) . . . . ?
C465 C463 C464 C458 170.4(19) . . . . ?
C467 N451 C452 O453 -8.5(15) . . . . ?
C467 N451 C452 C454 171.5(18) . . . . ?
C467 N451 C465 C463 -177.2(19) . . . . ?
C467 N451 C465 O466 14(4) . . . . ?
C467 C468 C469 C470 150(2) . . . . ?
C467 C473 C474 C475 -124(3) . . . . ?
C468 C467 C473 C474 164(3) . . . . ?
C468 C469 C470 C471 76(4) . . . . ?
C469 C470 C471 C472 -134(6) . . . . ?
C473 C467 C468 C469 61(3) . . . . ?
C473 C474 C475 C476 -89(5) . . . . ?
C474 C475 C476 C477 129(3) . . . . ?
C501 C502 C503 C504 2(2) . . . . ?
C501 C502 C503 C505 -177.8(14) . . . . ?
C502 C503 C504 C211 14.1(19) . . . . ?
C502 C503 C504 C311 -161.7(12) . . . . ?
C502 C503 C505 C506 -176.9(13) . . . . ?
C503 C505 C506 C361 -16(2) . . . . ?
C504 C211 C261 C260 -168.7(12) . . . . ?
C504 C211 C261 C501 14(2) . . . . ?
C504 C311 C361 C360 -167.0(13) . . . . ?
C504 C311 C361 C506 15(2) . . . . ?
C504 C503 C505 C506 4(2) . . . . ?
C505 C503 C504 C211 -166.5(12) . . . . ?
C505 C503 C504 C311 17.7(19) . . . . ?
